data_7123831
loop_
_publ_author_name
'Kurosaki, Ryo'
'Suzuki, Mitsuhara'
'Hayashi, Hironobu'
'FUJIKI, Michiya'
'Aratani, Naoki'
'Yamada, Hiroko'

_publ_section_title
;
 Torsional chirality generation based on cyclic oligomers constructed from
 an odd number of pyrenes
;
_journal_name_full 'Chemical Communications'
_journal_paper_doi 10.1039/C9CC03123E
_journal_year 2019
_chemical_formula_moiety 'C80 H80 O8, 1.4(C H2 Cl2), 0.2(C Cl2), 0.4(O)'
_chemical_formula_sum 'C89.6 H82.8 Cl3.2 O8.4'
_chemical_formula_weight 1407.39
_chemical_name_common CP4
_chemical_name_systematic CP4
_chemical_properties_physical Air-sensitive
_space_group_crystal_system monoclinic
_space_group_IT_number 14
_space_group_name_Hall '-P 2ybc'
_space_group_name_H-M_alt 'P 1 21/c 1'
_symmetry_space_group_name_Hall '-P 2ybc'
_symmetry_space_group_name_H-M 'P 1 21/c 1'
_atom_sites_solution_hydrogens geom
_audit_creation_method SHELXL-2014/7
_audit_update_record
;
2019-04-17 deposited with the CCDC.    2019-07-10 downloaded from the CCDC.
;
_cell_angle_alpha 90
_cell_angle_beta 92.690(3)
_cell_angle_gamma 90
_cell_formula_units_Z 20
_cell_length_a 21.774(4)
_cell_length_b 45.367(8)
_cell_length_c 36.900(6)
_cell_measurement_reflns_used 2886
_cell_measurement_temperature 90
_cell_measurement_theta_max 16.38
_cell_measurement_theta_min 2.31
_cell_volume 36410(11)
_computing_cell_refinement 'APEX2 (Bruker AXS, 2006)'
_computing_data_collection 'APEX2 (Bruker AXS, 2006)'
_computing_data_reduction 'SAINT (Bruker AXS, 2004)'
_computing_molecular_graphics 'XSHEL (Bruker AXS,2002)'
_computing_publication_material 'XCIF (Bruker AXS, 2001)'
_computing_structure_refinement 'SHELXL-97 (Sheldrick, 1997)'
_computing_structure_solution 'SHELXS-97 (Sheldrick, 1997)'
_diffrn_ambient_temperature 90
_diffrn_detector_area_resol_mean 8.333
_diffrn_measured_fraction_theta_full 0.994
_diffrn_measured_fraction_theta_max 0.994
_diffrn_measurement_device_type 'Bruker APEXII CCD area detector'
_diffrn_measurement_method 'phi and omega scans'
_diffrn_radiation_monochromator graphite
_diffrn_radiation_source 'fine-focus sealed tube'
_diffrn_radiation_type MoK\a
_diffrn_radiation_wavelength 0.71073
_diffrn_reflns_av_R_equivalents 0.2403
_diffrn_reflns_av_unetI/netI 0.2404
_diffrn_reflns_Laue_measured_fraction_full 0.994
_diffrn_reflns_Laue_measured_fraction_max 0.994
_diffrn_reflns_limit_h_max 16
_diffrn_reflns_limit_h_min -21
_diffrn_reflns_limit_k_max 45
_diffrn_reflns_limit_k_min -43
_diffrn_reflns_limit_l_max 37
_diffrn_reflns_limit_l_min -37
_diffrn_reflns_number 131659
_diffrn_reflns_point_group_measured_fraction_full 0.994
_diffrn_reflns_point_group_measured_fraction_max 0.994
_diffrn_reflns_theta_full 21.000
_diffrn_reflns_theta_max 21.000
_diffrn_reflns_theta_min 1.193
_exptl_absorpt_coefficient_mu 0.194
_exptl_absorpt_correction_T_max 0.981
_exptl_absorpt_correction_T_min 0.797
_exptl_absorpt_correction_type multi-scan
_exptl_absorpt_process_details
;
SADABS Sheldrick 1996
;
_exptl_crystal_colour yellow
_exptl_crystal_density_diffrn 1.284
_exptl_crystal_description prism
_exptl_crystal_F_000 14840
_exptl_crystal_recrystallization_method 'Vapour deposition'
_exptl_crystal_size_max 0.200
_exptl_crystal_size_mid 0.150
_exptl_crystal_size_min 0.100
_refine_diff_density_max 0.936
_refine_diff_density_min -0.846
_refine_diff_density_rms 0.095
_refine_ls_extinction_method none
_refine_ls_goodness_of_fit_ref 1.060
_refine_ls_hydrogen_treatment constr
_refine_ls_matrix_type full
_refine_ls_number_parameters 4560
_refine_ls_number_reflns 38869
_refine_ls_number_restraints 183
_refine_ls_restrained_S_all 1.061
_refine_ls_R_factor_all 0.2586
_refine_ls_R_factor_gt 0.1233
_refine_ls_shift/su_max 0.005
_refine_ls_shift/su_mean 0.000
_refine_ls_structure_factor_coef Fsqd
_refine_ls_weighting_details 'w=1/[\s^2^(Fo^2^)+(0.1568P)^2^+256.4813P] where P=(Fo^2^+2Fc^2^)/3'
_refine_ls_weighting_scheme calc
_refine_ls_wR_factor_gt 0.2911
_refine_ls_wR_factor_ref 0.4012
_reflns_Friedel_coverage 0.000
_reflns_number_gt 16141
_reflns_number_total 38869
_reflns_threshold_expression 'I > 2\s(I)'
_cod_data_source_file c9cc03123e2.cif
_cod_data_source_block 80913RK_0m
_cod_original_cell_volume 36411(11)
_cod_original_formula_sum 'C89.60 H82.80 Cl3.20 O8.40'
_cod_database_code 7123831
_shelx_shelxl_version_number 2014/7
_shelx_space_group_comment
;
The symmetry employed for this shelxl refinement is uniquely defined
by the following loop, which should always be used as a source of
symmetry information in preference to the above space-group names.
They are only intended as comments.
;
_shelx_estimated_absorpt_t_min 0.962
_shelx_estimated_absorpt_t_max 0.981

loop_
_space_group_symop_operation_xyz
'x, y, z'
'-x, y+1/2, -z+1/2'
'-x, -y, -z'
'x, -y-1/2, z-1/2'

loop_
_atom_site_label
_atom_site_type_symbol
_atom_site_fract_x
_atom_site_fract_y
_atom_site_fract_z
_atom_site_U_iso_or_equiv
_atom_site_adp_type
_atom_site_occupancy
_atom_site_site_symmetry_order
_atom_site_calc_flag
_atom_site_refinement_flags_posn
_atom_site_refinement_flags_adp
_atom_site_refinement_flags_occupancy
_atom_site_disorder_assembly
_atom_site_disorder_group
Cl01 Cl 0.6875(2) 0.04145(12) 0.02298(15) 0.0835(17) Uani 1 1 d . . . . .
Cl02 Cl 1.1361(3) -0.06907(13) 0.07648(18) 0.107(2) Uani 1 1 d . . . . .
Cl03 Cl 0.6501(3) -0.03168(17) -0.02422(19) 0.132(3) Uani 1 1 d . . . . .
Cl04 Cl 1.1565(3) -0.08579(16) 0.1517(2) 0.129(3) Uani 1 1 d . . . . .
Cl05 Cl 0.6051(3) -0.06835(17) 0.5069(2) 0.128(2) Uani 1 1 d . . . . .
Cl06 Cl 0.8087(3) 0.02769(16) -0.00118(18) 0.123(3) Uani 1 1 d . . . . .
Cl07 Cl 0.6475(3) -0.01341(14) 0.53756(19) 0.122(2) Uani 1 1 d . . . . .
O510 O 0.4879(4) -0.19200(17) 0.2828(3) 0.029(2) Uani 1 1 d . . . . .
O502 O 0.8425(4) 0.0156(2) 0.2406(3) 0.036(3) Uani 1 1 d . . . . .
O494 O 0.9740(4) -0.05122(19) 0.1398(2) 0.032(2) Uani 1 1 d . . . . .
O503 O 0.7586(4) -0.02388(18) 0.2069(3) 0.030(2) Uani 1 1 d . . . . .
Cl12 Cl 0.7630(3) -0.0623(2) -0.0109(3) 0.172(4) Uani 1 1 d . . . . .
O511 O 0.3741(4) -0.1952(2) 0.2428(3) 0.041(3) Uani 1 1 d . . . . .
O504 O 0.8460(4) -0.29826(18) 0.2762(3) 0.033(3) Uani 1 1 d . . . . .
O495 O 0.9942(4) 0.26430(19) 0.1382(3) 0.034(3) Uani 1 1 d . . . . .
O512 O 0.5401(4) 0.04474(18) 0.1044(3) 0.032(2) Uani 1 1 d . . . . .
O513 O 0.9071(4) -0.2134(2) 0.1091(3) 0.038(3) Uani 1 1 d . . . . .
O505 O 0.7741(4) -0.25779(18) 0.3117(2) 0.026(2) Uani 1 1 d . . . . .
O486 O 0.6174(5) 0.2579(2) 0.1399(3) 0.045(3) Uani 1 1 d . . . . .
O496 O 0.9183(5) -0.0164(2) 0.0855(3) 0.047(3) Uani 1 1 d . . . . .
O514 O 0.6659(4) 0.0420(2) 0.1304(3) 0.041(3) Uani 1 1 d . . . . .
O487 O 0.7894(4) 0.0436(2) 0.3478(3) 0.044(3) Uani 1 1 d . . . . .
C023 C 0.4813(6) -0.1948(3) 0.1305(4) 0.028(4) Uani 1 1 d . . . . .
O515 O 0.3875(4) -0.1359(2) -0.0900(3) 0.044(3) Uani 1 1 d . . . . .
O488 O 0.7029(4) -0.0024(2) 0.3543(3) 0.043(3) Uani 1 1 d . . . . .
C026 C 0.7275(6) -0.1634(3) 0.1524(4) 0.027(4) Uani 1 1 d . . . . .
O516 O 0.9406(4) -0.1619(2) 0.0720(3) 0.044(3) Uani 1 1 d . . . . .
Cl13 Cl 0.7258(4) -0.10780(19) 0.4630(2) 0.162(3) Uani 1 1 d . . . . .
O517 O 0.3525(4) -0.1905(2) -0.0623(3) 0.042(3) Uani 1 1 d . . . . .
C030 C 0.4231(6) -0.1947(3) 0.1107(4) 0.025(4) Uani 1 1 d . . . . .
C031 C 0.8140(6) -0.2490(3) 0.2862(4) 0.025(3) Uani 1 1 d . U . . .
C032 C 0.5964(6) -0.1926(3) 0.1702(4) 0.019(3) Uani 1 1 d . . . . .
O506 O 1.2137(5) -0.0881(2) 0.4266(3) 0.050(3) Uani 1 1 d . . . . .
O489 O 0.2042(5) 0.1772(2) 0.3523(3) 0.050(3) Uani 1 1 d . . . . .
O518 O 0.9851(5) -0.1241(3) 0.4269(4) 0.075(4) Uani 1 1 d . . . . .
C036 C 0.5912(6) -0.1933(3) 0.1314(4) 0.026(4) Uani 1 1 d . . . . .
H1 H 0.6280 -0.1932 0.1185 0.031 Uiso 1 1 calc R U . . .
C037 C 0.8140(6) -0.0651(3) 0.2331(4) 0.022(3) Uani 1 1 d . . . . .
O497 O 1.0310(5) 0.2268(2) 0.0814(3) 0.047(3) Uani 1 1 d . . . . .
C039 C 0.5412(6) -0.1918(3) 0.2270(4) 0.023(3) Uani 1 1 d . . . . .
C040 C 0.5515(6) -0.0035(3) 0.0768(4) 0.024(3) Uani 1 1 d . U . . .
C041 C 0.8234(6) -0.1573(3) 0.2598(4) 0.029(4) Uani 1 1 d . . . . .
C042 C 0.5321(6) 0.0176(3) 0.2601(4) 0.035(4) Uani 1 1 d . . . . .
C043 C 0.4826(6) -0.1947(3) 0.1684(4) 0.021(3) Uani 1 1 d . . . . .
C044 C 0.7834(6) -0.1626(3) 0.1326(4) 0.023(3) Uani 1 1 d . . . . .
C045 C 1.0168(6) -0.0078(3) 0.1684(4) 0.027(4) Uani 1 1 d . . . . .
C046 C 0.6846(7) -0.0556(3) 0.0824(4) 0.032(4) Uani 1 1 d . . . . .
C047 C 0.4181(5) -0.1895(3) 0.0711(4) 0.026(4) Uani 1 1 d . . . . .
C048 C 0.3693(6) -0.1971(3) 0.1299(5) 0.033(4) Uani 1 1 d . . . . .
H2 H 0.3306 -0.1983 0.1169 0.040 Uiso 1 1 calc R U . . .
O507 O 1.1698(4) -0.2091(3) 0.0691(3) 0.053(3) Uani 1 1 d . . . . .
O508 O 1.2517(4) -0.1644(2) 0.0913(3) 0.049(3) Uani 1 1 d . . . . .
O498 O 1.2797(5) 0.0878(2) 0.3903(3) 0.059(3) Uani 1 1 d . . . . .
O490 O 0.2417(5) 0.0158(2) 0.1206(3) 0.054(3) Uani 1 1 d . U . . .
O491 O 0.7257(4) 0.2235(2) 0.1393(3) 0.042(3) Uani 1 1 d . . . . .
C054 C 0.9546(6) 0.1411(3) 0.1434(4) 0.031(4) Uani 1 1 d . . . . .
C056 C 0.7626(6) -0.1114(3) 0.1151(4) 0.032(4) Uani 1 1 d . . . . .
O492 O 0.3402(5) -0.0264(3) 0.1353(3) 0.054(3) Uani 1 1 d . . . . .
O499 O 0.7119(5) 0.1671(3) 0.3581(3) 0.057(3) Uani 1 1 d . . . . .
C059 C 0.8222(6) -0.1253(3) 0.2501(4) 0.027(4) Uani 1 1 d . . . . .
C060 C 0.9046(6) 0.2281(3) 0.2249(4) 0.031(4) Uani 1 1 d . . . . .
H3 H 0.8908 0.2409 0.2431 0.037 Uiso 1 1 calc R U . . .
C061 C 0.8093(7) -0.0335(3) 0.2280(4) 0.031(4) Uani 1 1 d . . . . .
C062 C 0.5405(6) -0.1929(3) 0.1892(4) 0.023(4) Uani 1 1 d . . . . .
C063 C 0.8617(6) -0.1776(3) 0.2427(4) 0.026(4) Uani 1 1 d . . . . .
C064 C 0.8633(6) 0.1862(3) 0.2606(4) 0.028(4) Uani 1 1 d . . . . .
C065 C 0.4224(5) -0.1552(3) 0.0200(4) 0.021(3) Uani 1 1 d . U . . .
C066 C 0.4275(5) -0.1215(3) -0.0321(4) 0.021(3) Uani 1 1 d . . . . .
C067 C 1.1376(7) 0.0311(3) 0.2507(4) 0.037(4) Uani 1 1 d . . . . .
C068 C 0.4281(6) -0.1960(3) 0.1875(4) 0.028(4) Uani 1 1 d . . . . .
O519 O 0.4875(6) -0.0854(2) 0.2289(3) 0.062(3) Uani 1 1 d . . . . .
C070 C 0.9093(6) -0.0560(3) 0.2712(4) 0.028(4) Uani 1 1 d . . . . .
C071 C 0.9988(6) 0.0726(3) 0.1433(4) 0.030(4) Uani 1 1 d . . . . .
C072 C 1.1922(6) -0.1100(3) 0.3168(4) 0.029(4) Uani 1 1 d . U . . .
C073 C 0.6050(6) 0.0875(3) 0.2294(4) 0.030(4) Uani 1 1 d . . . . .
H4 H 0.5972 0.1026 0.2119 0.037 Uiso 1 1 calc R U . . .
C074 C 0.8172(6) -0.2176(3) 0.2786(4) 0.026(4) Uani 1 1 d . . . . .
C075 C 0.7817(6) -0.1972(3) 0.2950(4) 0.027(4) Uani 1 1 d . . . . .
H5 H 0.7545 -0.2035 0.3128 0.032 Uiso 1 1 calc R U . . .
C076 C 0.5633(6) 0.0645(3) 0.2326(4) 0.027(4) Uani 1 1 d . . . . .
H6 H 0.5276 0.0641 0.2169 0.033 Uiso 1 1 calc R U . . .
C077 C 0.9853(7) 0.2330(3) 0.1386(4) 0.042(4) Uani 1 1 d . . . . .
C078 C 0.8680(6) -0.1062(3) 0.2649(4) 0.030(4) Uani 1 1 d . U . . .
O493 O 0.2917(5) 0.2211(2) 0.3643(3) 0.051(3) Uani 1 1 d . . . . .
C080 C 0.6531(6) -0.1898(3) 0.2282(4) 0.025(4) Uani 1 1 d . . . . .
H7 H 0.6916 -0.1893 0.2414 0.031 Uiso 1 1 calc R U . . .
C081 C 0.8962(6) -0.2587(3) 0.2453(4) 0.026(4) Uani 1 1 d . . . . .
C082 C 0.5726(6) 0.0416(3) 0.2587(4) 0.032(4) Uani 1 1 d . . . . .
O520 O 0.9449(5) -0.0736(2) 0.3886(4) 0.081(4) Uani 1 1 d . . . . .
C084 C 0.3257(7) 0.0728(3) 0.2237(4) 0.032(4) Uani 1 1 d . . . . .
C085 C 0.6267(6) 0.0422(3) 0.2809(4) 0.025(4) Uani 1 1 d . . . . .
C086 C 0.4671(6) -0.1110(3) 0.0666(4) 0.035(4) Uani 1 1 d . . . . .
H8 H 0.4809 -0.0960 0.0831 0.042 Uiso 1 1 calc R U . . .
C087 C 0.8639(6) -0.0759(3) 0.2565(4) 0.027(4) Uani 1 1 d . . . . .
O509 O 1.2917(4) -0.1296(2) 0.3968(3) 0.056(3) Uani 1 1 d . . . . .
C089 C 0.7122(6) -0.1890(3) 0.1714(4) 0.028(4) Uani 1 1 d . . . . .
C090 C 0.3961(6) -0.1771(3) -0.0033(4) 0.024(3) Uani 1 1 d . . . . .
C091 C 0.9918(6) 0.0410(3) 0.1419(4) 0.028(4) Uani 1 1 d . . . . .
C092 C 0.5774(6) 0.0205(3) 0.0975(4) 0.031(4) Uani 1 1 d . . . . .
C093 C 0.4365(6) -0.1270(3) 0.0057(4) 0.024(3) Uani 1 1 d . U . . .
C094 C 0.6916(6) -0.1367(3) 0.1522(4) 0.029(4) Uani 1 1 d . . . . .
H9 H 0.6550 -0.1366 0.1653 0.035 Uiso 1 1 calc R U . . .
C095 C 0.6365(6) 0.0209(3) 0.1098(4) 0.028(4) Uani 1 1 d . . . . .
C096 C 0.8734(7) -0.1880(3) 0.1101(4) 0.036(4) Uani 1 1 d . . . . .
C097 C 0.9631(6) 0.1722(3) 0.1418(4) 0.029(4) Uani 1 1 d . . . . .
C098 C 0.6494(6) -0.0293(3) 0.0860(4) 0.027(4) Uani 1 1 d . . . . .
C099 C 0.5985(6) -0.1899(3) 0.2465(4) 0.030(4) Uani 1 1 d . . . . .
H10 H 0.5998 -0.1886 0.2723 0.036 Uiso 1 1 calc R U . . .
C100 C 0.4307(7) -0.1947(3) 0.2263(4) 0.025(4) Uani 1 1 d . U . . .
O521 O 0.5811(5) -0.3239(2) 0.4753(3) 0.055(3) Uani 1 1 d . . . . .
C102 C 0.9273(6) -0.0620(3) 0.1632(4) 0.039(4) Uani 1 1 d . . . . .
H121 H 0.8858 -0.0575 0.1524 0.047 Uiso 1 1 calc R U . . .
H122 H 0.9316 -0.0523 0.1872 0.047 Uiso 1 1 calc R U . . .
C103 C 0.9686(6) 0.0900(3) 0.1169(4) 0.036(4) Uani 1 1 d . . . . .
C104 C 0.4262(7) 0.0331(3) 0.2315(4) 0.035(4) Uani 1 1 d . . . . .
C105 C 0.6570(9) -0.0914(3) 0.2834(5) 0.048(5) Uani 1 1 d . . . . .
H11 H 0.6923 -0.0925 0.2692 0.058 Uiso 1 1 calc R U . . .
C106 C 0.4722(6) -0.1130(3) 0.5005(4) 0.033(4) Uani 1 1 d . U . . .
C107 C 0.9546(6) 0.2220(3) 0.1688(4) 0.034(4) Uani 1 1 d . . . . .
C108 C 0.6594(6) 0.0885(3) 0.2523(4) 0.033(4) Uani 1 1 d . . . . .
C109 C 0.9434(6) -0.2188(3) 0.2117(4) 0.028(4) Uani 1 1 d . . . . .
C110 C 0.4547(6) -0.1380(3) 0.0797(4) 0.034(4) Uani 1 1 d . . . . .
H12 H 0.4615 -0.1416 0.1050 0.041 Uiso 1 1 calc R U . . .
C111 C 1.0241(6) 0.0234(3) 0.1694(4) 0.030(4) Uani 1 1 d . . . . .
C112 C 0.9212(6) 0.1304(3) 0.1735(4) 0.033(4) Uani 1 1 d . . . . .
H13 H 0.9121 0.1099 0.1745 0.040 Uiso 1 1 calc R U . . .
C113 C 0.9787(6) -0.0204(3) 0.1402(5) 0.038(4) Uani 1 1 d . . . . .
C114 C 0.9567(6) 0.1598(3) 0.2844(4) 0.035(4) Uani 1 1 d . . . . .
H14 H 0.9785 0.1668 0.2644 0.042 Uiso 1 1 calc R U . . .
C115 C 0.5614(6) -0.0531(3) 0.0513(4) 0.028(4) Uani 1 1 d . U . . .
C116 C 0.7763(6) -0.1150(3) 0.2264(4) 0.029(4) Uani 1 1 d . . . . .
H15 H 0.7470 -0.1283 0.2158 0.035 Uiso 1 1 calc R U . . .
C117 C 0.4842(7) -0.1927(3) 0.2451(4) 0.026(4) Uani 1 1 d . . . . .
C118 C 1.1615(6) -0.0812(3) 0.3681(4) 0.030(4) Uani 1 1 d . . . . .
C119 C 0.9338(6) 0.2400(3) 0.1969(4) 0.029(4) Uani 1 1 d . . . . .
H16 H 0.9403 0.2607 0.1961 0.034 Uiso 1 1 calc R U . . .
C120 C 1.1256(6) -0.1983(3) 0.1632(4) 0.034(4) Uani 1 1 d . . . . .
O500 O 0.7720(5) 0.1293(2) 0.4089(3) 0.059(3) Uani 1 1 d . . . . .
O522 O 0.3780(6) -0.0820(3) 0.2697(3) 0.067(3) Uani 1 1 d . . . . .
C123 C 0.7996(6) -0.1370(3) 0.1137(4) 0.025(4) Uani 1 1 d . . . . .
C124 C 0.9509(6) -0.0039(3) 0.1138(4) 0.030(4) Uani 1 1 d . . . . .
C125 C 1.2194(7) -0.1474(3) 0.2253(4) 0.033(4) Uani 1 1 d . . . . .
C126 C 0.4469(9) -0.0873(3) 0.4010(5) 0.045(5) Uani 1 1 d . . . . .
C127 C 1.1697(6) -0.1762(3) 0.1758(4) 0.037(4) Uani 1 1 d . . . . .
C128 C 0.8937(6) 0.1979(3) 0.2283(4) 0.026(4) Uani 1 1 d . . . . .
C129 C 0.8202(6) -0.1881(3) 0.1321(4) 0.029(4) Uani 1 1 d . . . . .
C130 C 1.0807(6) -0.2077(3) 0.1878(4) 0.027(4) Uani 1 1 d . . . . .
C131 C 0.4318(5) -0.1613(3) 0.0571(4) 0.025(4) Uani 1 1 d . . . . .
C132 C 1.0527(7) 0.0567(3) 0.2810(4) 0.040(4) Uani 1 1 d . . . . .
H17 H 1.0250 0.0508 0.2618 0.048 Uiso 1 1 calc R U . . .
C133 C 0.5039(8) -0.0879(3) 0.3818(4) 0.041(4) Uani 1 1 d . . . . .
C134 C 0.4658(6) -0.0720(3) -0.0227(5) 0.034(4) Uani 1 1 d . . . . .
H18 H 0.4759 -0.0533 -0.0325 0.041 Uiso 1 1 calc R U . . .
C135 C 0.7683(7) -0.2215(3) 0.4293(4) 0.037(4) Uani 1 1 d . . . . .
C137 C 0.6266(7) -0.2455(3) 0.4753(4) 0.038(4) Uani 1 1 d . U . . .
C138 C 1.0620(6) -0.0575(3) 0.3255(4) 0.031(4) Uani 1 1 d . . . . .
C139 C 1.0369(6) -0.2280(3) 0.1750(4) 0.032(4) Uani 1 1 d . . . . .
C140 C 1.0978(7) -0.0854(3) 0.2726(4) 0.035(4) Uani 1 1 d . . . . .
H19 H 1.0653 -0.0773 0.2577 0.042 Uiso 1 1 calc R U . . .
C141 C 1.1730(6) -0.1671(3) 0.2122(5) 0.034(4) Uani 1 1 d . . . . .
C142 C 0.9132(6) 0.1792(3) 0.2002(4) 0.029(4) Uani 1 1 d . . . . .
C143 C 1.0639(7) 0.0366(3) 0.1957(4) 0.037(4) Uani 1 1 d . . . . .
C144 C 1.1561(7) 0.0574(3) 0.3074(5) 0.046(5) Uani 1 1 d . . . . .
O501 O 1.3216(5) 0.0517(3) 0.3353(3) 0.061(3) Uani 1 1 d . . . . .
C146 C 0.8507(6) -0.0147(3) 0.2426(4) 0.027(4) Uani 1 1 d . . . . .
C147 C 1.2094(6) -0.0945(3) 0.3905(5) 0.037(4) Uani 1 1 d . . . . .
C148 C 0.4406(8) -0.0848(3) 0.3245(4) 0.040(4) Uani 1 1 d . . . . .
C149 C 0.9561(7) 0.1311(3) 0.3406(4) 0.036(4) Uani 1 1 d . . . . .
C150 C 0.4671(6) -0.0259(3) 0.0425(4) 0.031(4) Uani 1 1 d . . . . .
H20 H 0.4265 -0.0245 0.0321 0.038 Uiso 1 1 calc R U . . .
C151 C 0.5455(7) -0.0046(3) 0.2859(4) 0.036(4) Uani 1 1 d . . . . .
H21 H 0.5180 -0.0207 0.2876 0.043 Uiso 1 1 calc R U . . .
C152 C 0.4440(6) -0.0933(3) -0.0456(5) 0.036(4) Uani 1 1 d . . . . .
H22 H 0.4396 -0.0894 -0.0709 0.043 Uiso 1 1 calc R U . . .
C153 C 0.9037(6) -0.1693(3) 0.2165(4) 0.034(4) Uani 1 1 d . . . . .
H23 H 0.9045 -0.1493 0.2090 0.041 Uiso 1 1 calc R U . . .
C154 C 0.7340(6) 0.1710(3) 0.1813(4) 0.036(4) Uani 1 1 d . . . . .
H24 H 0.7665 0.1754 0.1659 0.043 Uiso 1 1 calc R U . . .
C155 C 0.5509(7) 0.1729(3) 0.2599(4) 0.037(4) Uani 1 1 d . . . . .
H25 H 0.5230 0.1698 0.2786 0.044 Uiso 1 1 calc R U . . .
C156 C 0.6580(7) -0.0796(3) 0.0626(4) 0.034(4) Uani 1 1 d . . . . .
H26 H 0.6816 -0.0970 0.0600 0.041 Uiso 1 1 calc R U . . .
C157 C 0.3716(6) -0.1977(3) 0.1674(4) 0.033(4) Uani 1 1 d . . . . .
H27 H 0.3345 -0.1994 0.1798 0.040 Uiso 1 1 calc R U . . .
C158 C 0.7155(6) -0.2208(3) 0.4487(4) 0.036(4) Uani 1 1 d . . . . .
Cl15 Cl 0.8768(5) -0.1128(2) -0.0254(3) 0.203(4) Uani 1 1 d . . . . .
C160 C 0.6386(7) 0.1835(3) 0.2072(4) 0.033(4) Uani 1 1 d . . . . .
C161 C 0.3793(6) 0.0279(3) 0.2044(4) 0.031(4) Uani 1 1 d . . . . .
C162 C 0.8492(7) 0.0283(3) 0.2057(4) 0.037(4) Uani 1 1 d . . . . .
H123 H 0.8158 0.0215 0.1886 0.045 Uiso 1 1 calc R U . . .
H124 H 0.8891 0.0225 0.1960 0.045 Uiso 1 1 calc R U . . .
C163 C 1.1261(7) -0.2084(3) 0.1280(4) 0.035(4) Uani 1 1 d . . . . .
C164 C 0.8350(6) -0.0853(3) 0.0778(4) 0.037(4) Uani 1 1 d . . . . .
H28 H 0.8478 -0.0681 0.0657 0.044 Uiso 1 1 calc R U . . .
C165 C 0.5857(7) 0.2024(3) 0.2082(4) 0.043(4) Uani 1 1 d . . . . .
C166 C 0.2767(7) 0.0925(3) 0.2191(5) 0.040(4) Uani 1 1 d . . . . .
C167 C 0.9743(6) 0.1227(3) 0.1153(4) 0.033(4) Uani 1 1 d . . . . .
C168 C 0.6258(7) 0.2333(3) 0.1607(4) 0.040(4) Uani 1 1 d . . . . .
C169 C 1.2138(6) -0.1659(3) 0.1509(5) 0.036(4) Uani 1 1 d . . . . .
C170 C 0.4603(6) -0.1040(3) 0.0289(4) 0.026(4) Uani 1 1 d . . . . .
C171 C 0.4774(6) 0.0131(3) 0.2342(4) 0.029(4) Uani 1 1 d . . . . .
C172 C 1.0060(6) -0.0467(3) 0.3048(4) 0.034(4) Uani 1 1 d . . . . .
C173 C 0.8534(6) -0.1360(3) 0.0935(4) 0.033(4) Uani 1 1 d . . . . .
O523 O 0.6932(5) -0.3270(2) 0.4384(3) 0.057(3) Uani 1 1 d . . . . .
C175 C 0.3836(6) -0.1695(3) -0.0400(4) 0.034(4) Uani 1 1 d . . . . .
C176 C 1.1857(7) -0.1180(3) 0.2794(5) 0.041(4) Uani 1 1 d . . . . .
C177 C 0.7089(6) -0.0145(3) 0.2285(4) 0.032(4) Uani 1 1 d . . . . .
H125 H 0.7205 0.0035 0.2423 0.038 Uiso 1 1 calc R U . . .
H126 H 0.6987 -0.0301 0.2460 0.038 Uiso 1 1 calc R U . . .
C178 C 0.8075(7) -0.1953(4) 0.4233(4) 0.044(4) Uani 1 1 d . . . . .
C179 C 0.3600(7) 0.1441(3) 0.2253(4) 0.034(4) Uani 1 1 d . . . . .
H29 H 0.3645 0.1301 0.2064 0.041 Uiso 1 1 calc R U . . .
C180 C 0.8947(7) 0.1682(3) 0.2870(4) 0.033(4) Uani 1 1 d . . . . .
C181 C 0.8041(6) -0.2128(3) 0.1523(4) 0.035(4) Uani 1 1 d . . . . .
H30 H 0.8297 -0.2297 0.1525 0.042 Uiso 1 1 calc R U . . .
C182 C 0.7565(7) 0.1107(3) 0.2712(4) 0.036(4) Uani 1 1 d . . . . .
H31 H 0.7863 0.1258 0.2689 0.043 Uiso 1 1 calc R U . . .
C183 C 0.5875(6) -0.0288(3) 0.0720(4) 0.028(4) Uani 1 1 d . . . . .
C184 C 0.9366(6) -0.2786(3) 0.2293(4) 0.032(4) Uani 1 1 d . . . . .
H32 H 0.9336 -0.2991 0.2341 0.039 Uiso 1 1 calc R U . . .
C185 C 0.7041(8) -0.2738(3) 0.4427(5) 0.049(5) Uani 1 1 d . . . . .
C186 C 0.4366(8) -0.0840(3) 0.2847(5) 0.042(5) Uani 1 1 d . . . . .
C187 C 0.2686(7) 0.1178(3) 0.2445(5) 0.043(4) Uani 1 1 d . . . . .
C188 C 0.8901(6) -0.1631(3) 0.0930(4) 0.038(4) Uani 1 1 d . . . . .
C189 C 0.6390(7) 0.0197(3) 0.3070(4) 0.035(4) Uani 1 1 d . . . . .
C190 C 0.6542(6) -0.0085(3) 0.2027(4) 0.034(4) Uani 1 1 d . . . . .
H127 H 0.6657 0.0069 0.1852 0.041 Uiso 1 1 calc R U . . .
H128 H 0.6203 -0.0005 0.2168 0.041 Uiso 1 1 calc R U . . .
C191 C 0.2950(8) 0.2021(3) 0.3344(4) 0.041(4) Uani 1 1 d . . . . .
C192 C 1.0512(6) -0.0240(3) 0.1943(5) 0.040(4) Uani 1 1 d . . . . .
H33 H 1.0482 -0.0449 0.1939 0.048 Uiso 1 1 calc R U . . .
C193 C 0.4742(6) -0.0762(3) 0.0143(4) 0.028(4) Uani 1 1 d . . . . .
C194 C 0.5785(7) 0.2270(3) 0.1846(4) 0.034(4) Uani 1 1 d . . . . .
C195 C 0.2191(7) 0.1175(3) 0.2672(4) 0.039(4) Uani 1 1 d . . . . .
H34 H 0.1895 0.1022 0.2641 0.047 Uiso 1 1 calc R U . . .
C196 C 1.1033(6) -0.0767(3) 0.3093(4) 0.027(4) Uani 1 1 d . . . . .
C197 C 0.7844(6) -0.1672(3) 0.2862(4) 0.034(4) Uani 1 1 d . . . . .
H35 H 0.7595 -0.1535 0.2982 0.041 Uiso 1 1 calc R U . . .
C198 C 0.7685(7) 0.0884(3) 0.2958(4) 0.042(4) Uani 1 1 d . . . . .
H36 H 0.8061 0.0883 0.3099 0.050 Uiso 1 1 calc R U . . .
C199 C 0.7810(6) -0.0847(3) 0.0968(4) 0.035(4) Uani 1 1 d . . . . .
C200 C 0.3826(6) -0.2048(3) 0.0110(5) 0.029(4) Uani 1 1 d . . . . .
H37 H 0.3665 -0.2200 -0.0044 0.035 Uiso 1 1 calc R U . . .
C201 C 0.7449(6) -0.0569(3) 0.0986(4) 0.032(4) Uani 1 1 d . . . . .
C202 C 0.5970(6) -0.0037(3) 0.3086(4) 0.029(4) Uani 1 1 d . U . . .
H38 H 0.6044 -0.0191 0.3257 0.035 Uiso 1 1 calc R U . . .
C203 C 0.7867(8) -0.1715(3) 0.4013(5) 0.042(5) Uani 1 1 d . . . . .
C204 C 0.6000(7) -0.0785(3) 0.0472(4) 0.037(4) Uani 1 1 d . . . . .
H39 H 0.5847 -0.0949 0.0335 0.045 Uiso 1 1 calc R U . . .
C205 C 0.7456(7) -0.1191(3) 0.3603(4) 0.040(4) Uani 1 1 d . . . . .
C206 C 0.9926(6) 0.1845(3) 0.1120(4) 0.034(4) Uani 1 1 d . . . . .
C207 C 0.7025(6) 0.1122(3) 0.2495(4) 0.036(4) Uani 1 1 d . . . . .
Cl16 Cl 0.8532(5) -0.1720(3) -0.0146(3) 0.205(4) Uani 1 1 d . . . . .
C209 C 0.5374(6) -0.1941(3) 0.1124(4) 0.036(4) Uani 1 1 d . . . . .
H40 H 0.5368 -0.1942 0.0867 0.043 Uiso 1 1 calc R U . . .
C210 C 1.0715(6) 0.0685(3) 0.1947(4) 0.037(4) Uani 1 1 d . . . . .
H41 H 1.0995 0.0776 0.2118 0.045 Uiso 1 1 calc R U . . .
C211 C 0.8588(6) -0.2076(3) 0.2526(4) 0.030(4) Uani 1 1 d . . . . .
C212 C 0.6927(7) 0.1383(3) 0.2268(4) 0.032(4) Uani 1 1 d . U . . .
C213 C 0.3944(7) -0.0843(3) 0.3813(4) 0.035(4) Uani 1 1 d . . . . .
H42 H 0.3580 -0.0825 0.3943 0.042 Uiso 1 1 calc R U . . .
C214 C 0.5258(6) -0.1891(4) 0.5218(4) 0.040(4) Uani 1 1 d . . . . .
C215 C 0.3308(6) 0.0484(3) 0.1999(4) 0.032(4) Uani 1 1 d . . . . .
C216 C 0.7515(6) -0.2129(3) 0.1719(4) 0.031(4) Uani 1 1 d . . . . .
H43 H 0.7423 -0.2298 0.1859 0.037 Uiso 1 1 calc R U . . .
C217 C 0.6510(6) -0.1905(3) 0.1908(4) 0.028(4) Uani 1 1 d . . . . .
C218 C 0.7726(6) -0.0849(3) 0.2180(4) 0.029(4) Uani 1 1 d . . . . .
H44 H 0.7408 -0.0781 0.2016 0.034 Uiso 1 1 calc R U . . .
C219 C 0.4005(6) -0.1434(3) -0.0546(4) 0.033(4) Uani 1 1 d . . . . .
C220 C 0.6813(7) -0.2466(3) 0.4551(4) 0.044(4) Uani 1 1 d . . . . .
C221 C 0.6431(6) 0.1582(3) 0.2295(4) 0.034(4) Uani 1 1 d . . . . .
C222 C 0.3105(7) 0.1407(3) 0.2486(4) 0.040(4) Uani 1 1 d . . . . .
C223 C 0.4888(7) -0.1404(4) 0.4446(5) 0.049(5) Uani 1 1 d . . . . .
H45 H 0.4901 -0.1411 0.4189 0.058 Uiso 1 1 calc R U . . .
C224 C 0.9419(6) -0.1879(3) 0.2018(4) 0.031(4) Uani 1 1 d . . . . .
H46 H 0.9690 -0.1809 0.1844 0.037 Uiso 1 1 calc R U . . .
C225 C 1.0510(6) 0.2734(3) 0.1556(4) 0.039(4) Uani 1 1 d . . . . .
H129 H 1.0859 0.2671 0.1412 0.047 Uiso 1 1 calc R U . . .
H130 H 1.0559 0.2645 0.1801 0.047 Uiso 1 1 calc R U . . .
C226 C 0.5418(7) -0.2714(4) 0.5014(4) 0.047(4) Uani 1 1 d . . . . .
H47 H 0.5207 -0.2891 0.5065 0.057 Uiso 1 1 calc R U . . .
C228 C 0.5641(8) -0.0890(3) 0.4004(5) 0.045(5) Uani 1 1 d . . . . .
H48 H 0.5673 -0.0890 0.4262 0.054 Uiso 1 1 calc R U . . .
C229 C 0.6696(7) 0.0657(3) 0.2777(4) 0.033(4) Uani 1 1 d . . . . .
C230 C 1.1338(7) 0.0754(3) 0.3357(4) 0.038(4) Uani 1 1 d . . . . .
C231 C 0.8953(7) 0.1399(3) 0.3442(4) 0.033(4) Uani 1 1 d . . . . .
C232 C 0.4411(7) 0.2112(3) 0.2622(4) 0.035(4) Uani 1 1 d . U . . .
C233 C 0.9606(7) -0.0659(3) 0.2928(4) 0.037(4) Uani 1 1 d . . . . .
O524 O 0.4424(5) -0.0590(3) 0.5732(3) 0.072(4) Uani 1 1 d . . . . .
C235 C 0.4883(6) 0.2162(3) 0.2361(4) 0.035(4) Uani 1 1 d . . . . .
C236 C 0.7354(7) 0.0425(3) 0.3257(4) 0.041(4) Uani 1 1 d . . . . .
C237 C 0.5950(7) -0.2722(3) 0.4818(4) 0.039(4) Uani 1 1 d . . . . .
C238 C 0.4201(7) 0.0570(3) 0.2562(4) 0.038(4) Uani 1 1 d . . . . .
H49 H 0.4497 0.0598 0.2756 0.045 Uiso 1 1 calc R U . . .
C239 C 0.6165(7) -0.2996(4) 0.4684(4) 0.044(4) Uani 1 1 d . . . . .
C240 C 0.5077(6) -0.1645(4) 0.5019(5) 0.040(4) Uani 1 1 d . . . . .
C241 C 0.7260(7) -0.0945(3) 0.3400(4) 0.037(4) Uani 1 1 d . U . . .
C242 C 0.9335(7) 0.0764(3) 0.0902(4) 0.039(4) Uani 1 1 d . . . . .
H50 H 0.9132 0.0883 0.0722 0.046 Uiso 1 1 calc R U . . .
C243 C 0.3971(6) 0.1875(3) 0.2574(4) 0.033(4) Uani 1 1 d . . . . .
C244 C 1.2202(7) 0.0492(3) 0.3082(5) 0.039(4) Uani 1 1 d . . . . .
C245 C 1.0021(7) 0.2162(3) 0.1111(4) 0.035(4) Uani 1 1 d . . . . .
C246 C 0.3620(7) -0.2213(3) 0.2634(4) 0.050(5) Uani 1 1 d . . . . .
H131 H 0.3439 -0.2156 0.2865 0.060 Uiso 1 1 calc R U . . .
H132 H 0.4011 -0.2317 0.2693 0.060 Uiso 1 1 calc R U . . .
C247 C 0.4895(6) -0.1378(4) 0.5199(4) 0.035(4) Uani 1 1 d . U . . .
C248 C 0.3337(8) -0.0014(3) 0.1538(4) 0.042(4) Uani 1 1 d . . . . .
C249 C 0.9440(6) 0.1909(3) 0.1699(4) 0.024(4) Uani 1 1 d . . . . .
C250 C 0.9356(7) -0.0948(3) 0.1672(4) 0.037(4) Uani 1 1 d . . . . .
H133 H 0.8990 -0.1029 0.1786 0.044 Uiso 1 1 calc R U . . .
H134 H 0.9369 -0.1035 0.1427 0.044 Uiso 1 1 calc R U . . .
C251 C 1.0395(6) -0.2391(3) 0.1398(4) 0.037(4) Uani 1 1 d . . . . .
H51 H 1.0100 -0.2533 0.1315 0.044 Uiso 1 1 calc R U . . .
C252 C 0.8703(7) -0.1109(3) 0.0763(4) 0.039(4) Uani 1 1 d . . . . .
H52 H 0.9068 -0.1108 0.0631 0.047 Uiso 1 1 calc R U . . .
C253 C 0.9026(6) 0.1476(3) 0.2001(4) 0.035(4) Uani 1 1 d . . . . .
H53 H 0.8818 0.1390 0.2195 0.042 Uiso 1 1 calc R U . . .
C254 C 0.6754(7) -0.0047(3) 0.1038(4) 0.032(4) Uani 1 1 d . . . . .
C255 C 0.5520(7) -0.0875(3) 0.3225(5) 0.041(4) Uani 1 1 d . . . . .
C256 C 0.3928(6) -0.2098(3) 0.0472(5) 0.033(4) Uani 1 1 d . . . . .
H54 H 0.3817 -0.2285 0.0565 0.039 Uiso 1 1 calc R U . . .
C257 C 0.8986(6) -0.2288(3) 0.2364(4) 0.029(4) Uani 1 1 d . . . . .
C258 C 0.6159(7) -0.0899(3) 0.3813(5) 0.042(4) Uani 1 1 d . . . . .
H55 H 0.6553 -0.0902 0.3935 0.050 Uiso 1 1 calc R U . . .
C259 C 0.9873(8) 0.1121(3) 0.3663(5) 0.041(4) Uani 1 1 d . . . . .
C260 C 1.1528(7) -0.0887(3) 0.3313(4) 0.033(4) Uani 1 1 d . . . . .
C261 C 0.6644(8) -0.0921(3) 0.3208(5) 0.050(5) Uani 1 1 d . . . . .
C262 C 1.0956(7) 0.0188(3) 0.2222(4) 0.036(4) Uani 1 1 d . . . . .
C263 C 1.2457(6) -0.1158(3) 0.3757(5) 0.042(4) Uani 1 1 d . . . . .
C264 C 0.9033(6) -0.0251(3) 0.2638(4) 0.035(4) Uani 1 1 d . . . . .
C265 C 1.1366(7) -0.1046(3) 0.2577(4) 0.038(4) Uani 1 1 d . . . . .
H56 H 1.1313 -0.1094 0.2326 0.045 Uiso 1 1 calc R U . . .
C266 C 0.9850(6) -0.2386(3) 0.1984(4) 0.037(4) Uani 1 1 d . . . . .
C267 C 0.2505(8) 0.1815(4) 0.3294(5) 0.044(4) Uani 1 1 d . . . . .
C268 C 1.0718(8) 0.0841(3) 0.3362(5) 0.045(5) Uani 1 1 d . . . . .
C269 C 0.5256(7) 0.2442(3) 0.1867(4) 0.037(4) Uani 1 1 d . . . . .
H57 H 0.5189 0.2600 0.1701 0.045 Uiso 1 1 calc R U . . .
C270 C 0.9173(6) -0.1153(3) 0.2886(4) 0.036(4) Uani 1 1 d . . . . .
H58 H 0.9196 -0.1354 0.2957 0.043 Uiso 1 1 calc R U . . .
C271 C 1.1149(7) 0.0476(3) 0.2793(4) 0.038(4) Uani 1 1 d . . . . .
C272 C 0.4497(7) -0.0876(3) 0.4408(5) 0.044(4) Uani 1 1 d . . . . .
C273 C 0.4313(7) -0.0154(3) 0.1855(4) 0.038(4) Uani 1 1 d . . . . .
H59 H 0.4335 -0.0320 0.1700 0.045 Uiso 1 1 calc R U . . .
C274 C 0.5466(8) -0.0877(3) 0.2844(5) 0.044(4) Uani 1 1 d . U . . .
C275 C 0.4705(7) 0.0695(3) 0.1434(5) 0.049(5) Uani 1 1 d . . . . .
H135 H 0.4518 0.0683 0.1673 0.058 Uiso 1 1 calc R U . . .
H136 H 0.4963 0.0875 0.1434 0.058 Uiso 1 1 calc R U . . .
C276 C 0.9556(6) 0.0277(3) 0.1145(4) 0.028(4) Uani 1 1 d . . . . .
C277 C 1.2474(7) -0.1172(4) 0.0082(4) 0.056(5) Uani 1 1 d . . . . .
H283 H 1.2802 -0.1129 -0.0082 0.085 Uiso 1 1 calc R U . . .
H284 H 1.2127 -0.1263 -0.0054 0.085 Uiso 1 1 calc R U . . .
H285 H 1.2339 -0.0989 0.0194 0.085 Uiso 1 1 calc R U . . .
C278 C 0.5008(7) -0.0517(3) 0.0370(4) 0.035(4) Uani 1 1 d . . . . .
C279 C 0.9065(7) -0.1719(4) 0.4341(4) 0.047(5) Uani 1 1 d . . . . .
H60 H 0.9467 -0.1725 0.4452 0.057 Uiso 1 1 calc R U . . .
C280 C 0.5412(7) 0.1966(3) 0.2350(4) 0.035(4) Uani 1 1 d . . . . .
C281 C 0.8869(8) -0.1477(3) 0.4142(5) 0.049(5) Uani 1 1 d . . . . .
C282 C 0.6785(7) 0.2170(3) 0.1606(4) 0.037(4) Uani 1 1 d . . . . .
C283 C 0.8511(6) -0.2680(3) 0.2699(4) 0.032(4) Uani 1 1 d . . . . .
C284 C 0.7360(7) -0.0065(3) 0.1181(4) 0.044(4) Uani 1 1 d . . . . .
H61 H 0.7544 0.0098 0.1306 0.052 Uiso 1 1 calc R U . . .
C285 C 0.4011(7) 0.1664(3) 0.2288(4) 0.042(4) Uani 1 1 d . . . . .
H62 H 0.4328 0.1681 0.2122 0.051 Uiso 1 1 calc R U . . .
C286 C 1.2261(6) -0.1382(3) 0.2634(5) 0.035(4) Uani 1 1 d . . . . .
C287 C 0.7683(8) -0.0717(4) 0.3358(5) 0.057(5) Uani 1 1 d . . . . .
H63 H 0.7572 -0.0555 0.3206 0.068 Uiso 1 1 calc R U . . .
C288 C 0.6851(6) 0.1902(3) 0.1820(4) 0.039(4) Uani 1 1 d . . . . .
C289 C 0.7068(6) -0.1123(3) 0.1348(4) 0.030(4) Uani 1 1 d . . . . .
H64 H 0.6809 -0.0955 0.1353 0.036 Uiso 1 1 calc R U . . .
C290 C 0.4909(6) -0.0022(3) 0.0625(4) 0.034(4) Uani 1 1 d . . . . .
H65 H 0.4663 0.0147 0.0664 0.041 Uiso 1 1 calc R U . . .
C291 C 0.7161(7) -0.2692(3) 0.2956(4) 0.042(4) Uani 1 1 d . . . . .
H137 H 0.7234 -0.2874 0.2817 0.050 Uiso 1 1 calc R U . . .
H138 H 0.6966 -0.2544 0.2790 0.050 Uiso 1 1 calc R U . . .
C292 C 0.3500(7) 0.1851(3) 0.2815(4) 0.041(4) Uani 1 1 d . . . . .
C293 C 0.9260(7) 0.0452(3) 0.0882(4) 0.038(4) Uani 1 1 d . . . . .
H66 H 0.9011 0.0366 0.0691 0.046 Uiso 1 1 calc R U . . .
C294 C 1.2590(7) -0.1461(3) 0.1644(5) 0.043(5) Uani 1 1 d . . . . .
H67 H 1.2886 -0.1385 0.1488 0.052 Uiso 1 1 calc R U . . .
C295 C 0.6101(9) -0.0903(3) 0.3418(5) 0.049(5) Uani 1 1 d . . . . .
C296 C 0.4669(7) -0.1640(3) 0.2988(4) 0.040(4) Uani 1 1 d . . . . .
H139 H 0.4945 -0.1476 0.2927 0.048 Uiso 1 1 calc R U . . .
H140 H 0.4247 -0.1592 0.2896 0.048 Uiso 1 1 calc R U . . .
C297 C 0.6399(7) -0.1921(4) 0.4808(4) 0.048(5) Uani 1 1 d . . . . .
H68 H 0.6270 -0.1736 0.4896 0.058 Uiso 1 1 calc R U . . .
C298 C 0.8270(7) -0.1465(3) 0.3979(5) 0.047(5) Uani 1 1 d . . . . .
C299 C 0.2112(7) 0.1382(3) 0.2940(4) 0.043(4) Uani 1 1 d . . . . .
H69 H 0.1763 0.1377 0.3085 0.052 Uiso 1 1 calc R U . . .
C300 C 0.4988(8) -0.0873(3) 0.3431(5) 0.041(4) Uani 1 1 d . U . . .
C301 C 0.4349(8) 0.2307(3) 0.2927(5) 0.052(5) Uani 1 1 d . . . . .
H70 H 0.4646 0.2458 0.2971 0.062 Uiso 1 1 calc R U . . .
C302 C 0.8009(8) 0.1398(4) 0.3786(5) 0.053(5) Uani 1 1 d . . . . .
C303 C 0.4785(6) -0.0111(3) 0.2117(4) 0.028(4) Uani 1 1 d . . . . .
H71 H 0.5114 -0.0248 0.2140 0.034 Uiso 1 1 calc R U . . .
C304 C 0.9992(6) -0.0168(3) 0.2985(4) 0.039(4) Uani 1 1 d . . . . .
H72 H 1.0298 -0.0035 0.3079 0.046 Uiso 1 1 calc R U . . .
C305 C 0.9482(6) -0.0057(3) 0.2786(4) 0.034(4) Uani 1 1 d . . . . .
H73 H 0.9439 0.0150 0.2750 0.040 Uiso 1 1 calc R U . . .
C306 C 1.1275(7) -0.1784(3) 0.2367(4) 0.039(4) Uani 1 1 d . . . . .
H74 H 1.1284 -0.1721 0.2613 0.047 Uiso 1 1 calc R U . . .
C307 C 1.0304(7) 0.0727(3) 0.3072(5) 0.042(4) Uani 1 1 d . . . . .
H75 H 0.9876 0.0767 0.3073 0.050 Uiso 1 1 calc R U . . .
C308 C 0.6920(7) -0.1938(3) 0.4627(4) 0.044(4) Uani 1 1 d . . . . .
H76 H 0.7144 -0.1762 0.4590 0.052 Uiso 1 1 calc R U . . .
C309 C 1.0490(6) 0.3070(3) 0.1585(4) 0.042(4) Uani 1 1 d . . . . .
H141 H 1.0414 0.3155 0.1340 0.050 Uiso 1 1 calc R U . . .
H142 H 1.0894 0.3142 0.1682 0.050 Uiso 1 1 calc R U . . .
C310 C 0.6003(7) 0.1548(3) 0.2570(4) 0.040(4) Uani 1 1 d . . . . .
H77 H 0.6063 0.1392 0.2740 0.048 Uiso 1 1 calc R U . . .
C311 C 0.6251(8) 0.2555(4) 0.1011(5) 0.058(5) Uani 1 1 d . . . . .
H143 H 0.6327 0.2347 0.0946 0.070 Uiso 1 1 calc R U . . .
H144 H 0.6610 0.2674 0.0944 0.070 Uiso 1 1 calc R U . . .
C312 C 0.4527(7) -0.0861(4) 0.5175(5) 0.051(5) Uani 1 1 d . . . . .
C313 C 1.0834(7) -0.2301(3) 0.1168(4) 0.043(4) Uani 1 1 d . . . . .
H78 H 1.0850 -0.2385 0.0933 0.051 Uiso 1 1 calc R U . . .
C314 C 0.9813(6) -0.2682(3) 0.2062(4) 0.036(4) Uani 1 1 d . . . . .
H79 H 1.0090 -0.2816 0.1958 0.043 Uiso 1 1 calc R U . . .
C315 C 1.0718(6) -0.0492(3) 0.3610(5) 0.036(4) Uani 1 1 d . . . . .
H80 H 1.0445 -0.0355 0.3712 0.043 Uiso 1 1 calc R U . . .
C316 C 0.4692(6) -0.1129(4) 0.4615(4) 0.041(4) Uani 1 1 d . . . . .
C317 C 1.2729(7) -0.1497(3) 0.2855(5) 0.042(4) Uani 1 1 d . . . . .
H81 H 1.3017 -0.1625 0.2749 0.050 Uiso 1 1 calc R U . . .
C318 C 1.2241(6) -0.1457(3) 0.0633(4) 0.040(4) Uani 1 1 d . . . . .
H145 H 1.2081 -0.1275 0.0741 0.047 Uiso 1 1 calc R U . . .
H146 H 1.1895 -0.1561 0.0504 0.047 Uiso 1 1 calc R U . . .
C319 C 0.4845(7) 0.2390(3) 0.2113(5) 0.038(4) Uani 1 1 d . . . . .
H82 H 0.4500 0.2518 0.2119 0.046 Uiso 1 1 calc R U . . .
C320 C 0.7280(7) -0.1687(3) 0.3840(4) 0.037(4) Uani 1 1 d . . . . .
H83 H 0.6999 -0.1846 0.3864 0.044 Uiso 1 1 calc R U . . .
C321 C 1.0036(7) 0.1358(3) 0.0874(4) 0.047(5) Uani 1 1 d . . . . .
H84 H 1.0185 0.1237 0.0687 0.056 Uiso 1 1 calc R U . . .
C323 C 1.0505(7) 0.1020(3) 0.3637(5) 0.044(4) Uani 1 1 d . . . . .
C324 C 1.2003(7) 0.0237(3) 0.2522(5) 0.043(4) Uani 1 1 d . . . . .
H85 H 1.2160 0.0123 0.2331 0.052 Uiso 1 1 calc R U . . .
C325 C 0.8942(8) 0.1120(4) 0.4006(4) 0.044(4) Uani 1 1 d . . . . .
H86 H 0.8740 0.1052 0.4212 0.052 Uiso 1 1 calc R U . . .
C326 C 0.5488(7) -0.2175(4) 0.5071(4) 0.042(4) Uani 1 1 d . . . . .
C327 C 1.0891(6) -0.0111(3) 0.2203(4) 0.040(4) Uani 1 1 d . . . . .
H87 H 1.1112 -0.0232 0.2374 0.048 Uiso 1 1 calc R U . . .
C328 C 0.8478(7) -0.0959(4) 0.3730(5) 0.051(5) Uani 1 1 d . . . . .
C329 C 0.8730(6) -0.3076(3) 0.3108(4) 0.034(4) Uani 1 1 d . . . . .
H147 H 0.8487 -0.3003 0.3309 0.041 Uiso 1 1 calc R U . . .
H148 H 0.9157 -0.3003 0.3142 0.041 Uiso 1 1 calc R U . . .
C330 C 0.3876(7) -0.0835(3) 0.3449(5) 0.043(4) Uani 1 1 d . . . . .
H88 H 0.3480 -0.0820 0.3331 0.052 Uiso 1 1 calc R U . . .
C331 C 0.6577(7) -0.2479(3) 0.3475(4) 0.049(5) Uani 1 1 d . . . . .
H286 H 0.6314 -0.2537 0.3671 0.073 Uiso 1 1 calc R U . . .
H287 H 0.6948 -0.2383 0.3578 0.073 Uiso 1 1 calc R U . . .
H288 H 0.6353 -0.2342 0.3311 0.073 Uiso 1 1 calc R U . . .
C332 C 0.9866(7) 0.1421(3) 0.3094(4) 0.039(4) Uani 1 1 d . . . . .
H89 H 1.0283 0.1369 0.3062 0.046 Uiso 1 1 calc R U . . .
C333 C 1.2411(6) -0.1230(3) 0.3382(5) 0.036(4) Uani 1 1 d . . . . .
C334 C 0.2835(7) 0.0440(3) 0.1719(5) 0.046(5) Uani 1 1 d . . . . .
C335 C 0.7730(7) 0.1863(3) 0.2971(4) 0.042(4) Uani 1 1 d . . . . .
H90 H 0.7319 0.1924 0.3005 0.051 Uiso 1 1 calc R U . . .
C336 C 1.1764(8) 0.0862(3) 0.3647(5) 0.048(5) Uani 1 1 d . . . . .
C337 C 0.5117(7) 0.0426(3) 0.1387(4) 0.038(4) Uani 1 1 d . . . . .
H149 H 0.5436 0.0419 0.1587 0.046 Uiso 1 1 calc R U . . .
H150 H 0.4868 0.0244 0.1396 0.046 Uiso 1 1 calc R U . . .
C338 C 0.7250(7) 0.0655(3) 0.3001(4) 0.038(4) Uani 1 1 d . . . . .
C339 C 0.5198(8) -0.2445(4) 0.5134(5) 0.059(5) Uani 1 1 d . . . . .
H91 H 0.4833 -0.2444 0.5265 0.071 Uiso 1 1 calc R U . . .
C340 C 0.6309(6) -0.0354(3) 0.1817(4) 0.034(4) Uani 1 1 d . . . . .
H289 H 0.5957 -0.0298 0.1657 0.051 Uiso 1 1 calc R U . . .
H290 H 0.6638 -0.0431 0.1672 0.051 Uiso 1 1 calc R U . . .
H291 H 0.6182 -0.0505 0.1988 0.051 Uiso 1 1 calc R U . . .
C341 C 0.6034(7) -0.2182(3) 0.4869(4) 0.041(4) Uani 1 1 d . . . . .
C342 C 1.0845(6) -0.1976(3) 0.2245(4) 0.028(4) Uani 1 1 d . U . . .
H92 H 1.0556 -0.2048 0.2408 0.034 Uiso 1 1 calc R U . . .
C343 C 0.3875(7) 0.2281(3) 0.3154(5) 0.044(4) Uani 1 1 d . . . . .
H93 H 0.3841 0.2416 0.3349 0.052 Uiso 1 1 calc R U . . .
C344 C 0.7688(6) -0.0323(3) 0.1140(4) 0.038(4) Uani 1 1 d . . . . .
H94 H 0.8106 -0.0327 0.1225 0.045 Uiso 1 1 calc R U . . .
C345 C 0.3438(7) 0.2056(3) 0.3102(4) 0.042(4) Uani 1 1 d . . . . .
C346 C 0.8642(7) 0.1596(3) 0.3178(4) 0.038(4) Uani 1 1 d . . . . .
C347 C 0.6687(8) -0.3004(3) 0.4500(4) 0.044(4) Uani 1 1 d . . . . .
C348 C 1.0124(7) 0.1659(3) 0.0853(4) 0.045(4) Uani 1 1 d . . . . .
H95 H 1.0323 0.1739 0.0651 0.055 Uiso 1 1 calc R U . . .
C349 C 0.4901(7) -0.1370(4) 0.5582(5) 0.043(4) Uani 1 1 d . U . . .
C350 C 0.9259(7) -0.1213(4) 0.4102(5) 0.055(5) Uani 1 1 d . . . . .
C351 C 0.9969(7) -0.1584(4) 0.0922(5) 0.052(5) Uani 1 1 d . . . . .
H151 H 1.0034 -0.1756 0.1085 0.063 Uiso 1 1 calc R U . . .
H152 H 0.9947 -0.1406 0.1075 0.063 Uiso 1 1 calc R U . . .
C352 C 1.2604(7) -0.1374(3) 0.2006(5) 0.042(4) Uani 1 1 d . . . . .
H96 H 1.2913 -0.1239 0.2088 0.050 Uiso 1 1 calc R U . . .
C353 C 0.4576(7) -0.0857(4) 0.5564(5) 0.055(5) Uani 1 1 d . U . . .
C354 C 0.2358(8) 0.0644(4) 0.1673(5) 0.060(5) Uani 1 1 d . . . . .
H97 H 0.2053 0.0621 0.1482 0.072 Uiso 1 1 calc R U . . .
C355 C 0.6559(7) 0.0727(3) 0.1216(5) 0.045(4) Uani 1 1 d . . . . .
H153 H 0.6183 0.0798 0.1328 0.054 Uiso 1 1 calc R U . . .
H154 H 0.6506 0.0751 0.0950 0.054 Uiso 1 1 calc R U . . .
C356 C 1.2396(7) 0.0324(4) 0.2801(5) 0.049(5) Uani 1 1 d . . . . .
H98 H 1.2815 0.0267 0.2801 0.059 Uiso 1 1 calc R U . . .
C357 C 1.1533(9) 0.1031(3) 0.3925(5) 0.051(5) Uani 1 1 d . . . . .
H99 H 1.1803 0.1092 0.4120 0.061 Uiso 1 1 calc R U . . .
C358 C 0.8464(7) 0.0612(3) 0.2103(4) 0.046(4) Uani 1 1 d . . . . .
H155 H 0.8056 0.0666 0.2190 0.055 Uiso 1 1 calc R U . . .
H156 H 0.8508 0.0707 0.1864 0.055 Uiso 1 1 calc R U . . .
C359 C 1.2404(6) 0.0770(4) 0.3628(5) 0.041(4) Uani 1 1 d . . . . .
C360 C 1.2805(6) -0.1437(3) 0.3220(5) 0.042(4) Uani 1 1 d . . . . .
H100 H 1.3119 -0.1533 0.3363 0.051 Uiso 1 1 calc R U . . .
C361 C 0.3817(7) 0.0031(3) 0.1808(4) 0.033(4) Uani 1 1 d . . . . .
C362 C 0.7069(9) 0.0945(4) 0.4374(5) 0.073(6) Uani 1 1 d . . . . .
H157 H 0.7438 0.0847 0.4485 0.087 Uiso 1 1 calc R U . . .
H158 H 0.6738 0.0796 0.4344 0.087 Uiso 1 1 calc R U . . .
C363 C 1.1713(7) -0.1983(4) 0.1037(5) 0.041(4) Uani 1 1 d . . . . .
C364 C 1.2221(8) -0.2270(4) 0.0611(5) 0.063(5) Uani 1 1 d . . . . .
H159 H 1.2287 -0.2424 0.0798 0.076 Uiso 1 1 calc R U . . .
H160 H 1.2596 -0.2147 0.0606 0.076 Uiso 1 1 calc R U . . .
C365 C 0.3720(7) 0.0757(3) 0.2518(4) 0.038(4) Uani 1 1 d . . . . .
H101 H 0.3690 0.0916 0.2685 0.046 Uiso 1 1 calc R U . . .
C366 C 0.7090(8) -0.1453(3) 0.3644(4) 0.044(5) Uani 1 1 d . . . . .
H102 H 0.6692 -0.1459 0.3527 0.053 Uiso 1 1 calc R U . . .
C367 C 0.7600(8) 0.2499(4) 0.1544(5) 0.065(5) Uani 1 1 d . . . . .
H161 H 0.7808 0.2449 0.1780 0.078 Uiso 1 1 calc R U . . .
H162 H 0.7310 0.2663 0.1582 0.078 Uiso 1 1 calc R U . . .
C368 C 0.2857(7) 0.0188(3) 0.1495(5) 0.044(4) Uani 1 1 d . . . . .
C369 C 0.9608(6) -0.0967(3) 0.3014(4) 0.038(4) Uani 1 1 d . . . . .
H103 H 0.9932 -0.1042 0.3168 0.046 Uiso 1 1 calc R U . . .
O525 O 0.4809(7) -0.1119(4) 0.6123(3) 0.129(7) Uani 1 1 d . . . . .
C371 C 0.3049(7) 0.1625(3) 0.2763(5) 0.042(4) Uani 1 1 d . . . . .
C372 C 0.8277(9) -0.0721(3) 0.3538(5) 0.063(6) Uani 1 1 d . . . . .
H104 H 0.8536 -0.0553 0.3523 0.076 Uiso 1 1 calc R U . . .
C373 C 0.8025(7) 0.1952(3) 0.2662(4) 0.036(4) Uani 1 1 d . . . . .
H105 H 0.7815 0.2074 0.2488 0.043 Uiso 1 1 calc R U . . .
C374 C 0.9539(8) 0.1040(4) 0.3954(5) 0.055(5) Uani 1 1 d . . . . .
H106 H 0.9738 0.0919 0.4133 0.066 Uiso 1 1 calc R U . . .
C375 C 0.5048(6) -0.1644(4) 0.4637(5) 0.041(4) Uani 1 1 d . . . . .
H107 H 0.5144 -0.1819 0.4511 0.049 Uiso 1 1 calc R U . . .
C376 C 1.2715(7) -0.1385(3) 0.0378(4) 0.041(4) Uani 1 1 d . . . . .
H163 H 1.2858 -0.1568 0.0264 0.049 Uiso 1 1 calc R U . . .
H164 H 1.3071 -0.1294 0.0513 0.049 Uiso 1 1 calc R U . . .
C377 C 0.8346(6) 0.0216(4) 0.3385(5) 0.049(5) Uani 1 1 d . . . . .
H165 H 0.8420 0.0222 0.3123 0.059 Uiso 1 1 calc R U . . .
H166 H 0.8204 0.0016 0.3449 0.059 Uiso 1 1 calc R U . . .
C378 C 1.0921(8) 0.1111(3) 0.3923(5) 0.049(5) Uani 1 1 d . . . . .
H108 H 1.0777 0.1228 0.4115 0.059 Uiso 1 1 calc R U . . .
C379 C 0.7380(7) 0.1454(3) 0.2020(4) 0.038(4) Uani 1 1 d . . . . .
H109 H 0.7718 0.1324 0.1995 0.045 Uiso 1 1 calc R U . . .
C380 C 0.4872(8) -0.0857(3) 0.2663(5) 0.044(4) Uani 1 1 d . . . . .
C381 C 1.0410(7) 0.0851(3) 0.1709(4) 0.041(4) Uani 1 1 d . . . . .
H110 H 1.0467 0.1058 0.1718 0.049 Uiso 1 1 calc R U . . .
C382 C 0.4683(7) -0.1686(3) 0.3386(4) 0.044(4) Uani 1 1 d . . . . .
H167 H 0.4421 -0.1857 0.3440 0.052 Uiso 1 1 calc R U . . .
H168 H 0.4507 -0.1510 0.3502 0.052 Uiso 1 1 calc R U . . .
C383 C 1.2101(7) -0.1759(4) 0.1150(5) 0.037(4) Uani 1 1 d . . . . .
C384 C 0.4305(6) -0.0627(4) 0.4593(5) 0.048(5) Uani 1 1 d . . . . .
H111 H 0.4166 -0.0458 0.4461 0.057 Uiso 1 1 calc R U . . .
C385 C 0.2564(8) 0.1603(3) 0.2990(5) 0.046(4) Uani 1 1 d . . . . .
C386 C 0.6946(7) 0.0203(3) 0.3299(4) 0.035(4) Uani 1 1 d . . . . .
C387 C 0.7889(7) -0.2489(3) 0.4184(4) 0.044(4) Uani 1 1 d . . . . .
H112 H 0.8258 -0.2495 0.4057 0.053 Uiso 1 1 calc R U . . .
C388 C 0.8033(8) 0.1686(3) 0.3229(4) 0.043(4) Uani 1 1 d . . . . .
C389 C 0.1589(9) 0.2010(4) 0.3526(5) 0.072(6) Uani 1 1 d . . . . .
H169 H 0.1424 0.2051 0.3277 0.086 Uiso 1 1 calc R U . . .
H170 H 0.1780 0.2192 0.3628 0.086 Uiso 1 1 calc R U . . .
C390 C 0.9049(8) -0.0967(4) 0.3913(5) 0.053(5) Uani 1 1 d . U . . .
C391 C 0.7097(9) 0.0056(4) 0.3916(5) 0.071(6) Uani 1 1 d . . . . .
H171 H 0.6716 0.0149 0.3995 0.086 Uiso 1 1 calc R U . . .
H172 H 0.7439 0.0198 0.3952 0.086 Uiso 1 1 calc R U . . .
C392 C 0.7597(7) -0.2755(4) 0.4246(4) 0.049(5) Uani 1 1 d . . . . .
H113 H 0.7761 -0.2938 0.4170 0.059 Uiso 1 1 calc R U . . .
C393 C 0.5051(7) -0.1628(5) 0.5773(5) 0.064(6) Uani 1 1 d . . . . .
H114 H 0.5020 -0.1630 0.6029 0.077 Uiso 1 1 calc R U . . .
C394 C 0.8959(7) 0.0728(3) 0.2367(4) 0.049(4) Uani 1 1 d . . . . .
H292 H 0.8920 0.0943 0.2387 0.073 Uiso 1 1 calc R U . . .
H293 H 0.8912 0.0638 0.2606 0.073 Uiso 1 1 calc R U . . .
H294 H 0.9364 0.0679 0.2280 0.073 Uiso 1 1 calc R U . . .
C395 C 1.1201(7) -0.0603(3) 0.3823(5) 0.044(4) Uani 1 1 d . . . . .
H115 H 1.1258 -0.0539 0.4067 0.053 Uiso 1 1 calc R U . . .
C396 C 0.4654(8) -0.1091(4) 0.1732(5) 0.062(5) Uani 1 1 d . . . . .
H173 H 0.4421 -0.1250 0.1603 0.074 Uiso 1 1 calc R U . . .
H174 H 0.4482 -0.0900 0.1647 0.074 Uiso 1 1 calc R U . . .
C397 C 0.6000(9) -0.0890(3) 0.2662(5) 0.053(5) Uani 1 1 d . . . . .
H116 H 0.5973 -0.0881 0.2405 0.064 Uiso 1 1 calc R U . . .
C398 C 0.8065(8) -0.1211(3) 0.3768(4) 0.043(4) Uani 1 1 d . U . . .
C399 C 0.6759(7) -0.2754(3) 0.3262(4) 0.047(5) Uani 1 1 d . . . . .
H175 H 0.6975 -0.2893 0.3431 0.056 Uiso 1 1 calc R U . . .
H176 H 0.6380 -0.2853 0.3165 0.056 Uiso 1 1 calc R U . . .
C400 C 0.9917(7) -0.1046(3) 0.1890(4) 0.048(5) Uani 1 1 d . . . . .
H295 H 0.9928 -0.1262 0.1899 0.072 Uiso 1 1 calc R U . . .
H296 H 1.0286 -0.0973 0.1775 0.072 Uiso 1 1 calc R U . . .
H297 H 0.9906 -0.0967 0.2136 0.072 Uiso 1 1 calc R U . . .
C401 C 0.4157(7) -0.1524(3) -0.1165(5) 0.053(5) Uani 1 1 d . . . . .
H177 H 0.4016 -0.1452 -0.1408 0.063 Uiso 1 1 calc R U . . .
H178 H 0.4029 -0.1733 -0.1146 0.063 Uiso 1 1 calc R U . . .
C402 C 0.8651(7) -0.1959(3) 0.4374(5) 0.052(5) Uani 1 1 d . . . . .
H117 H 0.8789 -0.2130 0.4502 0.063 Uiso 1 1 calc R U . . .
C403 C 1.2599(8) 0.0598(4) 0.3375(5) 0.053(5) Uani 1 1 d . . . . .
C404 C 0.2334(8) 0.0881(3) 0.1911(5) 0.058(5) Uani 1 1 d . . . . .
H118 H 0.2005 0.1018 0.1880 0.069 Uiso 1 1 calc R U . . .
C405 C 0.7700(7) 0.0846(4) 0.1156(5) 0.062(5) Uani 1 1 d . . . . .
H298 H 0.8037 0.0965 0.1264 0.093 Uiso 1 1 calc R U . . .
H299 H 0.7809 0.0637 0.1173 0.093 Uiso 1 1 calc R U . . .
H300 H 0.7627 0.0901 0.0901 0.093 Uiso 1 1 calc R U . . .
C406 C 0.8629(7) 0.1304(4) 0.3749(5) 0.050(5) Uani 1 1 d . . . . .
C407 C 0.7218(9) 0.1074(4) 0.4000(5) 0.074(6) Uani 1 1 d . . . . .
H179 H 0.7361 0.0918 0.3836 0.089 Uiso 1 1 calc R U . . .
H180 H 0.6853 0.1172 0.3883 0.089 Uiso 1 1 calc R U . . .
C408 C 0.3198(8) -0.2411(4) 0.2432(5) 0.070(6) Uani 1 1 d . . . . .
H181 H 0.3149 -0.2592 0.2578 0.084 Uiso 1 1 calc R U . . .
H182 H 0.3393 -0.2470 0.2206 0.084 Uiso 1 1 calc R U . . .
C409 C 0.9988(7) 0.3172(3) 0.1832(5) 0.050(5) Uani 1 1 d . . . . .
H301 H 0.9988 0.3388 0.1844 0.076 Uiso 1 1 calc R U . . .
H302 H 0.9587 0.3104 0.1734 0.076 Uiso 1 1 calc R U . . .
H303 H 1.0067 0.3091 0.2076 0.076 Uiso 1 1 calc R U . . .
C410 C 0.5243(6) -0.1881(4) 0.5600(5) 0.053(5) Uani 1 1 d . . . . .
H119 H 0.5365 -0.2048 0.5740 0.064 Uiso 1 1 calc R U . . .
C411 C 1.3137(9) 0.1136(4) 0.3787(5) 0.078(6) Uani 1 1 d . . . . .
H183 H 1.2843 0.1296 0.3722 0.094 Uiso 1 1 calc R U . . .
H184 H 1.3360 0.1086 0.3568 0.094 Uiso 1 1 calc R U . . .
C412 C 0.2540(9) -0.1660(4) -0.0786(5) 0.070(6) Uani 1 1 d . . . . .
H185 H 0.2661 -0.1658 -0.1042 0.084 Uiso 1 1 calc R U . . .
H186 H 0.2663 -0.1469 -0.0674 0.084 Uiso 1 1 calc R U . . .
C413 C 0.5684(8) 0.2664(4) 0.0807(5) 0.067(6) Uani 1 1 d . . . . .
H187 H 0.5586 0.2865 0.0892 0.081 Uiso 1 1 calc R U . . .
H188 H 0.5763 0.2676 0.0546 0.081 Uiso 1 1 calc R U . . .
C414 C 0.7116(7) 0.0902(3) 0.1361(5) 0.048(5) Uani 1 1 d . . . . .
H189 H 0.7197 0.0851 0.1620 0.057 Uiso 1 1 calc R U . . .
H190 H 0.7016 0.1114 0.1348 0.057 Uiso 1 1 calc R U . . .
C415 C 0.2572(7) -0.2294(4) 0.2331(5) 0.068(6) Uani 1 1 d . . . . .
H304 H 0.2333 -0.2445 0.2198 0.101 Uiso 1 1 calc R U . . .
H305 H 0.2364 -0.2241 0.2551 0.101 Uiso 1 1 calc R U . . .
H306 H 0.2609 -0.2119 0.2178 0.101 Uiso 1 1 calc R U . . .
C416 C 0.8717(8) -0.3414(3) 0.3091(5) 0.059(5) Uani 1 1 d . . . . .
H191 H 0.8290 -0.3482 0.3041 0.070 Uiso 1 1 calc R U . . .
H192 H 0.8867 -0.3496 0.3327 0.070 Uiso 1 1 calc R U . . .
C417 C 1.0009(8) 0.2495(4) 0.0599(5) 0.062(5) Uani 1 1 d . . . . .
H193 H 1.0286 0.2565 0.0412 0.075 Uiso 1 1 calc R U . . .
H194 H 0.9912 0.2664 0.0756 0.075 Uiso 1 1 calc R U . . .
C418 C 0.5330(7) -0.1739(3) 0.3551(4) 0.049(5) Uani 1 1 d . . . . .
H307 H 0.5309 -0.1768 0.3814 0.074 Uiso 1 1 calc R U . . .
H308 H 0.5504 -0.1916 0.3442 0.074 Uiso 1 1 calc R U . . .
H309 H 0.5590 -0.1569 0.3504 0.074 Uiso 1 1 calc R U . . .
C419 C 0.6685(10) -0.3376(4) 0.4041(6) 0.078(6) Uani 1 1 d . . . . .
H195 H 0.6695 -0.3217 0.3857 0.094 Uiso 1 1 calc R U . . .
H196 H 0.6253 -0.3439 0.4062 0.094 Uiso 1 1 calc R U . . .
C420 C 0.3188(9) 0.2567(4) 0.4285(5) 0.077(6) Uani 1 1 d . . . . .
H310 H 0.3044 0.2664 0.4503 0.116 Uiso 1 1 calc R U . . .
H311 H 0.3637 0.2581 0.4284 0.116 Uiso 1 1 calc R U . . .
H312 H 0.3007 0.2665 0.4069 0.116 Uiso 1 1 calc R U . . .
C421 C 0.6391(8) -0.3392(4) 0.5480(5) 0.062(5) Uani 1 1 d . . . . .
H313 H 0.6740 -0.3385 0.5657 0.094 Uiso 1 1 calc R U . . .
H314 H 0.6221 -0.3193 0.5446 0.094 Uiso 1 1 calc R U . . .
H315 H 0.6073 -0.3523 0.5569 0.094 Uiso 1 1 calc R U . . .
C422 C 0.9110(7) -0.2259(4) 0.0731(5) 0.061(5) Uani 1 1 d . . . . .
H197 H 0.9353 -0.2443 0.0749 0.073 Uiso 1 1 calc R U . . .
H198 H 0.9330 -0.2119 0.0577 0.073 Uiso 1 1 calc R U . . .
C423 C 0.8938(8) 0.0298(4) 0.3613(5) 0.061(5) Uani 1 1 d . . . . .
H199 H 0.9269 0.0158 0.3555 0.074 Uiso 1 1 calc R U . . .
H200 H 0.9071 0.0498 0.3542 0.074 Uiso 1 1 calc R U . . .
C424 C 1.2083(9) -0.2408(4) 0.0244(6) 0.071(6) Uani 1 1 d . . . . .
H201 H 1.1673 -0.2502 0.0243 0.086 Uiso 0.54(3) 1 calc R U P A 5
H202 H 1.2066 -0.2251 0.0057 0.086 Uiso 0.54(3) 1 calc R U P A 5
H203 H 1.2468 -0.2447 0.0119 0.086 Uiso 0.46(3) 1 calc R U P A 6
H204 H 1.1817 -0.2278 0.0089 0.086 Uiso 0.46(3) 1 calc R U P A 6
C425 C 0.4315(7) -0.0626(4) 0.4970(6) 0.055(5) Uani 1 1 d . . . . .
H120 H 0.4171 -0.0456 0.5091 0.067 Uiso 1 1 calc R U . . .
C426 C 0.8505(9) -0.2324(4) 0.0556(5) 0.072(6) Uani 1 1 d . . . . .
H205 H 0.8273 -0.2138 0.0523 0.087 Uiso 1 1 calc R U . . .
H206 H 0.8274 -0.2452 0.0718 0.087 Uiso 1 1 calc R U . . .
C427 C 0.4860(7) -0.1506(4) -0.1128(4) 0.049(5) Uani 1 1 d . . . . .
H207 H 0.5010 -0.1623 -0.0915 0.059 Uiso 1 1 calc R U . . .
H208 H 0.4985 -0.1298 -0.1087 0.059 Uiso 1 1 calc R U . . .
C428 C 0.3377(10) -0.0609(3) 0.0850(6) 0.092(8) Uani 1 1 d . . . . .
H209 H 0.3151 -0.0638 0.0613 0.111 Uiso 1 1 calc R U . . .
H210 H 0.3823 -0.0620 0.0810 0.111 Uiso 1 1 calc R U . . .
C430 C 1.0499(9) -0.1558(5) 0.0684(7) 0.107(9) Uani 1 1 d . . . . .
H211 H 1.0867 -0.1501 0.0836 0.128 Uiso 1 1 calc R U . . .
H212 H 1.0580 -0.1754 0.0578 0.128 Uiso 1 1 calc R U . . .
C431 C 1.3451(9) 0.0335(5) 0.3662(5) 0.091(7) Uani 1 1 d . . . . .
H213 H 1.3162 0.0350 0.3860 0.109 Uiso 1 1 calc R U . . .
H214 H 1.3852 0.0415 0.3753 0.109 Uiso 1 1 calc R U . . .
C432 C 1.3583(9) 0.1242(4) 0.4077(5) 0.076(6) Uani 1 1 d . . . . .
H215 H 1.3894 0.1086 0.4126 0.091 Uiso 1 1 calc R U . . .
H216 H 1.3801 0.1416 0.3985 0.091 Uiso 1 1 calc R U . . .
C433 C 1.2721(9) -0.1490(5) 0.4239(5) 0.088(7) Uani 1 1 d . . . . .
H217 H 1.2439 -0.1640 0.4129 0.106 Uiso 1 1 calc R U . . .
H218 H 1.2496 -0.1379 0.4422 0.106 Uiso 1 1 calc R U . . .
C434 C 0.5154(8) -0.1623(4) -0.1470(5) 0.077(6) Uani 1 1 d . . . . .
H316 H 0.5602 -0.1609 -0.1440 0.115 Uiso 1 1 calc R U . . .
H317 H 0.5035 -0.1830 -0.1509 0.115 Uiso 1 1 calc R U . . .
H318 H 0.5011 -0.1506 -0.1681 0.115 Uiso 1 1 calc R U . . .
C435 C 0.5301(8) -0.1109(4) 0.1646(5) 0.067(6) Uani 1 1 d . . . . .
H319 H 0.5337 -0.1090 0.1383 0.101 Uiso 1 1 calc R U . . .
H320 H 0.5530 -0.0950 0.1770 0.101 Uiso 1 1 calc R U . . .
H321 H 0.5469 -0.1300 0.1727 0.101 Uiso 1 1 calc R U . . .
C436 C 0.7722(7) 0.1577(4) 0.3544(5) 0.044(4) Uani 1 1 d . . . . .
C437 C 0.7054(8) 0.1891(4) 0.3855(6) 0.081(7) Uani 1 1 d . . . . .
H219 H 0.7299 0.2068 0.3798 0.097 Uiso 1 1 calc R U . . .
H220 H 0.7208 0.1814 0.4093 0.097 Uiso 1 1 calc R U . . .
C438 C 1.2492(9) -0.0631(6) 0.4359(6) 0.104(8) Uani 1 1 d . . . . .
H221 H 1.2349 -0.0461 0.4208 0.125 Uiso 1 1 calc R U . . .
H222 H 1.2928 -0.0669 0.4310 0.125 Uiso 1 1 calc R U . . .
C439 C 0.8067(8) 0.2588(4) 0.1275(6) 0.088(7) Uani 1 1 d . . . . .
H223 H 0.7868 0.2611 0.1030 0.106 Uiso 1 1 calc R U . . .
H224 H 0.8393 0.2437 0.1264 0.106 Uiso 1 1 calc R U . . .
C440 C 0.2993(10) 0.2239(4) 0.4285(5) 0.083(7) Uani 1 1 d . . . . .
H225 H 0.3171 0.2142 0.4505 0.099 Uiso 1 1 calc R U . . .
H226 H 0.2540 0.2226 0.4290 0.099 Uiso 1 1 calc R U . . .
C441 C 1.0331(9) -0.1276(4) 0.4009(7) 0.093(8) Uani 1 1 d . . . . .
H227 H 1.0420 -0.1082 0.3900 0.111 Uiso 1 1 calc R U . . .
H228 H 1.0184 -0.1410 0.3811 0.111 Uiso 1 1 calc R U . . .
C442 C 0.1086(9) 0.1908(4) 0.3758(6) 0.075(6) Uani 1 1 d . . . . .
H229 H 0.0906 0.1724 0.3655 0.091 Uiso 1 1 calc R U . . .
H230 H 0.0758 0.2059 0.3755 0.091 Uiso 1 1 calc R U . . .
C443 C 0.7229(12) -0.0213(5) 0.4130(5) 0.098(8) Uani 1 1 d . . . . .
H231 H 0.7584 -0.0317 0.4030 0.118 Uiso 1 1 calc R U . . .
H232 H 0.6870 -0.0347 0.4108 0.118 Uiso 1 1 calc R U . . .
C444 C 0.6595(10) -0.3501(4) 0.5137(6) 0.083(7) Uani 1 1 d . . . . .
H233 H 0.6774 -0.3700 0.5173 0.100 Uiso 1 1 calc R U . . .
H234 H 0.6921 -0.3370 0.5050 0.100 Uiso 1 1 calc R U . . .
C445 C 0.4947(11) -0.0398(5) 0.5801(6) 0.097(7) Uani 1 1 d . . . . .
H235 H 0.5175 -0.0380 0.5577 0.116 Uiso 1 1 calc R U . . .
H236 H 0.5226 -0.0489 0.5989 0.116 Uiso 1 1 calc R U . . .
C446 C 0.9135(8) -0.3524(4) 0.2782(4) 0.059(5) Uani 1 1 d . . . . .
H322 H 0.9125 -0.3739 0.2772 0.088 Uiso 1 1 calc R U . . .
H323 H 0.8982 -0.3443 0.2549 0.088 Uiso 1 1 calc R U . . .
H324 H 0.9558 -0.3457 0.2834 0.088 Uiso 1 1 calc R U . . .
C447 C 0.2860(8) -0.1907(4) -0.0587(5) 0.064(5) Uani 1 1 d . . . . .
H237 H 0.2773 -0.1893 -0.0326 0.077 Uiso 1 1 calc R U . . .
H238 H 0.2691 -0.2096 -0.0679 0.077 Uiso 1 1 calc R U . . .
C449 C 0.1909(12) 0.0023(5) 0.1305(6) 0.108(9) Uani 1 1 d . . . . .
H239 H 0.1769 0.0107 0.1535 0.130 Uiso 1 1 calc R U . . .
H240 H 0.1984 -0.0190 0.1340 0.130 Uiso 1 1 calc R U . . .
C450 C 0.3221(10) -0.0313(4) 0.1004(8) 0.101(9) Uani 1 1 d . . . . .
H241 H 0.3406 -0.0159 0.0854 0.121 Uiso 1 1 calc R U . . .
H242 H 0.2769 -0.0287 0.0981 0.121 Uiso 1 1 calc R U . . .
C451 C 0.4584(9) -0.1119(5) 0.2125(6) 0.083(7) Uani 1 1 d . . . . .
H243 H 0.4790 -0.1300 0.2219 0.099 Uiso 1 1 calc R U . . .
H244 H 0.4143 -0.1129 0.2180 0.099 Uiso 1 1 calc R U . . .
C452 C 0.4207(7) 0.0724(4) 0.1146(4) 0.055(5) Uani 1 1 d . . . . .
H325 H 0.3961 0.0900 0.1192 0.082 Uiso 1 1 calc R U . . .
H326 H 0.4388 0.0741 0.0909 0.082 Uiso 1 1 calc R U . . .
H327 H 0.3943 0.0549 0.1148 0.082 Uiso 1 1 calc R U . . .
C453 C 0.6858(10) 0.1199(5) 0.4630(6) 0.101(8) Uani 1 1 d . . . . .
H328 H 0.6765 0.1117 0.4866 0.152 Uiso 1 1 calc R U . . .
H329 H 0.7189 0.1345 0.4661 0.152 Uiso 1 1 calc R U . . .
H330 H 0.6490 0.1294 0.4521 0.152 Uiso 1 1 calc R U . . .
C454 C 0.3207(10) 0.2082(4) 0.3953(5) 0.075(6) Uani 1 1 d . . . . .
H245 H 0.3659 0.2099 0.3942 0.090 Uiso 1 1 calc R U . . .
H246 H 0.3101 0.1870 0.3965 0.090 Uiso 1 1 calc R U . . .
C455 C 0.6082(9) -0.3516(4) 0.4856(6) 0.079(7) Uani 1 1 d . . . . .
H247 H 0.6236 -0.3611 0.4636 0.095 Uiso 1 1 calc R U . . .
H248 H 0.5756 -0.3645 0.4947 0.095 Uiso 1 1 calc R U . . .
C456 C 0.4743(7) -0.1095(4) 0.5756(5) 0.054(5) Uani 1 1 d . U . . .
C457 C 0.8857(8) 0.0293(4) 0.4011(5) 0.069(6) Uani 1 1 d . . . . .
H331 H 0.9245 0.0347 0.4139 0.103 Uiso 1 1 calc R U . . .
H332 H 0.8537 0.0435 0.4071 0.103 Uiso 1 1 calc R U . . .
H333 H 0.8735 0.0095 0.4084 0.103 Uiso 1 1 calc R U . . .
C458 C 0.7368(10) -0.0149(5) 0.4521(6) 0.105(8) Uani 1 1 d . . . . .
H334 H 0.7452 -0.0333 0.4652 0.158 Uiso 1 1 calc R U . . .
H335 H 0.7729 -0.0020 0.4546 0.158 Uiso 1 1 calc R U . . .
H336 H 0.7015 -0.0050 0.4623 0.158 Uiso 1 1 calc R U . . .
C459 C 0.7572(10) 0.0202(6) 0.0305(6) 0.112(9) Uani 1 1 d . . . . .
H406 H 0.7758 0.0248 0.0549 0.134 Uiso 1 1 calc R U . . .
H407 H 0.7471 -0.0010 0.0298 0.134 Uiso 1 1 calc R U . . .
C460 C 0.4642(10) -0.1034(5) 0.6737(6) 0.099(8) Uani 1 1 d . . . . .
H249 H 0.4309 -0.1162 0.6822 0.119 Uiso 1 1 calc R U . . .
H250 H 0.4623 -0.0846 0.6872 0.119 Uiso 1 1 calc R U . . .
C462 C 0.6613(9) -0.0519(4) 0.5326(5) 0.080(6) Uani 1 1 d . . . . .
H408 H 0.7012 -0.0549 0.5212 0.096 Uiso 1 1 calc R U . . .
H409 H 0.6641 -0.0613 0.5568 0.096 Uiso 1 1 calc R U . . .
C463 C 1.3262(9) -0.1637(5) 0.4415(6) 0.092(7) Uani 1 1 d . . . . .
H251 H 1.3549 -0.1482 0.4508 0.110 Uiso 1 1 calc R U . . .
H252 H 1.3474 -0.1749 0.4228 0.110 Uiso 1 1 calc R U . . .
C464 C 1.3304(9) 0.1321(4) 0.4422(5) 0.082(6) Uani 1 1 d . . . . .
H337 H 1.3627 0.1388 0.4597 0.123 Uiso 1 1 calc R U . . .
H338 H 1.3004 0.1480 0.4378 0.123 Uiso 1 1 calc R U . . .
H339 H 1.3097 0.1149 0.4519 0.123 Uiso 1 1 calc R U . . .
C465 C 0.1826(7) -0.1699(4) -0.0774(6) 0.082(6) Uani 1 1 d . . . . .
H340 H 0.1620 -0.1537 -0.0906 0.123 Uiso 1 1 calc R U . . .
H341 H 0.1705 -0.1887 -0.0888 0.123 Uiso 1 1 calc R U . . .
H342 H 0.1708 -0.1698 -0.0521 0.123 Uiso 1 1 calc R U . . .
C466 C 0.6394(10) 0.1973(5) 0.3872(6) 0.096(8) Uani 1 1 d . . . . .
H253 H 0.6156 0.1793 0.3922 0.115 Uiso 1 1 calc R U . . .
H254 H 0.6351 0.2110 0.4079 0.115 Uiso 1 1 calc R U . . .
C467 C 0.5269(11) -0.1185(4) 0.6843(5) 0.088(7) Uani 1 1 d . . . . .
H343 H 0.5303 -0.1215 0.7106 0.132 Uiso 1 1 calc R U . . .
H344 H 0.5292 -0.1376 0.6720 0.132 Uiso 1 1 calc R U . . .
H345 H 0.5607 -0.1059 0.6770 0.132 Uiso 1 1 calc R U . . .
C468 C 0.8541(9) -0.2477(4) 0.0185(5) 0.083(6) Uani 1 1 d . . . . .
H346 H 0.8125 -0.2514 0.0084 0.124 Uiso 1 1 calc R U . . .
H347 H 0.8761 -0.2349 0.0021 0.124 Uiso 1 1 calc R U . . .
H348 H 0.8761 -0.2664 0.0216 0.124 Uiso 1 1 calc R U . . .
C469 C 1.2437(11) -0.0556(6) 0.4754(6) 0.107(8) Uani 1 1 d . . . . .
H255 H 1.2688 -0.0379 0.4813 0.129 Uiso 1 1 calc R U . . .
H256 H 1.2607 -0.0721 0.4903 0.129 Uiso 1 1 calc R U . . .
C470 C 1.0892(10) -0.1395(5) 0.4185(8) 0.116(9) Uani 1 1 d . . . . .
H257 H 1.1194 -0.1418 0.3995 0.139 Uiso 1 1 calc R U . . .
H258 H 1.1057 -0.1242 0.4355 0.139 Uiso 1 1 calc R U . . .
C471 C 0.6118(9) 0.2115(5) 0.3540(7) 0.107(8) Uani 1 1 d . . . . .
H349 H 0.5686 0.2161 0.3576 0.161 Uiso 1 1 calc R U . . .
H350 H 0.6341 0.2297 0.3490 0.161 Uiso 1 1 calc R U . . .
H351 H 0.6146 0.1980 0.3334 0.161 Uiso 1 1 calc R U . . .
C472 C 0.5160(9) 0.2473(6) 0.0857(5) 0.106(8) Uani 1 1 d . . . . .
H352 H 0.4799 0.2551 0.0720 0.159 Uiso 1 1 calc R U . . .
H353 H 0.5252 0.2275 0.0770 0.159 Uiso 1 1 calc R U . . .
H354 H 0.5075 0.2464 0.1116 0.159 Uiso 1 1 calc R U . . .
C473 C 0.4515(10) -0.0974(4) 0.6364(5) 0.079(6) Uani 1 1 d . U . . .
H259 H 0.4070 -0.1006 0.6312 0.094 Uiso 1 1 calc R U . . .
H260 H 0.4594 -0.0761 0.6325 0.094 Uiso 1 1 calc R U . . .
C474 C 0.3604(11) -0.0582(5) 0.2476(6) 0.109(9) Uani 1 1 d . . . . .
H261 H 0.3813 -0.0602 0.2245 0.130 Uiso 1 1 calc R U . . .
H262 H 0.3759 -0.0400 0.2595 0.130 Uiso 1 1 calc R U . . .
C475 C 0.2906(10) -0.0542(5) 0.2385(7) 0.107(9) Uani 1 1 d . . . . .
H263 H 0.2833 -0.0382 0.2205 0.128 Uiso 1 1 calc R U . . .
H264 H 0.2722 -0.0727 0.2286 0.128 Uiso 1 1 calc R U . . .
C476 C 0.7765(13) -0.3566(6) 0.3853(7) 0.157(13) Uani 1 1 d . . . . .
H355 H 0.7971 -0.3747 0.3782 0.235 Uiso 1 1 calc R U . . .
H356 H 0.7783 -0.3421 0.3657 0.235 Uiso 1 1 calc R U . . .
H357 H 0.7971 -0.3486 0.4073 0.235 Uiso 1 1 calc R U . . .
C477 C 0.1217(10) 0.0377(7) 0.0897(7) 0.127(12) Uani 1 1 d . . . . .
H358 H 0.0910 0.0389 0.0695 0.190 Uiso 1 1 calc R U . . .
H359 H 0.1046 0.0460 0.1116 0.190 Uiso 1 1 calc R U . . .
H360 H 0.1584 0.0488 0.0837 0.190 Uiso 1 1 calc R U . . .
C478 C 0.9382(15) -0.0521(7) 0.4139(8) 0.157(9) Uani 1 1 d D U . . .
H265 H 0.8937 -0.0485 0.4158 0.188 Uiso 1 1 calc R U . . .
H266 H 0.9565 -0.0338 0.4046 0.188 Uiso 1 1 calc R U . . .
C479 C 1.1784(12) -0.0500(6) 0.4854(6) 0.126(9) Uani 1 1 d . . . . .
H361 H 1.1777 -0.0453 0.5113 0.189 Uiso 1 1 calc R U . . .
H362 H 1.1616 -0.0334 0.4712 0.189 Uiso 1 1 calc R U . . .
H363 H 1.1535 -0.0676 0.4802 0.189 Uiso 1 1 calc R U . . .
C480 C 0.7095(10) -0.0479(8) -0.0425(7) 0.172(15) Uani 1 1 d . . . . .
H410 H 0.7303 -0.0334 -0.0578 0.206 Uiso 1 1 calc R U . . .
H411 H 0.6941 -0.0640 -0.0586 0.206 Uiso 1 1 calc R U . . .
C481 C 0.2659(11) -0.0469(5) 0.2717(8) 0.125(10) Uani 1 1 d . . . . .
H364 H 0.2215 -0.0440 0.2682 0.188 Uiso 1 1 calc R U . . .
H365 H 0.2740 -0.0629 0.2891 0.188 Uiso 1 1 calc R U . . .
H366 H 0.2850 -0.0287 0.2811 0.188 Uiso 1 1 calc R U . . .
C482 C 0.4764(13) -0.0068(7) 0.5936(7) 0.146(13) Uani 1 1 d . . . . .
H267 H 0.4511 -0.0081 0.6152 0.175 Uiso 1 1 calc R U . . .
H268 H 0.5140 0.0046 0.6003 0.175 Uiso 1 1 calc R U . . .
C483 C 0.7074(11) -0.3634(5) 0.3928(6) 0.109(9) Uani 1 1 d . . . . .
H269 H 0.6878 -0.3721 0.3705 0.130 Uiso 1 1 calc R U . . .
H270 H 0.7066 -0.3786 0.4120 0.130 Uiso 1 1 calc R U . . .
C484 C 0.8337(9) 0.2881(4) 0.1408(7) 0.122(10) Uani 1 1 d . . . . .
H367 H 0.8645 0.2948 0.1240 0.182 Uiso 1 1 calc R U . . .
H368 H 0.8009 0.3028 0.1417 0.182 Uiso 1 1 calc R U . . .
H369 H 0.8532 0.2855 0.1650 0.182 Uiso 1 1 calc R U . . .
C487 C 0.1374(13) 0.0082(8) 0.0959(7) 0.149(14) Uani 1 1 d . . . . .
H271 H 0.1533 0.0000 0.0733 0.179 Uiso 1 1 calc R U . . .
H272 H 0.0997 -0.0028 0.1012 0.179 Uiso 1 1 calc R U . . .
C488 C 0.9662(10) -0.0360(5) 0.0589(6) 0.091(7) Uani 1 1 d . U . . .
H273 H 1.0089 -0.0285 0.0613 0.109 Uiso 1 1 calc R U . . .
H274 H 0.9659 -0.0572 0.0648 0.109 Uiso 1 1 calc R U . . .
C489 C 1.3141(15) -0.1840(7) 0.4717(7) 0.182(16) Uani 1 1 d . . . . .
H370 H 1.3530 -0.1924 0.4813 0.273 Uiso 1 1 calc R U . . .
H371 H 1.2944 -0.1732 0.4910 0.273 Uiso 1 1 calc R U . . .
H372 H 1.2869 -0.1999 0.4628 0.273 Uiso 1 1 calc R U . . .
C490 C 0.9438(11) 0.2380(5) 0.0423(7) 0.110(8) Uani 1 1 d . U . . .
H275 H 0.9189 0.2548 0.0330 0.132 Uiso 1 1 calc R U . . .
H276 H 0.9200 0.2278 0.0607 0.132 Uiso 1 1 calc R U . . .
C491 C 0.834(2) -0.1396(8) -0.0095(7) 0.27(3) Uani 1 1 d . . . . .
H412 H 0.8306 -0.1362 0.0168 0.323 Uiso 1 1 calc R U . . .
H413 H 0.7919 -0.1373 -0.0208 0.323 Uiso 1 1 calc R U . . .
C492 C 1.0878(10) -0.1665(6) 0.4380(9) 0.168(15) Uani 1 1 d . . . . .
H373 H 1.1292 -0.1711 0.4479 0.252 Uiso 1 1 calc R U . . .
H374 H 1.0598 -0.1646 0.4579 0.252 Uiso 1 1 calc R U . . .
H375 H 1.0736 -0.1823 0.4216 0.252 Uiso 1 1 calc R U . . .
C493 C 1.3530(13) 0.0016(5) 0.3564(6) 0.118(10) Uani 1 1 d . . . . .
H277 H 1.3135 -0.0067 0.3466 0.141 Uiso 1 1 calc R U . . .
H278 H 1.3666 -0.0099 0.3781 0.141 Uiso 1 1 calc R U . . .
C495 C 0.3212(8) -0.0833(5) 0.1097(6) 0.094(7) Uani 1 1 d . . . . .
H376 H 0.3312 -0.1026 0.0998 0.141 Uiso 1 1 calc R U . . .
H377 H 0.3440 -0.0804 0.1330 0.141 Uiso 1 1 calc R U . . .
H378 H 0.2770 -0.0822 0.1134 0.141 Uiso 1 1 calc R U . . .
C496 C 0.1315(10) 0.1853(4) 0.4146(7) 0.106(9) Uani 1 1 d . . . . .
H379 H 0.0973 0.1787 0.4289 0.159 Uiso 1 1 calc R U . . .
H380 H 0.1635 0.1701 0.4150 0.159 Uiso 1 1 calc R U . . .
H381 H 0.1487 0.2035 0.4250 0.159 Uiso 1 1 calc R U . . .
C497 C 1.0421(9) -0.1342(5) 0.0383(7) 0.113(9) Uani 1 1 d . . . . .
H382 H 1.0791 -0.1340 0.0243 0.170 Uiso 1 1 calc R U . . .
H383 H 1.0066 -0.1398 0.0225 0.170 Uiso 1 1 calc R U . . .
H384 H 1.0353 -0.1145 0.0484 0.170 Uiso 1 1 calc R U . . .
C498 C 0.4410(15) 0.0082(5) 0.5634(8) 0.156(13) Uani 1 1 d . . . . .
H385 H 0.4296 0.0281 0.5711 0.234 Uiso 1 1 calc R U . . .
H386 H 0.4664 0.0095 0.5422 0.234 Uiso 1 1 calc R U . . .
H387 H 0.4037 -0.0031 0.5570 0.234 Uiso 1 1 calc R U . . .
C499 C 0.9534(11) 0.2166(5) 0.0109(6) 0.117(9) Uani 1 1 d . . . . .
H388 H 0.9133 0.2100 0.0007 0.176 Uiso 1 1 calc R U . . .
H389 H 0.9759 0.2266 -0.0079 0.176 Uiso 1 1 calc R U . . .
H390 H 0.9770 0.1995 0.0199 0.176 Uiso 1 1 calc R U . . .
Cl17 Cl 1.1891(4) 0.0228(2) 0.4306(3) 0.204(5) Uani 1 1 d . . . . .
Cl18 Cl 1.0596(4) 0.0169(2) 0.4218(4) 0.251(7) Uani 1 1 d . . . . .
C503 C 0.9919(11) -0.0504(5) 0.0055(6) 0.116(10) Uani 1 1 d D . . . .
H391 H 0.9809 -0.0494 -0.0205 0.174 Uiso 1 1 calc R U . . .
H392 H 1.0333 -0.0423 0.0101 0.174 Uiso 1 1 calc R U . . .
H393 H 0.9910 -0.0710 0.0135 0.174 Uiso 1 1 calc R U . . .
C504 C 0.9426(11) -0.0312(6) 0.0278(10) 0.24(3) Uani 1 1 d D . . . .
H279 H 0.9430 -0.0100 0.0213 0.285 Uiso 1 1 calc R U . . .
H280 H 0.9002 -0.0390 0.0248 0.285 Uiso 1 1 calc R U . . .
C500 C 1.1198(13) 0.0250(7) 0.4053(9) 0.191(17) Uani 1 1 d . . . . .
H414 H 1.1157 0.0455 0.3965 0.230 Uiso 1 1 calc R U . . .
H415 H 1.1238 0.0124 0.3837 0.230 Uiso 1 1 calc R U . . .
C501 C 0.936(2) -0.0311(7) 0.4722(10) 0.26(2) Uani 1 1 d D . . . .
H394 H 0.9513 -0.0328 0.4975 0.388 Uiso 1 1 calc R U . . .
H395 H 0.9482 -0.0120 0.4624 0.388 Uiso 1 1 calc R U . . .
H396 H 0.8908 -0.0325 0.4711 0.388 Uiso 1 1 calc R U . . .
C502 C 0.9635(15) -0.0571(7) 0.4488(8) 0.163(9) Uani 1 1 d D U . . .
H281 H 1.0090 -0.0560 0.4493 0.195 Uiso 1 1 calc R U . . .
H282 H 0.9512 -0.0766 0.4580 0.195 Uiso 1 1 calc R U . . .
C505 C 1.1121(14) -0.0723(11) 0.1179(7) 0.29(3) Uani 1 1 d . . . . .
H416 H 1.0746 -0.0847 0.1162 0.344 Uiso 1 1 calc R U . . .
H417 H 1.0990 -0.0525 0.1255 0.344 Uiso 1 1 calc R U . . .
Cl20 Cl 0.9853(4) 0.2073(2) 0.4589(4) 0.246(7) Uani 1 1 d . . . . .
O526 O 1.0135(7) 0.1414(4) 0.4795(4) 0.120(5) Uiso 1 1 d . . . . .
C508 C 1.4008(12) 0.0001(6) 0.3281(7) 0.155(13) Uani 1 1 d . . . . .
H397 H 1.4071 -0.0205 0.3211 0.232 Uiso 1 1 calc R U . . .
H398 H 1.3868 0.0115 0.3067 0.232 Uiso 1 1 calc R U . . .
H399 H 1.4397 0.0083 0.3381 0.232 Uiso 1 1 calc R U . . .
C507 C 1.250(2) -0.2610(9) 0.0151(13) 0.12(2) Uani 0.54(3) 1 d . . P A 5
H400 H 1.2378 -0.2690 -0.0089 0.185 Uiso 0.54(3) 1 calc R U P A 5
H401 H 1.2902 -0.2519 0.0144 0.185 Uiso 0.54(3) 1 calc R U P A 5
H402 H 1.2509 -0.2770 0.0330 0.185 Uiso 0.54(3) 1 calc R U P A 5
C512 C 1.1750(19) -0.2699(8) 0.0326(10) 0.069(17) Uani 0.46(3) 1 d . . P A 6
H403 H 1.1645 -0.2802 0.0098 0.103 Uiso 0.46(3) 1 calc R U P A 6
H404 H 1.2020 -0.2823 0.0481 0.103 Uiso 0.46(3) 1 calc R U P A 6
H405 H 1.1374 -0.2655 0.0451 0.103 Uiso 0.46(3) 1 calc R U P A 6
Cl21 Cl 0.8602(10) 0.1836(5) 0.4506(6) 0.224(11) Uiso 0.569(17) 1 d . . P B 1
Cl23 Cl 0.9423(10) 0.1915(5) 0.4110(6) 0.165(11) Uiso 0.431(17) 1 d . . P B 2
Cl24 Cl 0.8335(18) -0.1337(11) 0.5109(7) 0.42(3) Uani 0.51(2) 1 d . . P C 3
Cl14 Cl 0.8220(6) -0.0884(3) 0.5110(3) 0.095(7) Uani 0.49(2) 1 d . . P C 4
O527 O 0.946(2) 0.0809(11) 0.4879(14) 0.44(3) Uiso 1 1 d . . . . .
C510 C 0.9566(16) 0.1714(8) 0.4499(10) 0.184(14) Uiso 1 1 d . . . . .
C511 C 0.7985(16) -0.1037(14) 0.4802(12) 0.35(4) Uani 1 1 d . . . . .
H422 H 0.8002 -0.0850 0.4940 0.415 Uiso 0.51(2) 1 calc R U P C 3
H423 H 0.8254 -0.1013 0.4595 0.415 Uiso 0.51(2) 1 calc R U P C 3
H424 H 0.8138 -0.1241 0.4837 0.415 Uiso 0.49(2) 1 calc R U P C 4
H425 H 0.8212 -0.0955 0.4599 0.415 Uiso 0.49(2) 1 calc R U P C 4

loop_
_atom_site_aniso_label
_atom_site_aniso_U_11
_atom_site_aniso_U_22
_atom_site_aniso_U_33
_atom_site_aniso_U_23
_atom_site_aniso_U_13
_atom_site_aniso_U_12
Cl01 0.067(3) 0.081(4) 0.104(4) 0.009(3) 0.023(3) -0.005(3)
Cl02 0.093(4) 0.100(5) 0.132(6) 0.003(4) 0.033(4) 0.001(4)
Cl03 0.094(5) 0.176(7) 0.130(6) 0.057(5) 0.035(4) 0.047(5)
Cl04 0.069(4) 0.155(6) 0.164(7) 0.071(5) 0.035(4) 0.035(4)
Cl05 0.093(5) 0.146(6) 0.145(6) -0.033(5) 0.007(4) 0.004(4)
Cl06 0.090(4) 0.157(6) 0.126(6) 0.059(5) 0.045(4) 0.049(4)
Cl07 0.138(6) 0.091(5) 0.141(6) 0.014(4) 0.042(5) 0.008(4)
O510 0.029(6) 0.009(5) 0.049(8) 0.002(5) 0.005(5) -0.001(4)
O502 0.023(6) 0.032(7) 0.053(8) 0.004(5) 0.008(5) 0.002(5)
O494 0.035(6) 0.016(6) 0.047(7) 0.001(5) 0.011(5) 0.005(5)
O503 0.017(5) 0.020(5) 0.055(7) 0.005(5) 0.010(5) 0.007(4)
Cl12 0.092(5) 0.206(9) 0.219(9) 0.100(7) 0.012(6) 0.042(5)
O511 0.020(6) 0.061(8) 0.044(7) 0.008(6) 0.006(5) -0.001(5)
O504 0.035(6) 0.006(6) 0.056(8) -0.001(5) 0.005(5) -0.007(4)
O495 0.028(6) 0.025(6) 0.050(7) 0.004(5) 0.003(5) 0.000(5)
O512 0.028(6) 0.016(5) 0.053(7) 0.008(5) 0.009(5) 0.002(5)
O513 0.029(6) 0.033(6) 0.051(8) -0.007(5) -0.002(5) 0.016(5)
O505 0.011(5) 0.025(5) 0.043(6) -0.004(5) 0.001(5) -0.006(4)
O486 0.056(7) 0.029(7) 0.051(8) 0.004(6) -0.004(6) 0.000(5)
O496 0.052(7) 0.035(7) 0.054(8) -0.008(6) 0.000(6) -0.001(6)
O514 0.040(6) 0.022(6) 0.060(8) 0.005(6) -0.008(6) -0.005(5)
O487 0.026(6) 0.035(6) 0.069(8) -0.012(6) -0.014(6) 0.002(5)
C023 0.011(9) 0.025(9) 0.047(12) 0.001(7) 0.001(8) -0.007(6)
O515 0.045(7) 0.033(6) 0.053(8) -0.010(6) 0.007(6) 0.002(5)
O488 0.022(6) 0.039(7) 0.068(9) 0.010(6) 0.003(5) 0.000(5)
C026 0.024(9) 0.017(9) 0.039(10) -0.014(7) -0.003(7) 0.004(7)
O516 0.020(6) 0.060(7) 0.053(7) 0.001(6) 0.008(6) 0.005(5)
Cl13 0.183(8) 0.151(7) 0.155(8) -0.024(6) 0.040(6) 0.040(6)
O517 0.028(6) 0.044(7) 0.055(8) -0.001(6) 0.002(5) 0.001(5)
C030 0.026(10) 0.023(8) 0.026(10) 0.004(7) -0.001(8) 0.007(7)
C031 0.020(7) 0.015(7) 0.040(7) 0.004(6) 0.005(6) -0.008(6)
C032 0.011(8) 0.018(8) 0.029(10) 0.005(7) 0.003(7) 0.006(6)
O506 0.038(7) 0.052(8) 0.059(9) -0.016(6) -0.010(6) 0.008(6)
O489 0.046(7) 0.046(7) 0.061(8) 0.001(6) 0.010(6) 0.008(6)
O518 0.035(8) 0.062(8) 0.128(12) -0.011(8) 0.019(8) -0.017(6)
C036 0.023(9) 0.019(8) 0.037(11) 0.002(7) 0.018(8) 0.005(7)
C037 0.016(8) 0.012(8) 0.037(10) 0.002(7) 0.000(7) -0.005(7)
O497 0.060(7) 0.034(7) 0.047(8) 0.007(6) 0.014(6) -0.002(6)
C039 0.021(9) 0.009(8) 0.038(11) -0.005(7) -0.005(8) -0.001(6)
C040 0.025(7) 0.012(7) 0.036(7) 0.000(6) -0.008(6) -0.004(6)
C041 0.025(9) 0.026(9) 0.037(10) 0.001(8) 0.001(8) -0.004(7)
C042 0.023(9) 0.035(10) 0.047(11) 0.004(9) 0.006(8) 0.003(8)
C043 0.022(9) 0.008(8) 0.034(11) 0.005(7) 0.010(8) 0.000(6)
C044 0.019(8) 0.018(9) 0.033(9) -0.003(7) -0.005(7) -0.001(7)
C045 0.018(8) 0.013(9) 0.049(11) 0.000(8) 0.012(8) -0.006(7)
C046 0.036(10) 0.015(9) 0.045(11) 0.003(8) 0.009(8) -0.004(8)
C047 0.005(7) 0.033(10) 0.038(11) 0.002(8) -0.008(7) -0.003(7)
C048 0.011(8) 0.021(9) 0.068(13) 0.009(8) -0.001(8) 0.000(6)
O507 0.026(6) 0.082(9) 0.050(8) 0.016(7) 0.002(6) 0.000(6)
O508 0.020(6) 0.067(8) 0.062(8) 0.007(6) 0.009(6) 0.003(6)
O498 0.044(7) 0.059(8) 0.071(9) 0.005(7) -0.018(7) -0.012(6)
O490 0.023(5) 0.059(6) 0.079(7) -0.026(6) 0.000(6) -0.003(5)
O491 0.026(6) 0.042(7) 0.058(8) 0.001(6) 0.001(6) -0.008(5)
C054 0.028(9) 0.026(10) 0.039(11) 0.015(8) 0.004(8) -0.004(7)
C056 0.034(10) 0.016(9) 0.048(11) -0.005(7) 0.008(8) -0.009(7)
O492 0.042(7) 0.064(9) 0.053(8) -0.033(7) -0.016(6) 0.013(6)
O499 0.046(8) 0.077(9) 0.050(8) 0.008(7) 0.015(6) 0.006(6)
C059 0.023(9) 0.017(9) 0.043(10) 0.000(7) 0.009(8) 0.001(7)
C060 0.022(9) 0.028(10) 0.041(11) -0.006(8) 0.002(8) 0.006(7)
C061 0.026(9) 0.028(10) 0.040(10) 0.012(8) 0.011(8) 0.012(8)
C062 0.020(9) 0.008(8) 0.040(11) -0.001(7) 0.010(8) -0.007(6)
C063 0.020(8) 0.016(9) 0.041(10) -0.006(7) -0.001(8) 0.001(7)
C064 0.029(9) 0.020(8) 0.034(10) -0.008(8) 0.013(8) -0.005(7)
C065 0.008(6) 0.017(7) 0.037(8) 0.005(6) 0.002(6) 0.001(5)
C066 0.005(7) 0.028(9) 0.031(10) -0.001(8) -0.001(7) 0.003(6)
C067 0.044(11) 0.020(9) 0.047(12) -0.006(8) -0.009(9) 0.008(8)
C068 0.015(9) 0.032(9) 0.037(11) 0.003(7) -0.004(8) 0.001(7)
O519 0.099(10) 0.043(8) 0.044(9) -0.001(6) 0.014(7) 0.007(7)
C070 0.024(9) 0.022(9) 0.037(10) -0.006(7) 0.005(8) 0.001(7)
C071 0.018(8) 0.031(10) 0.042(11) 0.017(8) 0.007(8) 0.005(7)
C072 0.022(7) 0.016(7) 0.047(8) -0.003(6) -0.004(6) -0.008(6)
C073 0.027(9) 0.016(8) 0.049(11) -0.002(7) 0.005(8) -0.003(7)
C074 0.018(8) 0.025(9) 0.034(10) -0.008(7) -0.002(7) 0.005(7)
C075 0.008(7) 0.025(9) 0.048(10) 0.002(8) 0.005(7) -0.002(7)
C076 0.019(8) 0.025(9) 0.039(10) -0.004(8) 0.003(7) 0.005(7)
C077 0.065(12) 0.017(10) 0.043(12) 0.006(8) -0.001(10) -0.017(8)
C078 0.028(7) 0.021(7) 0.043(8) -0.001(6) 0.010(6) 0.009(6)
O493 0.051(7) 0.059(8) 0.041(8) -0.005(7) -0.003(6) 0.017(6)
C080 0.012(8) 0.009(8) 0.055(12) 0.008(7) 0.000(8) -0.003(6)
C081 0.031(9) 0.010(8) 0.037(10) 0.006(7) 0.000(8) -0.007(7)
C082 0.024(9) 0.030(10) 0.043(11) 0.003(8) 0.014(8) 0.006(8)
O520 0.051(8) 0.033(7) 0.163(14) -0.028(8) 0.038(8) -0.022(6)
C084 0.032(10) 0.017(9) 0.047(11) -0.004(8) -0.003(8) -0.006(8)
C085 0.023(9) 0.013(8) 0.038(10) -0.003(7) 0.004(8) -0.004(7)
C086 0.024(9) 0.039(11) 0.041(12) -0.014(9) -0.001(8) 0.003(8)
C087 0.024(9) 0.018(9) 0.039(10) -0.003(7) 0.004(8) -0.003(7)
O509 0.026(6) 0.063(8) 0.078(9) 0.003(7) -0.002(6) 0.003(6)
C089 0.023(9) 0.012(8) 0.048(10) -0.004(7) -0.002(7) -0.003(7)
C090 0.013(8) 0.027(9) 0.032(10) 0.009(8) 0.003(7) 0.002(7)
C091 0.024(9) 0.019(9) 0.041(11) 0.001(8) 0.009(8) 0.008(7)
C092 0.029(10) 0.014(9) 0.049(11) 0.014(7) 0.006(8) 0.010(7)
C093 0.014(6) 0.027(7) 0.032(8) -0.003(6) 0.005(6) 0.009(6)
C094 0.015(8) 0.026(9) 0.047(11) 0.001(8) 0.000(7) -0.004(7)
C095 0.031(10) 0.021(9) 0.033(10) 0.009(7) -0.002(8) -0.011(8)
C096 0.041(10) 0.018(9) 0.049(11) -0.002(8) -0.001(9) 0.001(8)
C097 0.018(8) 0.029(10) 0.041(11) 0.013(8) 0.010(8) 0.001(7)
C098 0.023(9) 0.030(10) 0.029(10) 0.005(7) 0.008(7) -0.007(8)
C099 0.037(10) 0.017(8) 0.034(10) -0.003(7) -0.001(8) 0.004(7)
C100 0.030(7) 0.015(6) 0.032(8) 0.009(6) 0.009(7) -0.007(6)
O521 0.041(7) 0.041(7) 0.084(9) 0.024(6) -0.003(6) -0.024(6)
C102 0.021(9) 0.042(10) 0.057(11) 0.008(8) 0.019(8) 0.006(7)
C103 0.025(9) 0.029(10) 0.054(12) -0.002(9) 0.013(9) -0.010(8)
C104 0.046(11) 0.017(9) 0.043(11) 0.001(8) 0.014(9) -0.002(8)
C105 0.086(16) 0.028(10) 0.033(12) 0.009(8) 0.036(11) -0.003(9)
C106 0.016(6) 0.041(8) 0.044(8) -0.004(7) 0.005(6) -0.010(6)
C107 0.027(9) 0.033(10) 0.041(11) 0.008(8) 0.003(8) 0.002(7)
C108 0.020(9) 0.024(9) 0.056(12) -0.013(9) 0.006(8) -0.004(7)
C109 0.028(9) 0.016(9) 0.041(10) -0.007(7) 0.004(8) 0.000(7)
C110 0.012(8) 0.043(11) 0.048(11) 0.002(9) 0.003(7) -0.006(7)
C111 0.015(8) 0.035(10) 0.039(10) -0.003(8) 0.002(8) -0.007(7)
C112 0.030(9) 0.019(9) 0.048(11) -0.004(8) -0.008(8) -0.006(7)
C113 0.016(9) 0.040(12) 0.059(13) -0.002(10) 0.009(9) -0.001(8)
C114 0.014(9) 0.038(10) 0.054(12) -0.008(9) 0.005(8) -0.008(7)
C115 0.029(7) 0.019(7) 0.038(7) 0.006(6) 0.010(6) -0.013(6)
C116 0.018(8) 0.022(10) 0.049(11) -0.005(8) 0.011(8) -0.002(7)
C117 0.034(10) 0.016(8) 0.029(11) 0.001(7) 0.002(8) 0.000(7)
C118 0.024(9) 0.020(9) 0.046(12) 0.015(8) -0.007(8) -0.003(7)
C119 0.031(9) 0.023(9) 0.031(10) 0.003(8) -0.004(8) -0.008(7)
C120 0.020(9) 0.028(9) 0.053(12) 0.003(8) 0.005(8) 0.007(7)
O500 0.061(8) 0.056(8) 0.061(9) 0.002(6) 0.022(7) -0.022(6)
O522 0.058(9) 0.070(9) 0.070(10) 0.019(7) -0.009(7) -0.003(7)
C123 0.022(9) 0.014(9) 0.039(10) -0.008(7) -0.011(7) 0.013(7)
C124 0.016(8) 0.037(11) 0.037(11) -0.010(9) 0.004(8) 0.009(8)
C125 0.026(9) 0.031(9) 0.043(11) -0.011(8) 0.010(8) 0.008(8)
C126 0.072(14) 0.032(10) 0.032(12) -0.001(8) 0.015(11) -0.003(9)
C127 0.021(9) 0.041(10) 0.047(12) 0.000(9) -0.004(8) 0.014(8)
C128 0.014(8) 0.020(9) 0.044(11) 0.005(8) -0.003(7) 0.004(7)
C129 0.024(9) 0.017(9) 0.049(11) 0.006(8) 0.013(8) 0.012(7)
C130 0.010(8) 0.027(9) 0.045(11) -0.005(8) 0.001(8) 0.002(7)
C131 0.007(7) 0.035(10) 0.034(10) -0.007(8) 0.000(7) -0.006(7)
C132 0.041(11) 0.021(9) 0.057(12) -0.012(9) -0.003(9) -0.015(8)
C133 0.061(13) 0.015(9) 0.049(12) -0.012(8) 0.025(10) -0.024(8)
C134 0.019(8) 0.018(9) 0.066(14) -0.002(9) 0.006(8) 0.003(7)
C135 0.052(11) 0.014(9) 0.046(11) 0.003(8) 0.010(9) -0.001(8)
C137 0.033(7) 0.038(8) 0.045(8) 0.006(7) 0.006(7) -0.018(7)
C138 0.020(9) 0.028(9) 0.044(12) -0.007(8) 0.001(8) -0.004(7)
C139 0.036(10) 0.022(9) 0.038(11) -0.001(8) 0.012(8) 0.009(8)
C140 0.037(10) 0.014(8) 0.053(12) 0.007(8) -0.005(9) -0.010(7)
C141 0.018(9) 0.029(9) 0.056(13) 0.010(9) 0.003(8) 0.008(7)
C142 0.019(8) 0.023(9) 0.046(11) 0.001(8) -0.007(8) 0.007(7)
C143 0.049(10) 0.026(10) 0.035(11) -0.001(8) -0.004(9) -0.007(8)
C144 0.049(12) 0.024(9) 0.067(13) 0.001(9) 0.013(11) -0.005(9)
O501 0.034(7) 0.084(9) 0.065(9) -0.013(7) -0.012(6) 0.008(6)
C146 0.023(9) 0.009(9) 0.049(11) -0.003(7) 0.011(8) 0.001(7)
C147 0.015(9) 0.041(10) 0.056(13) -0.003(9) 0.002(8) 0.002(8)
C148 0.072(13) 0.005(8) 0.043(12) 0.007(7) 0.009(10) -0.002(8)
C149 0.027(10) 0.052(11) 0.030(10) -0.005(9) 0.010(8) -0.001(8)
C150 0.020(8) 0.032(10) 0.042(10) 0.008(8) 0.000(7) -0.003(8)
C151 0.035(10) 0.025(9) 0.048(11) 0.003(8) 0.015(9) 0.005(7)
C152 0.015(8) 0.031(10) 0.064(12) 0.004(9) 0.015(8) 0.001(7)
C153 0.033(9) 0.029(9) 0.039(10) 0.002(8) 0.002(8) -0.003(8)
C154 0.028(9) 0.016(9) 0.064(12) 0.003(8) 0.005(8) -0.009(7)
C155 0.043(10) 0.022(9) 0.047(11) -0.006(8) 0.011(8) -0.014(8)
C156 0.027(10) 0.019(9) 0.056(11) 0.007(8) 0.005(8) 0.005(7)
C157 0.022(9) 0.046(10) 0.032(11) 0.022(8) 0.004(8) 0.002(7)
C158 0.026(9) 0.029(10) 0.053(11) 0.002(8) 0.011(8) -0.006(8)
Cl15 0.182(9) 0.213(10) 0.221(10) 0.014(8) 0.102(8) -0.042(8)
C160 0.040(10) 0.022(9) 0.034(10) -0.004(8) -0.010(8) -0.011(8)
C161 0.016(8) 0.023(9) 0.055(12) 0.010(8) 0.004(8) -0.001(7)
C162 0.034(9) 0.037(10) 0.040(11) 0.011(8) -0.008(8) -0.002(7)
C163 0.033(10) 0.034(10) 0.040(12) 0.008(9) 0.011(9) 0.001(8)
C164 0.022(9) 0.034(10) 0.053(11) 0.017(8) -0.008(8) -0.005(8)
C165 0.032(10) 0.038(11) 0.058(12) -0.013(9) -0.007(9) -0.019(9)
C166 0.030(10) 0.020(9) 0.069(13) -0.014(9) -0.001(9) -0.003(8)
C167 0.034(9) 0.020(9) 0.043(11) -0.008(8) 0.002(8) 0.004(7)
C168 0.046(11) 0.022(10) 0.051(12) 0.005(9) -0.011(9) -0.020(9)
C169 0.018(9) 0.029(9) 0.063(13) 0.015(9) 0.013(9) 0.005(8)
C170 0.014(8) 0.019(9) 0.045(11) -0.006(8) 0.005(7) 0.005(6)
C171 0.030(9) 0.013(8) 0.044(11) 0.010(8) 0.012(8) 0.005(7)
C172 0.013(8) 0.034(11) 0.055(11) -0.002(8) 0.005(8) 0.000(8)
C173 0.021(9) 0.034(10) 0.043(10) 0.009(8) 0.001(8) 0.002(8)
O523 0.084(9) 0.041(8) 0.046(8) 0.004(6) 0.003(7) -0.030(7)
C175 0.031(9) 0.025(10) 0.045(12) -0.013(9) -0.003(8) -0.001(8)
C176 0.024(9) 0.035(10) 0.063(13) 0.000(9) 0.000(9) -0.008(8)
C177 0.027(9) 0.019(8) 0.051(11) -0.006(7) 0.005(8) 0.000(7)
C178 0.023(10) 0.050(12) 0.058(12) -0.008(10) 0.014(9) -0.019(9)
C179 0.040(10) 0.013(9) 0.050(11) -0.019(7) 0.001(9) -0.007(8)
C180 0.043(11) 0.022(9) 0.036(11) -0.005(8) 0.015(9) -0.006(8)
C181 0.022(9) 0.030(10) 0.053(11) -0.006(8) -0.005(8) 0.014(7)
C182 0.045(11) 0.029(10) 0.034(10) 0.005(8) 0.000(8) -0.002(8)
C183 0.021(9) 0.030(9) 0.031(10) 0.018(7) -0.008(7) 0.001(7)
C184 0.038(10) 0.016(8) 0.043(10) 0.001(7) 0.000(8) 0.008(8)
C185 0.058(12) 0.023(10) 0.065(13) 0.003(9) -0.005(10) -0.016(9)
C186 0.057(13) 0.007(8) 0.066(15) 0.008(8) 0.027(12) -0.004(8)
C187 0.039(10) 0.022(10) 0.068(13) 0.007(9) -0.001(10) 0.013(8)
C188 0.014(9) 0.048(12) 0.053(11) -0.007(9) 0.010(8) 0.004(8)
C189 0.037(10) 0.041(10) 0.029(10) -0.005(8) 0.020(8) -0.011(8)
C190 0.021(9) 0.022(9) 0.062(12) -0.010(8) 0.016(8) -0.003(7)
C191 0.061(12) 0.030(10) 0.030(11) -0.009(8) -0.002(9) 0.016(9)
C192 0.015(8) 0.036(10) 0.069(13) 0.020(10) 0.006(9) 0.008(8)
C193 0.017(8) 0.028(10) 0.037(11) 0.004(8) 0.001(7) 0.008(7)
C194 0.043(11) 0.013(9) 0.045(11) 0.002(8) -0.003(9) -0.013(8)
C195 0.047(11) 0.015(9) 0.055(12) 0.004(8) 0.003(9) 0.000(7)
C196 0.010(8) 0.023(9) 0.049(12) 0.000(8) -0.001(8) 0.001(7)
C197 0.032(9) 0.016(9) 0.052(11) -0.014(8) -0.001(8) 0.008(7)
C198 0.044(10) 0.031(10) 0.051(12) -0.010(9) 0.001(9) -0.023(8)
C199 0.024(9) 0.025(9) 0.055(11) 0.000(8) -0.004(8) 0.002(7)
C200 0.010(8) 0.027(10) 0.051(12) -0.006(8) 0.001(7) 0.006(7)
C201 0.015(9) 0.019(9) 0.062(12) 0.004(8) 0.006(8) 0.004(7)
C202 0.028(7) 0.030(7) 0.029(7) 0.009(6) -0.001(6) 0.018(6)
C203 0.054(12) 0.009(9) 0.067(13) -0.015(9) 0.030(10) -0.010(9)
C204 0.037(10) 0.013(8) 0.063(12) 0.001(8) 0.014(9) 0.000(7)
C205 0.030(10) 0.032(10) 0.062(12) -0.001(9) 0.026(9) 0.005(8)
C206 0.033(9) 0.022(10) 0.047(11) 0.000(8) 0.000(8) 0.004(7)
C207 0.024(9) 0.043(11) 0.040(11) -0.008(8) -0.001(8) -0.009(8)
Cl16 0.204(10) 0.177(10) 0.229(12) 0.043(9) -0.034(8) -0.024(8)
C209 0.010(9) 0.035(10) 0.062(12) 0.007(8) 0.008(9) 0.002(7)
C210 0.026(9) 0.037(11) 0.048(11) -0.002(9) -0.007(8) -0.013(8)
C211 0.024(9) 0.014(9) 0.051(11) -0.012(8) 0.001(8) 0.003(7)
C212 0.041(7) 0.019(7) 0.035(7) 0.004(6) -0.001(6) -0.015(6)
C213 0.026(10) 0.054(11) 0.025(11) -0.007(8) 0.005(8) -0.005(8)
C214 0.020(9) 0.064(13) 0.036(12) -0.005(10) 0.014(8) -0.018(8)
C215 0.032(10) 0.024(9) 0.039(11) -0.001(8) -0.012(8) 0.000(8)
C216 0.035(10) 0.012(8) 0.045(10) 0.009(7) -0.005(8) 0.000(7)
C217 0.030(10) 0.016(8) 0.038(11) -0.001(7) 0.001(8) -0.007(7)
C218 0.010(8) 0.023(9) 0.053(11) 0.000(8) 0.005(7) 0.002(7)
C219 0.033(9) 0.034(11) 0.030(11) 0.005(9) -0.005(8) 0.014(8)
C220 0.047(11) 0.040(11) 0.047(11) 0.004(9) 0.009(9) -0.024(9)
C221 0.028(9) 0.023(9) 0.051(11) -0.009(8) 0.000(8) -0.002(7)
C222 0.051(11) 0.015(9) 0.054(12) -0.003(8) 0.006(9) -0.003(8)
C223 0.047(11) 0.043(11) 0.058(13) -0.006(11) 0.030(10) -0.027(9)
C224 0.026(9) 0.022(9) 0.045(10) 0.003(8) 0.019(8) 0.007(7)
C225 0.012(8) 0.048(11) 0.057(12) 0.017(8) -0.003(8) -0.007(7)
C226 0.038(11) 0.054(13) 0.048(12) 0.007(9) -0.013(9) -0.015(9)
C228 0.057(12) 0.024(9) 0.055(12) -0.025(8) 0.014(11) -0.010(8)
C229 0.035(10) 0.031(10) 0.034(10) -0.008(8) 0.004(8) 0.003(8)
C230 0.031(10) 0.028(9) 0.055(12) 0.007(9) 0.001(9) 0.004(8)
C231 0.029(10) 0.013(8) 0.057(12) -0.006(8) 0.006(9) -0.005(7)
C232 0.041(7) 0.018(7) 0.045(8) -0.003(6) -0.003(7) 0.006(6)
C233 0.036(10) 0.022(10) 0.053(12) -0.001(8) 0.014(9) 0.003(8)
O524 0.041(7) 0.106(11) 0.069(9) -0.044(8) 0.003(6) 0.014(7)
C235 0.031(10) 0.019(9) 0.054(11) -0.008(8) -0.006(8) -0.004(7)
C236 0.024(10) 0.037(11) 0.064(13) -0.020(9) 0.016(9) -0.007(8)
C237 0.031(10) 0.042(11) 0.046(11) -0.007(8) 0.008(8) -0.003(8)
C238 0.039(10) 0.026(9) 0.049(11) 0.005(8) 0.004(8) -0.006(8)
C239 0.032(10) 0.060(13) 0.039(11) 0.025(9) -0.009(9) -0.016(9)
C240 0.019(9) 0.048(12) 0.051(13) 0.010(10) -0.003(8) -0.020(8)
C241 0.048(8) 0.021(7) 0.044(8) 0.002(6) 0.019(7) -0.007(7)
C242 0.040(10) 0.039(11) 0.037(11) 0.005(8) 0.002(8) 0.002(8)
C243 0.027(9) 0.018(9) 0.055(11) 0.007(8) 0.002(8) 0.011(7)
C244 0.021(10) 0.036(10) 0.060(13) 0.002(9) -0.006(9) -0.005(8)
C245 0.041(10) 0.034(10) 0.029(10) 0.007(8) 0.013(8) -0.002(8)
C246 0.038(10) 0.051(11) 0.061(13) 0.033(10) 0.013(9) -0.007(9)
C247 0.020(7) 0.051(8) 0.034(8) -0.003(7) 0.011(6) -0.013(6)
C248 0.058(12) 0.021(10) 0.047(12) -0.016(9) 0.017(10) -0.015(9)
C249 0.013(8) 0.016(9) 0.042(10) 0.009(8) 0.003(7) -0.001(6)
C250 0.040(10) 0.022(9) 0.047(11) -0.002(8) 0.003(8) -0.007(7)
C251 0.025(9) 0.032(9) 0.053(12) 0.005(9) -0.004(9) -0.006(7)
C252 0.029(9) 0.034(10) 0.053(11) 0.004(9) 0.003(8) -0.002(8)
C253 0.029(9) 0.035(10) 0.042(11) 0.009(8) 0.017(8) -0.012(7)
C254 0.030(10) 0.027(10) 0.038(10) 0.002(8) 0.002(8) -0.003(8)
C255 0.032(10) 0.020(9) 0.072(15) 0.005(8) 0.002(10) 0.010(7)
C256 0.013(8) 0.026(9) 0.060(13) 0.007(9) 0.006(8) 0.002(7)
C257 0.015(8) 0.024(9) 0.049(11) -0.006(8) -0.001(8) -0.007(7)
C258 0.041(11) 0.025(9) 0.061(13) -0.007(8) 0.025(10) -0.005(8)
C259 0.058(12) 0.012(9) 0.054(12) -0.001(8) -0.006(10) -0.016(8)
C260 0.035(10) 0.013(8) 0.050(12) -0.006(8) 0.001(9) -0.009(7)
C261 0.060(13) 0.015(9) 0.075(16) -0.006(9) 0.009(11) 0.006(8)
C262 0.040(10) 0.022(10) 0.047(12) -0.004(8) -0.002(9) -0.006(8)
C263 0.012(9) 0.038(10) 0.074(15) 0.007(10) -0.010(9) 0.000(8)
C264 0.019(9) 0.033(10) 0.054(11) -0.007(8) 0.006(8) -0.006(8)
C265 0.032(10) 0.031(10) 0.052(11) -0.015(8) 0.018(9) -0.003(8)
C266 0.024(9) 0.030(10) 0.055(12) -0.003(8) 0.004(8) -0.008(8)
C267 0.040(11) 0.040(11) 0.052(12) 0.000(9) -0.002(10) 0.017(9)
C268 0.069(14) 0.015(9) 0.051(12) -0.005(8) 0.007(10) -0.009(9)
C269 0.043(11) 0.008(8) 0.061(12) 0.002(8) -0.005(9) 0.002(8)
C270 0.024(9) 0.013(8) 0.071(12) 0.011(8) 0.000(8) 0.011(7)
C271 0.037(11) 0.028(9) 0.047(12) 0.001(8) -0.009(9) -0.021(8)
C272 0.034(10) 0.034(11) 0.064(14) -0.002(10) 0.016(9) -0.003(8)
C273 0.046(11) 0.018(9) 0.050(12) -0.005(8) 0.006(9) 0.004(8)
C274 0.054(8) 0.038(8) 0.041(8) -0.004(7) 0.031(8) 0.004(7)
C275 0.052(11) 0.026(10) 0.070(13) 0.010(9) 0.022(10) 0.006(8)
C276 0.016(8) 0.025(10) 0.044(11) 0.002(9) 0.003(8) 0.001(7)
C277 0.045(11) 0.063(12) 0.063(13) 0.000(10) 0.025(10) -0.016(9)
C278 0.035(10) 0.031(10) 0.041(11) 0.005(8) 0.010(8) -0.002(8)
C279 0.022(9) 0.056(12) 0.065(13) 0.005(10) 0.010(8) -0.012(9)
C280 0.042(10) 0.022(9) 0.042(11) -0.004(8) 0.003(8) 0.000(8)
C281 0.056(13) 0.028(10) 0.063(13) -0.003(9) 0.015(10) -0.013(9)
C282 0.042(11) 0.022(10) 0.046(11) -0.003(8) 0.007(9) -0.003(8)
C283 0.011(8) 0.019(9) 0.068(12) 0.003(8) 0.006(8) -0.003(7)
C284 0.047(11) 0.021(10) 0.062(12) 0.006(8) -0.004(9) 0.002(8)
C285 0.051(11) 0.028(10) 0.048(12) -0.001(9) 0.007(9) 0.026(9)
C286 0.011(8) 0.034(10) 0.061(13) -0.001(9) 0.008(9) -0.006(7)
C287 0.052(12) 0.038(11) 0.083(15) 0.015(9) 0.031(11) 0.013(10)
C288 0.015(9) 0.044(11) 0.056(12) -0.011(9) -0.001(8) -0.007(8)
C289 0.013(8) 0.029(10) 0.049(11) -0.003(8) 0.009(7) 0.005(7)
C290 0.030(9) 0.030(9) 0.043(11) 0.004(8) 0.005(8) -0.001(8)
C291 0.036(10) 0.043(10) 0.047(11) 0.003(8) 0.014(9) -0.004(8)
C292 0.045(11) 0.028(10) 0.050(12) -0.005(9) 0.009(9) 0.011(9)
C293 0.042(10) 0.031(10) 0.044(11) -0.012(9) 0.014(9) -0.009(8)
C294 0.025(10) 0.030(10) 0.076(15) 0.004(9) 0.020(9) 0.010(8)
C295 0.083(15) 0.011(9) 0.058(14) -0.003(8) 0.053(12) 0.001(9)
C296 0.028(9) 0.029(10) 0.064(13) 0.009(9) 0.008(8) -0.006(7)
C297 0.050(11) 0.046(11) 0.050(12) 0.000(9) 0.019(10) -0.001(9)
C298 0.035(11) 0.038(11) 0.070(13) -0.007(9) 0.029(10) 0.011(9)
C299 0.040(10) 0.037(10) 0.054(12) -0.004(9) 0.008(9) 0.019(9)
C300 0.054(8) 0.025(7) 0.044(8) 0.005(6) 0.014(7) -0.011(6)
C301 0.052(12) 0.036(11) 0.067(13) -0.004(9) -0.008(11) -0.013(9)
C302 0.052(13) 0.067(13) 0.042(12) 0.010(10) 0.012(10) -0.007(10)
C303 0.027(9) 0.016(9) 0.042(11) 0.005(8) 0.007(8) 0.006(7)
C304 0.024(9) 0.015(9) 0.079(13) 0.004(8) 0.019(9) 0.007(7)
C305 0.015(8) 0.011(8) 0.075(12) -0.005(8) 0.012(8) 0.001(7)
C306 0.039(10) 0.030(10) 0.049(11) 0.004(8) 0.007(9) 0.004(8)
C307 0.028(9) 0.034(10) 0.063(13) 0.009(9) -0.011(9) -0.008(8)
C308 0.030(10) 0.040(11) 0.061(12) -0.004(9) 0.016(9) -0.018(8)
C309 0.032(9) 0.015(9) 0.078(13) 0.005(8) 0.000(9) -0.016(7)
C310 0.055(11) 0.017(9) 0.047(11) -0.001(8) 0.007(9) -0.008(9)
C311 0.074(14) 0.048(12) 0.056(14) 0.006(10) 0.019(11) 0.004(10)
C312 0.011(9) 0.087(15) 0.056(14) -0.019(12) 0.014(9) -0.008(9)
C313 0.047(11) 0.031(10) 0.052(12) 0.000(8) 0.022(10) 0.005(9)
C314 0.029(9) 0.022(10) 0.057(12) -0.011(8) 0.004(8) -0.003(7)
C315 0.020(9) 0.024(9) 0.064(13) 0.003(9) 0.004(9) 0.007(7)
C316 0.011(8) 0.062(13) 0.051(12) -0.009(10) 0.010(8) -0.017(8)
C317 0.031(10) 0.028(10) 0.067(14) 0.001(9) 0.012(10) 0.000(8)
C318 0.027(9) 0.048(11) 0.044(11) 0.016(9) 0.005(8) 0.007(8)
C319 0.036(10) 0.013(9) 0.065(12) -0.006(9) -0.006(9) 0.003(7)
C320 0.033(10) 0.028(10) 0.052(11) 0.000(9) 0.019(9) -0.007(8)
C321 0.054(11) 0.034(11) 0.054(12) 0.007(9) 0.014(10) 0.011(9)
C323 0.043(11) 0.033(10) 0.054(13) 0.008(9) -0.005(10) -0.005(9)
C324 0.049(11) 0.016(9) 0.064(13) 0.009(8) -0.005(10) 0.009(8)
C325 0.057(13) 0.057(12) 0.017(10) 0.011(9) 0.005(9) -0.007(10)
C326 0.033(10) 0.050(12) 0.044(11) 0.001(9) 0.005(8) -0.011(9)
C327 0.025(9) 0.036(11) 0.058(12) 0.022(9) -0.021(9) -0.002(8)
C328 0.024(10) 0.038(11) 0.093(15) -0.004(10) 0.021(10) -0.002(8)
C329 0.026(9) 0.019(9) 0.057(12) -0.003(8) 0.003(8) -0.004(7)
C330 0.041(11) 0.034(10) 0.056(14) -0.002(9) 0.016(10) -0.007(8)
C331 0.030(9) 0.040(10) 0.077(13) -0.008(9) 0.021(9) -0.011(8)
C332 0.033(9) 0.030(10) 0.053(12) -0.010(9) 0.003(9) 0.005(8)
C333 0.026(9) 0.036(10) 0.047(12) -0.005(9) 0.003(8) -0.007(8)
C334 0.035(10) 0.019(9) 0.085(14) -0.002(9) 0.003(10) 0.014(8)
C335 0.036(10) 0.053(11) 0.039(11) 0.000(9) 0.019(9) 0.008(9)
C336 0.054(12) 0.026(10) 0.061(13) 0.009(9) -0.017(10) -0.013(9)
C337 0.033(9) 0.033(10) 0.050(12) 0.008(8) 0.007(8) -0.003(7)
C338 0.042(11) 0.020(9) 0.053(12) 0.006(8) 0.004(9) 0.018(8)
C339 0.040(11) 0.069(14) 0.068(14) 0.032(11) 0.012(10) -0.018(11)
C340 0.019(8) 0.036(10) 0.047(11) 0.015(8) 0.007(7) 0.014(7)
C341 0.033(10) 0.033(10) 0.056(12) -0.009(8) -0.003(9) -0.008(8)
C342 0.015(6) 0.031(7) 0.039(8) 0.002(6) 0.008(6) 0.004(6)
C343 0.046(11) 0.024(10) 0.060(12) -0.005(8) 0.001(10) 0.002(9)
C344 0.016(8) 0.021(10) 0.076(13) 0.010(9) -0.005(8) -0.013(8)
C345 0.043(11) 0.030(10) 0.052(12) 0.010(9) 0.006(9) 0.019(9)
C346 0.024(9) 0.034(10) 0.056(12) -0.016(9) -0.001(9) 0.011(8)
C347 0.051(12) 0.021(10) 0.061(12) 0.005(9) 0.001(10) -0.008(9)
C348 0.060(11) 0.035(11) 0.043(11) 0.016(9) 0.012(9) -0.005(9)
C349 0.025(7) 0.060(8) 0.045(8) -0.001(7) 0.004(6) 0.012(7)
C350 0.018(10) 0.061(13) 0.086(15) -0.022(11) 0.018(9) -0.002(9)
C351 0.040(11) 0.057(12) 0.061(13) 0.007(9) 0.012(10) -0.005(9)
C352 0.022(9) 0.022(9) 0.082(15) -0.005(9) 0.009(10) 0.000(7)
C353 0.036(8) 0.072(9) 0.059(9) -0.022(8) 0.014(7) 0.000(7)
C354 0.045(11) 0.056(13) 0.078(14) -0.011(11) -0.003(10) 0.006(10)
C355 0.042(10) 0.032(10) 0.061(12) -0.001(9) -0.006(9) -0.004(8)
C356 0.032(10) 0.062(12) 0.051(13) -0.010(10) -0.008(10) 0.009(9)
C357 0.072(14) 0.035(11) 0.042(12) -0.003(9) -0.022(10) -0.008(10)
C358 0.067(12) 0.026(10) 0.044(11) 0.009(8) -0.014(9) 0.012(8)
C359 0.014(9) 0.055(11) 0.052(12) 0.010(10) -0.013(9) 0.008(8)
C360 0.011(8) 0.046(11) 0.070(14) 0.002(10) -0.001(9) 0.002(8)
C361 0.027(9) 0.017(9) 0.056(12) 0.001(8) 0.006(9) -0.006(8)
C362 0.078(14) 0.081(15) 0.061(14) -0.004(12) 0.014(11) -0.020(12)
C363 0.021(9) 0.056(12) 0.046(13) 0.002(10) -0.001(9) 0.011(9)
C364 0.044(11) 0.057(12) 0.089(16) -0.016(11) -0.004(10) 0.023(10)
C365 0.034(10) 0.015(9) 0.067(13) 0.000(8) 0.017(9) 0.009(8)
C366 0.051(11) 0.029(10) 0.055(12) -0.001(9) 0.032(9) 0.001(9)
C367 0.040(11) 0.099(16) 0.055(13) -0.007(11) -0.003(10) -0.012(11)
C368 0.034(10) 0.028(10) 0.068(13) -0.005(9) -0.008(9) 0.003(8)
C369 0.024(9) 0.026(10) 0.063(12) -0.003(8) -0.006(8) 0.003(8)
O525 0.111(12) 0.24(2) 0.035(9) -0.035(10) -0.002(8) 0.112(13)
C371 0.026(10) 0.029(10) 0.071(13) 0.005(9) 0.003(9) 0.014(8)
C372 0.068(14) 0.017(10) 0.108(17) 0.011(10) 0.044(13) -0.003(10)
C373 0.046(11) 0.017(8) 0.045(11) -0.004(7) 0.000(9) -0.006(8)
C374 0.053(13) 0.065(13) 0.046(13) 0.010(10) -0.003(10) -0.023(10)
C375 0.035(10) 0.053(12) 0.037(12) -0.002(9) 0.017(8) -0.015(8)
C376 0.029(9) 0.040(10) 0.056(12) 0.004(9) 0.015(9) 0.008(8)
C377 0.023(9) 0.054(12) 0.068(13) -0.001(9) -0.002(9) 0.007(8)
C378 0.052(12) 0.025(10) 0.069(14) -0.005(9) -0.001(10) 0.004(9)
C379 0.043(10) 0.031(10) 0.038(10) -0.012(8) -0.008(8) 0.000(8)
C380 0.064(14) 0.019(9) 0.049(14) -0.004(8) 0.005(11) 0.006(8)
C381 0.057(11) 0.011(9) 0.053(12) 0.002(8) -0.007(10) -0.006(8)
C382 0.067(13) 0.023(9) 0.043(12) 0.011(8) 0.017(9) 0.000(8)
C383 0.020(9) 0.048(11) 0.044(12) 0.010(9) 0.017(9) 0.017(8)
C384 0.024(9) 0.060(12) 0.062(14) -0.006(10) 0.027(9) -0.003(8)
C385 0.043(11) 0.030(10) 0.065(13) 0.005(9) -0.009(10) 0.013(9)
C386 0.030(10) 0.032(10) 0.041(11) -0.005(9) -0.007(8) 0.012(8)
C387 0.043(10) 0.031(10) 0.061(12) -0.003(9) 0.020(9) -0.014(9)
C388 0.062(13) 0.031(10) 0.036(11) 0.000(8) 0.008(10) -0.019(9)
C389 0.077(14) 0.044(12) 0.096(16) 0.003(11) 0.030(13) 0.022(11)
C390 0.060(9) 0.030(8) 0.071(9) -0.007(7) 0.008(8) 0.001(7)
C391 0.087(15) 0.091(16) 0.035(13) 0.015(12) -0.008(11) -0.001(12)
C392 0.036(10) 0.050(12) 0.063(13) 0.006(9) 0.008(9) -0.007(9)
C393 0.033(11) 0.109(17) 0.051(13) -0.007(13) 0.017(9) 0.004(11)
C394 0.046(10) 0.046(11) 0.051(12) 0.013(9) -0.015(9) -0.005(9)
C395 0.031(10) 0.035(10) 0.066(13) -0.021(9) 0.005(9) -0.008(8)
C396 0.071(15) 0.075(14) 0.040(13) -0.015(10) 0.006(10) -0.020(11)
C397 0.062(13) 0.016(9) 0.080(15) 0.005(9) -0.003(12) 0.007(9)
C398 0.057(8) 0.024(7) 0.050(8) -0.003(6) 0.022(7) 0.005(7)
C399 0.023(9) 0.031(10) 0.084(14) -0.004(9) -0.006(9) -0.003(7)
C400 0.051(11) 0.028(10) 0.064(13) 0.017(9) 0.002(9) -0.004(8)
C401 0.054(12) 0.038(10) 0.067(13) 0.000(9) 0.019(10) -0.015(9)
C402 0.033(11) 0.042(11) 0.085(14) 0.004(9) 0.034(10) -0.002(9)
C403 0.034(12) 0.055(12) 0.069(14) 0.004(11) 0.001(11) 0.020(10)
C404 0.046(12) 0.026(10) 0.099(16) -0.016(11) -0.007(11) 0.018(9)
C405 0.053(12) 0.052(12) 0.080(14) 0.000(10) 0.004(11) -0.002(9)
C406 0.035(11) 0.059(12) 0.056(13) -0.011(10) 0.007(10) -0.016(9)
C407 0.072(14) 0.081(15) 0.069(15) 0.004(11) 0.006(11) -0.032(12)
C408 0.061(13) 0.049(12) 0.098(17) 0.030(11) -0.015(12) -0.012(11)
C409 0.030(10) 0.036(10) 0.086(14) -0.007(9) 0.002(9) -0.008(8)
C410 0.018(9) 0.067(13) 0.077(16) 0.000(11) 0.029(9) 0.003(9)
C411 0.066(14) 0.085(16) 0.084(16) -0.015(12) 0.001(12) -0.041(12)
C412 0.086(15) 0.052(13) 0.071(15) -0.005(11) -0.009(12) -0.006(11)
C413 0.051(13) 0.069(14) 0.081(15) 0.008(11) -0.004(11) 0.021(11)
C414 0.034(10) 0.033(10) 0.076(13) 0.006(9) -0.006(9) -0.007(8)
C415 0.030(10) 0.049(12) 0.123(18) 0.037(11) 0.006(11) 0.005(9)
C416 0.069(13) 0.029(10) 0.078(14) 0.017(9) 0.004(11) 0.000(9)
C417 0.078(14) 0.029(11) 0.081(15) 0.009(10) 0.002(11) -0.008(10)
C418 0.054(12) 0.035(10) 0.060(12) -0.004(9) 0.010(10) -0.005(8)
C419 0.106(17) 0.059(14) 0.070(16) -0.003(12) 0.004(13) -0.016(13)
C420 0.119(18) 0.056(13) 0.055(14) 0.013(10) -0.005(12) -0.032(12)
C421 0.053(12) 0.052(12) 0.084(15) -0.015(11) 0.023(11) -0.004(9)
C422 0.033(11) 0.080(14) 0.071(15) -0.005(11) 0.008(10) 0.009(10)
C423 0.050(12) 0.057(12) 0.077(15) -0.012(10) 0.008(11) 0.020(9)
C424 0.077(15) 0.050(13) 0.089(18) -0.009(12) 0.029(13) -0.005(12)
C425 0.027(10) 0.070(14) 0.069(16) -0.015(12) 0.002(10) 0.004(9)
C426 0.092(17) 0.062(13) 0.062(15) -0.009(11) -0.004(12) 0.036(12)
C427 0.047(11) 0.051(11) 0.051(12) -0.009(9) 0.013(9) -0.014(9)
C428 0.131(19) 0.018(10) 0.14(2) -0.025(11) 0.087(17) -0.009(11)
C430 0.062(15) 0.100(18) 0.16(2) 0.075(17) 0.010(15) 0.018(13)
C431 0.074(15) 0.13(2) 0.064(16) -0.015(14) -0.020(12) 0.047(14)
C432 0.091(16) 0.060(13) 0.076(16) -0.007(12) -0.010(13) -0.006(12)
C433 0.091(16) 0.098(17) 0.078(16) 0.040(13) 0.031(13) 0.070(14)
C434 0.051(12) 0.110(17) 0.072(15) -0.029(12) 0.021(11) -0.038(11)
C435 0.064(14) 0.056(13) 0.082(15) -0.003(11) 0.005(11) 0.006(10)
C436 0.031(11) 0.046(11) 0.056(13) -0.002(10) 0.007(9) -0.014(9)
C437 0.057(14) 0.075(15) 0.112(19) -0.029(14) 0.030(13) 0.007(11)
C438 0.047(13) 0.16(2) 0.11(2) -0.049(18) 0.025(13) 0.007(15)
C439 0.046(12) 0.088(17) 0.13(2) 0.012(14) 0.015(13) -0.013(12)
C440 0.111(17) 0.081(16) 0.056(15) 0.016(12) -0.010(12) -0.047(13)
C441 0.048(14) 0.065(14) 0.17(2) 0.009(14) 0.034(16) -0.018(11)
C442 0.068(14) 0.062(14) 0.099(18) 0.004(13) 0.031(14) 0.023(11)
C443 0.16(2) 0.090(18) 0.043(15) -0.003(13) -0.002(14) -0.029(16)
C444 0.088(17) 0.052(13) 0.11(2) 0.035(13) 0.031(16) 0.017(12)
C445 0.090(18) 0.088(17) 0.11(2) -0.015(14) 0.006(15) 0.018(15)
C446 0.071(13) 0.045(11) 0.059(13) -0.003(9) 0.002(10) 0.012(10)
C447 0.060(13) 0.054(13) 0.078(15) -0.016(11) -0.017(11) 0.008(10)
C449 0.14(2) 0.090(18) 0.10(2) -0.023(14) 0.062(19) 0.018(17)
C450 0.077(16) 0.049(14) 0.18(3) 0.022(16) 0.057(18) 0.010(12)
C451 0.066(14) 0.094(17) 0.088(18) -0.027(14) 0.015(12) -0.019(12)
C452 0.034(10) 0.072(13) 0.059(13) 0.015(10) 0.008(9) 0.021(9)
C453 0.095(18) 0.12(2) 0.093(18) 0.005(15) 0.038(15) -0.006(15)
C454 0.102(16) 0.060(13) 0.060(15) -0.013(12) -0.015(13) 0.012(12)
C455 0.066(14) 0.039(12) 0.13(2) 0.043(12) -0.002(14) -0.009(10)
C456 0.046(8) 0.076(9) 0.040(8) -0.011(8) -0.004(7) 0.010(7)
C457 0.040(11) 0.094(16) 0.071(15) -0.004(12) -0.001(10) 0.013(10)
C458 0.101(18) 0.14(2) 0.076(18) 0.021(15) 0.017(14) 0.020(16)
C459 0.093(17) 0.16(2) 0.084(17) 0.045(16) 0.044(14) 0.061(16)
C460 0.095(18) 0.14(2) 0.060(17) -0.029(15) 0.015(14) -0.034(16)
C462 0.097(16) 0.066(14) 0.074(15) -0.032(11) -0.028(12) 0.010(12)
C463 0.068(14) 0.113(19) 0.094(18) 0.012(15) -0.014(13) 0.022(14)
C464 0.095(16) 0.073(15) 0.079(16) -0.020(12) 0.009(13) 0.001(12)
C465 0.037(12) 0.101(17) 0.108(18) -0.012(13) 0.003(11) 0.000(11)
C466 0.075(17) 0.12(2) 0.092(19) 0.005(15) 0.033(14) 0.029(15)
C467 0.14(2) 0.069(15) 0.054(14) 0.015(11) -0.038(13) -0.039(14)
C468 0.094(16) 0.094(16) 0.060(15) -0.017(12) -0.004(12) 0.025(13)
C469 0.10(2) 0.13(2) 0.10(2) -0.016(16) -0.012(15) 0.043(16)
C470 0.053(15) 0.096(19) 0.20(3) 0.039(19) 0.019(17) 0.016(14)
C471 0.040(13) 0.13(2) 0.16(3) -0.015(19) 0.022(15) 0.018(13)
C472 0.065(15) 0.19(3) 0.059(15) -0.027(16) -0.014(12) -0.030(16)
C473 0.093(10) 0.083(10) 0.061(9) -0.002(8) 0.019(8) 0.006(8)
C474 0.10(2) 0.11(2) 0.12(2) 0.054(17) 0.051(16) 0.017(16)
C475 0.061(16) 0.13(2) 0.14(2) -0.035(17) 0.061(16) -0.013(14)
C476 0.18(3) 0.13(2) 0.17(3) -0.06(2) 0.08(2) -0.08(2)
C477 0.029(13) 0.23(4) 0.12(2) 0.01(2) 0.015(13) 0.027(18)
C478 0.162(11) 0.148(11) 0.161(12) -0.002(8) 0.005(8) -0.019(8)
C479 0.13(2) 0.15(2) 0.11(2) -0.006(17) 0.009(18) 0.028(19)
C480 0.068(17) 0.31(4) 0.13(2) 0.03(3) -0.001(17) 0.10(2)
C481 0.086(19) 0.10(2) 0.19(3) 0.017(19) -0.03(2) 0.009(15)
C482 0.15(3) 0.21(3) 0.08(2) 0.02(2) 0.011(18) 0.12(2)
C483 0.12(2) 0.092(18) 0.12(2) -0.060(15) 0.035(17) -0.047(16)
C484 0.064(15) 0.065(15) 0.23(3) 0.043(17) -0.007(17) -0.040(13)
C487 0.10(2) 0.26(4) 0.08(2) -0.09(3) -0.034(17) -0.02(3)
C488 0.091(10) 0.093(10) 0.086(10) 0.024(8) -0.004(8) -0.044(8)
C489 0.26(4) 0.18(3) 0.11(2) 0.07(2) 0.06(2) 0.14(3)
C490 0.114(11) 0.109(11) 0.106(11) 0.006(9) 0.015(9) 0.007(9)
C491 0.55(8) 0.18(3) 0.09(2) -0.02(2) 0.08(3) -0.27(5)
C492 0.065(17) 0.11(2) 0.33(4) 0.12(3) 0.04(2) 0.024(15)
C493 0.19(3) 0.071(17) 0.10(2) 0.023(14) 0.026(19) 0.056(17)
C495 0.039(12) 0.13(2) 0.117(19) -0.010(16) 0.032(13) 0.000(13)
C496 0.111(19) 0.067(15) 0.15(2) -0.035(16) 0.082(19) -0.021(14)
C497 0.049(14) 0.11(2) 0.18(3) 0.041(19) 0.018(15) -0.017(13)
C498 0.22(4) 0.056(17) 0.20(3) -0.019(19) 0.06(3) 0.002(19)
C499 0.13(2) 0.13(2) 0.089(19) -0.005(16) -0.020(16) 0.025(18)
Cl17 0.128(7) 0.189(9) 0.293(13) 0.111(9) -0.024(8) -0.021(6)
Cl18 0.078(5) 0.245(11) 0.434(18) -0.206(12) 0.038(8) -0.028(6)
C503 0.13(2) 0.094(18) 0.14(2) 0.016(15) 0.105(18) 0.048(16)
C504 0.09(2) 0.21(4) 0.40(6) 0.24(4) -0.08(3) -0.07(2)
C500 0.12(3) 0.17(3) 0.28(4) 0.13(3) -0.09(3) -0.10(2)
C501 0.42(7) 0.16(4) 0.20(4) -0.03(3) 0.12(4) -0.03(4)
C502 0.168(11) 0.152(11) 0.167(12) 0.002(8) 0.001(8) -0.015(8)
C505 0.16(3) 0.65(9) 0.053(19) 0.10(3) 0.06(2) 0.20(4)
Cl20 0.123(7) 0.129(7) 0.49(2) -0.118(10) 0.100(10) -0.043(6)
C508 0.14(2) 0.15(3) 0.18(3) 0.06(2) 0.10(2) 0.06(2)
C507 0.16(5) 0.07(3) 0.14(5) -0.03(3) 0.01(4) -0.03(3)
C512 0.09(4) 0.05(3) 0.07(3) 0.00(2) 0.05(3) 0.00(2)
Cl24 0.43(5) 0.66(8) 0.17(3) 0.01(3) 0.11(3) 0.31(5)
Cl14 0.111(11) 0.116(12) 0.057(9) -0.013(7) -0.003(7) 0.010(8)
C511 0.15(3) 0.68(11) 0.19(5) 0.17(6) -0.14(3) -0.19(5)

loop_
_atom_type_symbol
_atom_type_description
_atom_type_scat_dispersion_real
_atom_type_scat_dispersion_imag
_atom_type_scat_source
C C 0.0033 0.0016 'International Tables Vol C Tables 4.2.6.8 and 6.1.1.4'
H H 0.0000 0.0000 'International Tables Vol C Tables 4.2.6.8 and 6.1.1.4'
O O 0.0106 0.0060 'International Tables Vol C Tables 4.2.6.8 and 6.1.1.4'
Cl Cl 0.1484 0.1585 'International Tables Vol C Tables 4.2.6.8 and 6.1.1.4'

loop_
_geom_angle_atom_site_label_1
_geom_angle_atom_site_label_2
_geom_angle_atom_site_label_3
_geom_angle
C117 O510 C296 114.4(10)
C146 O502 C162 115.5(10)
C113 O494 C102 112.5(9)
C061 O503 C177 112.3(10)
C100 O511 C246 115.6(11)
C283 O504 C329 113.6(10)
C225 O495 C077 113.3(11)
C092 O512 C337 112.7(10)
C096 O513 C422 114.2(12)
C031 O505 C291 112.7(10)
C168 O486 C311 118.4(12)
C124 O496 C488 110.3(11)
C095 O514 C355 119.4(11)
C236 O487 C377 113.3(11)
C043 C023 C209 119.5(13)
C043 C023 C030 119.0(12)
C209 C023 C030 121.5(14)
C219 O515 C401 117.4(12)
C386 O488 C391 116.5(12)
C089 C026 C094 123.9(12)
C089 C026 C044 119.7(12)
C094 C026 C044 116.4(12)
C188 O516 C351 113.7(12)
C175 O517 C447 113.5(11)
C048 C030 C023 118.9(13)
C048 C030 C047 119.2(13)
C023 C030 C047 121.7(12)
C283 C031 O505 122.2(11)
C283 C031 C074 120.5(12)
O505 C031 C074 117.2(11)
C217 C032 C036 125.2(12)
C217 C032 C062 117.4(13)
C036 C032 C062 117.3(12)
C147 O506 C438 114.8(14)
C267 O489 C389 114.8(12)
C350 O518 C441 113.0(15)
C209 C036 C032 123.5(13)
C209 C036 H1 118.3
C032 C036 H1 118.3
C218 C037 C087 119.0(12)
C218 C037 C061 123.5(13)
C087 C037 C061 117.5(12)
C245 O497 C417 118.3(12)
C062 C039 C099 118.8(13)
C062 C039 C117 119.6(13)
C099 C039 C117 121.6(14)
C290 C040 C183 120.6(13)
C290 C040 C092 120.6(13)
C183 C040 C092 118.8(12)
C197 C041 C063 119.8(12)
C197 C041 C059 118.3(12)
C063 C041 C059 121.9(12)
C151 C042 C082 117.9(14)
C151 C042 C171 117.9(13)
C082 C042 C171 124.0(14)
C023 C043 C068 121.4(13)
C023 C043 C062 120.4(12)
C068 C043 C062 118.2(13)
C129 C044 C123 121.2(12)
C129 C044 C026 118.4(12)
C123 C044 C026 120.4(12)
C192 C045 C113 124.5(13)
C192 C045 C111 116.7(14)
C113 C045 C111 118.7(14)
C156 C046 C201 122.2(13)
C156 C046 C098 118.7(13)
C201 C046 C098 119.1(13)
C256 C047 C131 117.2(13)
C256 C047 C030 122.4(13)
C131 C047 C030 119.8(13)
C157 C048 C030 121.0(13)
C157 C048 H2 119.5
C030 C048 H2 119.5
C363 O507 C364 114.1(12)
C383 O508 C318 114.1(10)
C359 O498 C411 111.8(13)
C449 O490 C368 112.5(16)
C282 O491 C367 109.5(11)
C167 C054 C097 120.8(12)
C167 C054 C112 123.1(13)
C097 C054 C112 115.9(13)
C123 C056 C289 119.2(12)
C123 C056 C199 119.9(12)
C289 C056 C199 121.0(13)
C248 O492 C450 126.5(15)
C436 O499 C437 114.1(13)
C116 C059 C078 121.1(12)
C116 C059 C041 118.9(12)
C078 C059 C041 120.0(13)
C119 C060 C128 123.5(13)
C119 C060 H3 118.3
C128 C060 H3 118.3
C146 C061 O503 121.9(12)
C146 C061 C037 122.4(13)
O503 C061 C037 115.7(13)
C039 C062 C032 121.1(13)
C039 C062 C043 120.0(12)
C032 C062 C043 118.9(13)
C041 C063 C153 123.4(12)
C041 C063 C211 118.4(12)
C153 C063 C211 118.2(12)
C373 C064 C180 119.3(12)
C373 C064 C128 118.2(13)
C180 C064 C128 122.4(12)
C131 C065 C090 119.5(12)
C131 C065 C093 120.9(13)
C090 C065 C093 119.6(13)
C219 C066 C093 119.4(13)
C219 C066 C152 122.3(14)
C093 C066 C152 118.2(13)
C271 C067 C324 118.1(15)
C271 C067 C262 120.9(14)
C324 C067 C262 120.6(14)
C157 C068 C043 118.4(14)
C157 C068 C100 121.5(13)
C043 C068 C100 120.1(13)
C380 O519 C451 112.3(13)
C233 C070 C087 121.9(13)
C233 C070 C264 118.7(13)
C087 C070 C264 119.4(13)
C103 C071 C091 119.4(14)
C103 C071 C381 122.1(14)
C091 C071 C381 118.3(13)
C260 C072 C333 121.6(15)
C260 C072 C176 120.4(14)
C333 C072 C176 117.9(13)
C076 C073 C108 120.2(14)
C076 C073 H4 119.9
C108 C073 H4 119.9
C075 C074 C211 118.1(12)
C075 C074 C031 123.1(12)
C211 C074 C031 118.8(11)
C074 C075 C197 121.7(13)
C074 C075 H5 119.2
C197 C075 H5 119.2
C073 C076 C082 122.1(13)
C073 C076 H6 118.9
C082 C076 H6 118.9
C245 C077 C107 123.6(13)
C245 C077 O495 121.1(13)
C107 C077 O495 115.3(13)
C059 C078 C087 118.5(13)
C059 C078 C270 124.2(13)
C087 C078 C270 117.3(13)
C191 O493 C454 110.2(12)
C217 C080 C099 119.8(13)
C217 C080 H7 120.1
C099 C080 H7 120.1
C257 C081 C184 119.5(12)
C257 C081 C283 117.9(12)
C184 C081 C283 122.6(12)
C085 C082 C042 120.3(13)
C085 C082 C076 118.0(13)
C042 C082 C076 121.5(14)
C478 O520 C390 114.1(17)
C166 C084 C365 122.9(14)
C166 C084 C215 120.3(14)
C365 C084 C215 116.8(13)
C082 C085 C189 120.5(13)
C082 C085 C229 120.1(13)
C189 C085 C229 119.4(14)
C110 C086 C170 122.6(14)
C110 C086 H8 118.7
C170 C086 H8 118.7
C078 C087 C070 119.8(13)
C078 C087 C037 120.0(12)
C070 C087 C037 120.2(12)
C263 O509 C433 116.4(12)
C216 C089 C026 119.7(12)
C216 C089 C217 120.5(12)
C026 C089 C217 119.8(12)
C200 C090 C175 123.4(14)
C200 C090 C065 119.0(13)
C175 C090 C065 117.6(12)
C276 C091 C071 121.0(13)
C276 C091 C111 120.4(13)
C071 C091 C111 118.5(14)
C095 C092 O512 118.9(13)
C095 C092 C040 122.4(13)
O512 C092 C040 118.7(12)
C066 C093 C065 119.8(13)
C066 C093 C170 119.3(13)
C065 C093 C170 121.0(13)
C289 C094 C026 123.8(13)
C289 C094 H9 118.1
C026 C094 H9 118.1
C092 C095 O514 127.9(13)
C092 C095 C254 119.5(13)
O514 C095 C254 112.5(12)
C188 C096 O513 122.4(13)
C188 C096 C129 120.1(13)
O513 C096 C129 117.4(12)
C206 C097 C249 119.4(12)
C206 C097 C054 119.3(13)
C249 C097 C054 121.3(12)
C254 C098 C183 120.9(13)
C254 C098 C046 120.2(13)
C183 C098 C046 118.9(13)
C080 C099 C039 120.2(14)
C080 C099 H10 119.9
C039 C099 H10 119.9
C117 C100 O511 122.7(13)
C117 C100 C068 121.3(13)
O511 C100 C068 116.1(13)
C239 O521 C455 121.8(12)
O494 C102 C250 107.9(10)
O494 C102 H121 110.1
C250 C102 H121 110.1
O494 C102 H122 110.1
C250 C102 H122 110.1
H121 C102 H122 108.4
C242 C103 C071 118.5(14)
C242 C103 C167 117.8(15)
C071 C103 C167 123.6(14)
C161 C104 C238 119.6(14)
C161 C104 C171 118.4(13)
C238 C104 C171 122.0(15)
C397 C105 C261 121.6(17)
C397 C105 H11 119.2
C261 C105 H11 119.2
C247 C106 C316 121.5(14)
C247 C106 C312 122.8(16)
C316 C106 C312 115.5(15)
C119 C107 C077 123.5(13)
C119 C107 C249 119.5(13)
C077 C107 C249 117.1(13)
C229 C108 C073 118.2(13)
C229 C108 C207 121.0(14)
C073 C108 C207 120.8(14)
C266 C109 C257 119.7(12)
C266 C109 C224 123.1(12)
C257 C109 C224 117.2(12)
C086 C110 C131 122.3(15)
C086 C110 H12 118.8
C131 C110 H12 118.8
C143 C111 C045 120.5(14)
C143 C111 C091 120.6(13)
C045 C111 C091 118.8(13)
C253 C112 C054 123.5(13)
C253 C112 H13 118.2
C054 C112 H13 118.2
C124 C113 O494 121.2(14)
C124 C113 C045 122.0(14)
O494 C113 C045 116.7(14)
C332 C114 C180 122.7(14)
C332 C114 H14 118.7
C180 C114 H14 118.7
C278 C115 C204 122.9(13)
C278 C115 C183 120.4(13)
C204 C115 C183 116.7(13)
C059 C116 C218 120.2(13)
C059 C116 H15 119.9
C218 C116 H15 119.9
C100 C117 O510 122.2(13)
C100 C117 C039 120.8(14)
O510 C117 C039 117.0(13)
C260 C118 C395 117.2(13)
C260 C118 C147 121.1(14)
C395 C118 C147 121.8(15)
C060 C119 C107 120.5(13)
C060 C119 H16 119.8
C107 C119 H16 119.8
C163 C120 C130 122.4(14)
C163 C120 C127 119.7(14)
C130 C120 C127 117.8(14)
C302 O500 C407 113.8(13)
C186 O522 C474 120.7(15)
C044 C123 C173 121.1(12)
C044 C123 C056 120.2(12)
C173 C123 C056 118.7(13)
C113 C124 O496 121.4(14)
C113 C124 C276 120.9(15)
O496 C124 C276 117.7(14)
C352 C125 C141 117.0(15)
C352 C125 C286 120.2(14)
C141 C125 C286 122.8(13)
C213 C126 C133 117.7(16)
C213 C126 C272 122.7(15)
C133 C126 C272 119.3(16)
C141 C127 C169 120.8(14)
C141 C127 C120 120.8(14)
C169 C127 C120 118.2(15)
C060 C128 C142 117.4(12)
C060 C128 C064 120.4(12)
C142 C128 C064 122.2(12)
C181 C129 C044 119.7(12)
C181 C129 C096 121.8(12)
C044 C129 C096 118.4(12)
C139 C130 C342 122.8(13)
C139 C130 C120 117.5(14)
C342 C130 C120 119.6(13)
C065 C131 C047 120.6(12)
C065 C131 C110 117.2(13)
C047 C131 C110 122.2(14)
C307 C132 C271 125.3(15)
C307 C132 H17 117.4
C271 C132 H17 117.4
C300 C133 C228 120.0(14)
C300 C133 C126 117.2(16)
C228 C133 C126 122.8(16)
C152 C134 C193 122.8(14)
C152 C134 H18 118.6
C193 C134 H18 118.6
C158 C135 C387 117.3(13)
C158 C135 C178 123.7(13)
C387 C135 C178 118.6(14)
C341 C137 C237 121.0(14)
C341 C137 C220 120.4(13)
C237 C137 C220 118.5(14)
C315 C138 C196 120.2(14)
C315 C138 C172 119.0(13)
C196 C138 C172 120.8(14)
C130 C139 C251 119.7(13)
C130 C139 C266 122.0(13)
C251 C139 C266 118.4(13)
C265 C140 C196 123.2(14)
C265 C140 H19 118.4
C196 C140 H19 118.4
C127 C141 C125 120.9(13)
C127 C141 C306 118.8(14)
C125 C141 C306 120.2(15)
C128 C142 C249 121.0(12)
C128 C142 C253 122.5(13)
C249 C142 C253 116.6(12)
C111 C143 C262 119.6(13)
C111 C143 C210 118.4(14)
C262 C143 C210 122.0(14)
C271 C144 C230 119.4(15)
C271 C144 C244 121.0(15)
C230 C144 C244 119.6(16)
C403 O501 C431 113.7(13)
C061 C146 O502 121.8(13)
C061 C146 C264 121.0(12)
O502 C146 C264 117.0(12)
O506 C147 C263 121.3(14)
O506 C147 C118 119.2(13)
C263 C147 C118 119.1(16)
C330 C148 C300 118.9(16)
C330 C148 C186 121.3(17)
C300 C148 C186 119.8(15)
C231 C149 C259 122.0(13)
C231 C149 C332 116.9(14)
C259 C149 C332 121.1(14)
C290 C150 C278 122.5(14)
C290 C150 H20 118.8
C278 C150 H20 118.8
C202 C151 C042 122.2(14)
C202 C151 H21 118.9
C042 C151 H21 118.9
C134 C152 C066 120.7(15)
C134 C152 H22 119.6
C066 C152 H22 119.6
C224 C153 C063 123.5(13)
C224 C153 H23 118.2
C063 C153 H23 118.2
C288 C154 C379 123.1(14)
C288 C154 H24 118.5
C379 C154 H24 118.5
C310 C155 C280 119.9(13)
C310 C155 H25 120.1
C280 C155 H25 120.1
C204 C156 C046 122.5(13)
C204 C156 H26 118.8
C046 C156 H26 118.8
C048 C157 C068 121.1(13)
C048 C157 H27 119.5
C068 C157 H27 119.5
C135 C158 C220 121.6(14)
C135 C158 C308 121.7(13)
C220 C158 C308 116.7(13)
C221 C160 C165 120.2(14)
C221 C160 C288 121.0(14)
C165 C160 C288 118.7(14)
C215 C161 C104 118.9(14)
C215 C161 C361 119.8(14)
C104 C161 C361 121.3(13)
O502 C162 C358 107.0(12)
O502 C162 H123 110.3
C358 C162 H123 110.3
O502 C162 H124 110.3
C358 C162 H124 110.3
H123 C162 H124 108.6
C120 C163 C313 118.4(13)
C120 C163 C363 121.3(15)
C313 C163 C363 120.2(16)
C252 C164 C199 121.1(13)
C252 C164 H28 119.4
C199 C164 H28 119.4
C194 C165 C160 121.2(14)
C194 C165 C280 120.3(14)
C160 C165 C280 118.4(15)
C404 C166 C084 119.3(14)
C404 C166 C187 119.0(14)
C084 C166 C187 121.7(15)
C321 C167 C054 117.4(13)
C321 C167 C103 120.3(13)
C054 C167 C103 122.2(13)
O486 C168 C282 122.3(14)
O486 C168 C194 115.7(14)
C282 C168 C194 121.8(15)
C383 C169 C294 123.4(14)
C383 C169 C127 119.4(15)
C294 C169 C127 117.2(16)
C193 C170 C086 123.9(14)
C193 C170 C093 120.2(14)
C086 C170 C093 115.9(13)
C303 C171 C104 119.7(14)
C303 C171 C042 117.0(12)
C104 C171 C042 123.2(13)
C233 C172 C304 119.8(14)
C233 C172 C138 121.1(13)
C304 C172 C138 119.1(13)
C252 C173 C123 121.2(13)
C252 C173 C188 122.3(13)
C123 C173 C188 116.5(13)
C347 O523 C419 115.3(14)
C219 C175 C090 123.4(14)
C219 C175 O517 119.4(14)
C090 C175 O517 117.2(13)
C286 C176 C072 122.1(14)
C286 C176 C265 119.9(15)
C072 C176 C265 117.9(14)
O503 C177 C190 107.1(11)
O503 C177 H125 110.3
C190 C177 H125 110.3
O503 C177 H126 110.3
C190 C177 H126 110.3
H125 C177 H126 108.5
C402 C178 C203 120.7(15)
C402 C178 C135 117.4(16)
C203 C178 C135 121.7(14)
C285 C179 C222 122.7(14)
C285 C179 H29 118.7
C222 C179 H29 118.7
C346 C180 C114 118.3(14)
C346 C180 C064 119.1(13)
C114 C180 C064 122.5(13)
C216 C181 C129 121.1(13)
C216 C181 H30 119.4
C129 C181 H30 119.4
C198 C182 C207 122.8(15)
C198 C182 H31 118.6
C207 C182 H31 118.6
C040 C183 C098 119.5(13)
C040 C183 C115 118.8(12)
C098 C183 C115 121.6(13)
C314 C184 C081 120.1(12)
C314 C184 H32 119.9
C081 C184 H32 119.9
C392 C185 C220 121.5(14)
C392 C185 C347 120.8(15)
C220 C185 C347 117.7(15)
C380 C186 O522 125.4(17)
C380 C186 C148 120.0(18)
O522 C186 C148 114.6(14)
C222 C187 C195 118.0(15)
C222 C187 C166 123.0(14)
C195 C187 C166 118.9(14)
C096 C188 O516 122.1(13)
C096 C188 C173 122.5(13)
O516 C188 C173 115.2(13)
C202 C189 C085 118.0(14)
C202 C189 C386 121.2(14)
C085 C189 C386 120.7(13)
C177 C190 C340 114.1(11)
C177 C190 H127 108.7
C340 C190 H127 108.7
C177 C190 H128 108.7
C340 C190 H128 108.7
H127 C190 H128 107.6
C267 C191 O493 117.9(15)
C267 C191 C345 122.9(15)
O493 C191 C345 119.2(15)
C327 C192 C045 122.9(14)
C327 C192 H33 118.5
C045 C192 H33 118.5
C134 C193 C170 118.8(14)
C134 C193 C278 118.6(13)
C170 C193 C278 122.5(14)
C269 C194 C165 118.4(14)
C269 C194 C168 123.0(14)
C165 C194 C168 118.6(14)
C299 C195 C187 123.0(15)
C299 C195 H34 118.5
C187 C195 H34 118.5
C138 C196 C140 123.6(14)
C138 C196 C260 118.4(14)
C140 C196 C260 117.9(13)
C041 C197 C075 120.5(12)
C041 C197 H35 119.8
C075 C197 H35 119.8
C182 C198 C338 120.4(15)
C182 C198 H36 119.8
C338 C198 H36 119.8
C164 C199 C056 118.2(12)
C164 C199 C201 119.9(13)
C056 C199 C201 121.9(12)
C256 C200 C090 119.6(14)
C256 C200 H37 120.2
C090 C200 H37 120.2
C344 C201 C046 118.4(12)
C344 C201 C199 121.7(13)
C046 C201 C199 119.9(13)
C151 C202 C189 120.8(14)
C151 C202 H38 119.6
C189 C202 H38 119.6
C320 C203 C178 126.0(14)
C320 C203 C298 115.8(15)
C178 C203 C298 118.0(16)
C156 C204 C115 121.3(14)
C156 C204 H39 119.3
C115 C204 H39 119.3
C241 C205 C398 121.9(14)
C241 C205 C366 123.8(15)
C398 C205 C366 114.2(14)
C348 C206 C097 118.7(13)
C348 C206 C245 122.6(13)
C097 C206 C245 118.7(13)
C182 C207 C108 117.6(14)
C182 C207 C212 117.7(13)
C108 C207 C212 124.7(14)
C036 C209 C023 120.4(15)
C036 C209 H40 119.8
C023 C209 H40 119.8
C381 C210 C143 122.1(14)
C381 C210 H41 119.0
C143 C210 H41 119.0
C063 C211 C074 121.5(11)
C063 C211 C257 119.9(12)
C074 C211 C257 118.6(12)
C379 C212 C221 117.4(13)
C379 C212 C207 117.9(13)
C221 C212 C207 124.5(13)
C126 C213 C330 126.7(15)
C126 C213 H42 116.6
C330 C213 H42 116.6
C240 C214 C410 118.8(16)
C240 C214 C326 126.5(15)
C410 C214 C326 114.6(15)
C161 C215 C084 121.5(14)
C161 C215 C334 119.9(13)
C084 C215 C334 118.6(13)
C089 C216 C181 121.1(13)
C089 C216 H43 119.4
C181 C216 H43 119.4
C080 C217 C032 122.6(13)
C080 C217 C089 118.4(13)
C032 C217 C089 119.0(13)
C037 C218 C116 121.2(13)
C037 C218 H44 119.4
C116 C218 H44 119.4
C175 C219 O515 123.1(14)
C175 C219 C066 119.8(14)
O515 C219 C066 116.8(13)
C158 C220 C185 118.2(14)
C158 C220 C137 120.9(15)
C185 C220 C137 120.8(14)
C212 C221 C160 120.6(13)
C212 C221 C310 120.8(14)
C160 C221 C310 118.3(13)
C187 C222 C179 122.2(14)
C187 C222 C371 121.1(15)
C179 C222 C371 116.7(14)
C375 C223 C316 122.7(16)
C375 C223 H45 118.7
C316 C223 H45 118.7
C153 C224 C109 121.5(13)
C153 C224 H46 119.2
C109 C224 H46 119.2
O495 C225 C309 107.0(11)
O495 C225 H129 110.3
C309 C225 H129 110.3
O495 C225 H130 110.3
C309 C225 H130 110.3
H129 C225 H130 108.6
C339 C226 C237 119.7(15)
C339 C226 H47 120.2
C237 C226 H47 120.2
C258 C228 C133 120.6(16)
C258 C228 H48 119.7
C133 C228 H48 119.7
C108 C229 C085 121.5(14)
C108 C229 C338 119.4(13)
C085 C229 C338 119.1(14)
C268 C230 C144 121.8(15)
C268 C230 C336 118.2(14)
C144 C230 C336 119.9(15)
C149 C231 C406 119.7(14)
C149 C231 C346 121.4(13)
C406 C231 C346 118.9(14)
C301 C232 C243 117.7(14)
C301 C232 C235 120.9(13)
C243 C232 C235 121.3(13)
C172 C233 C070 121.2(13)
C172 C233 C369 123.5(15)
C070 C233 C369 115.3(14)
C353 O524 C445 113.4(13)
C319 C235 C280 117.5(14)
C319 C235 C232 122.1(13)
C280 C235 C232 120.3(13)
C386 C236 O487 119.7(15)
C386 C236 C338 122.6(15)
O487 C236 C338 117.7(13)
C226 C237 C137 119.1(15)
C226 C237 C239 119.8(15)
C137 C237 C239 121.1(14)
C365 C238 C104 119.8(15)
C365 C238 H49 120.1
C104 C238 H49 120.1
C347 C239 O521 124.2(16)
C347 C239 C237 119.8(14)
O521 C239 C237 116.0(14)
C214 C240 C375 122.3(16)
C214 C240 C247 120.6(16)
C375 C240 C247 117.1(15)
C205 C241 C287 117.6(16)
C205 C241 C261 124.0(14)
C287 C241 C261 118.4(15)
C103 C242 C293 123.2(15)
C103 C242 H50 118.4
C293 C242 H50 118.4
C292 C243 C285 119.4(14)
C292 C243 C232 118.8(14)
C285 C243 C232 121.7(14)
C356 C244 C403 124.1(15)
C356 C244 C144 117.5(15)
C403 C244 C144 118.4(15)
C077 C245 O497 124.0(13)
C077 C245 C206 120.1(13)
O497 C245 C206 115.8(13)
O511 C246 C408 111.2(14)
O511 C246 H131 109.4
C408 C246 H131 109.4
O511 C246 H132 109.4
C408 C246 H132 109.4
H131 C246 H132 108.0
C106 C247 C349 119.4(15)
C106 C247 C240 121.2(14)
C349 C247 C240 119.4(15)
O492 C248 C368 126.8(16)
O492 C248 C361 112.8(15)
C368 C248 C361 120.4(14)
C097 C249 C107 121.0(12)
C097 C249 C142 120.7(12)
C107 C249 C142 118.2(12)
C400 C250 C102 115.9(12)
C400 C250 H133 108.3
C102 C250 H133 108.3
C400 C250 H134 108.3
C102 C250 H134 108.3
H133 C250 H134 107.4
C313 C251 C139 122.0(14)
C313 C251 H51 119.0
C139 C251 H51 119.0
C173 C252 C164 120.9(14)
C173 C252 H52 119.5
C164 C252 H52 119.5
C112 C253 C142 121.7(13)
C112 C253 H53 119.1
C142 C253 H53 119.1
C284 C254 C098 118.7(13)
C284 C254 C095 122.3(14)
C098 C254 C095 118.7(13)
C274 C255 C300 120.3(16)
C274 C255 C295 121.9(15)
C300 C255 C295 117.5(16)
C200 C256 C047 124.0(14)
C200 C256 H54 118.0
C047 C256 H54 118.0
C081 C257 C109 119.3(12)
C081 C257 C211 121.3(12)
C109 C257 C211 119.4(12)
C228 C258 C295 118.9(16)
C228 C258 H55 120.5
C295 C258 H55 120.5
C374 C259 C149 115.5(15)
C374 C259 C323 120.1(16)
C149 C259 C323 124.4(14)
C118 C260 C072 118.4(14)
C118 C260 C196 121.5(13)
C072 C260 C196 120.0(14)
C105 C261 C295 118.3(17)
C105 C261 C241 122.4(16)
C295 C261 C241 119.3(17)
C327 C262 C143 119.0(14)
C327 C262 C067 118.2(14)
C143 C262 C067 122.7(13)
C147 C263 O509 120.6(16)
C147 C263 C333 122.0(15)
O509 C263 C333 117.3(14)
C305 C264 C070 118.9(14)
C305 C264 C146 121.8(13)
C070 C264 C146 119.3(13)
C140 C265 C176 120.4(15)
C140 C265 H56 119.8
C176 C265 H56 119.8
C314 C266 C109 121.0(13)
C314 C266 C139 118.4(12)
C109 C266 C139 120.6(13)
C191 C267 O489 124.2(15)
C191 C267 C385 117.5(15)
O489 C267 C385 117.9(15)
C323 C268 C230 121.5(16)
C323 C268 C307 121.6(16)
C230 C268 C307 116.9(14)
C319 C269 C194 121.3(14)
C319 C269 H57 119.3
C194 C269 H57 119.3
C369 C270 C078 122.6(13)
C369 C270 H58 118.7
C078 C270 H58 118.7
C067 C271 C144 119.2(14)
C067 C271 C132 123.9(15)
C144 C271 C132 116.8(14)
C384 C272 C316 118.5(16)
C384 C272 C126 119.0(15)
C316 C272 C126 122.5(14)
C361 C273 C303 123.8(14)
C361 C273 H59 118.1
C303 C273 H59 118.1
C397 C274 C255 117.3(18)
C397 C274 C380 122.8(17)
C255 C274 C380 119.9(15)
C452 C275 C337 113.7(14)
C452 C275 H135 108.8
C337 C275 H135 108.8
C452 C275 H136 108.8
C337 C275 H136 108.8
H135 C275 H136 107.7
C091 C276 C293 119.0(13)
C091 C276 C124 119.0(14)
C293 C276 C124 121.9(14)
C376 C277 H283 109.5
C376 C277 H284 109.5
H283 C277 H284 109.5
C376 C277 H285 109.5
H283 C277 H285 109.5
H284 C277 H285 109.5
C115 C278 C150 118.3(14)
C115 C278 C193 120.8(13)
C150 C278 C193 120.8(13)
C281 C279 C402 118.4(15)
C281 C279 H60 120.8
C402 C279 H60 120.8
C155 C280 C165 119.8(14)
C155 C280 C235 122.4(14)
C165 C280 C235 117.8(14)
C279 C281 C298 120.9(14)
C279 C281 C350 122.2(17)
C298 C281 C350 116.9(16)
O491 C282 C168 122.9(14)
O491 C282 C288 116.1(13)
C168 C282 C288 120.9(14)
C031 C283 O504 120.3(12)
C031 C283 C081 122.7(12)
O504 C283 C081 117.0(11)
C344 C284 C254 119.5(14)
C344 C284 H61 120.2
C254 C284 H61 120.2
C179 C285 C243 120.7(14)
C179 C285 H62 119.6
C243 C285 H62 119.6
C317 C286 C176 116.9(15)
C317 C286 C125 120.0(14)
C176 C286 C125 123.1(14)
C241 C287 C372 121.8(16)
C241 C287 H63 119.1
C372 C287 H63 119.1
C154 C288 C160 116.6(14)
C154 C288 C282 125.1(14)
C160 C288 C282 118.2(13)
C094 C289 C056 120.0(13)
C094 C289 H64 120.0
C056 C289 H64 120.0
C150 C290 C040 119.4(13)
C150 C290 H65 120.3
C040 C290 H65 120.3
O505 C291 C399 106.6(12)
O505 C291 H137 110.4
C399 C291 H137 110.4
O505 C291 H138 110.4
C399 C291 H138 110.4
H137 C291 H138 108.6
C243 C292 C345 121.6(15)
C243 C292 C371 119.4(14)
C345 C292 C371 118.9(15)
C276 C293 C242 118.8(14)
C276 C293 H66 120.6
C242 C293 H66 120.6
C352 C294 C169 120.2(14)
C352 C294 H67 119.9
C169 C294 H67 119.9
C255 C295 C261 117.8(17)
C255 C295 C258 122.0(14)
C261 C295 C258 120.2(18)
C382 C296 O510 106.4(11)
C382 C296 H139 110.4
O510 C296 H139 110.4
C382 C296 H140 110.4
O510 C296 H140 110.4
H139 C296 H140 108.6
C308 C297 C341 120.9(15)
C308 C297 H68 119.5
C341 C297 H68 119.5
C281 C298 C203 119.3(15)
C281 C298 C398 120.8(15)
C203 C298 C398 119.9(16)
C195 C299 C385 118.0(15)
C195 C299 H69 121.0
C385 C299 H69 121.0
C148 C300 C255 118.5(16)
C148 C300 C133 120.8(15)
C255 C300 C133 120.6(16)
C343 C301 C232 121.9(15)
C343 C301 H70 119.1
C232 C301 H70 119.1
C436 C302 O500 121.9(15)
C436 C302 C406 122.0(15)
O500 C302 C406 116.0(16)
C171 C303 C273 119.8(13)
C171 C303 H71 120.1
C273 C303 H71 120.1
C172 C304 C305 121.2(14)
C172 C304 H72 119.4
C305 C304 H72 119.4
C304 C305 C264 119.9(13)
C304 C305 H73 120.0
C264 C305 H73 120.0
C342 C306 C141 120.1(15)
C342 C306 H74 120.0
C141 C306 H74 120.0
C132 C307 C268 119.6(15)
C132 C307 H75 120.2
C268 C307 H75 120.2
C297 C308 C158 123.4(14)
C297 C308 H76 118.3
C158 C308 H76 118.3
C225 C309 C409 111.6(11)
C225 C309 H141 109.3
C409 C309 H141 109.3
C225 C309 H142 109.3
C409 C309 H142 109.3
H141 C309 H142 108.0
C155 C310 C221 122.7(14)
C155 C310 H77 118.7
C221 C310 H77 118.7
O486 C311 C413 109.8(14)
O486 C311 H143 109.7
C413 C311 H143 109.7
O486 C311 H144 109.7
C413 C311 H144 109.7
H143 C311 H144 108.2
C425 C312 C353 123.4(17)
C425 C312 C106 121.0(16)
C353 C312 C106 115.6(18)
C251 C313 C163 119.9(15)
C251 C313 H78 120.1
C163 C313 H78 120.1
C266 C314 C184 120.2(13)
C266 C314 H79 119.9
C184 C314 H79 119.9
C138 C315 C395 121.6(14)
C138 C315 H80 119.2
C395 C315 H80 119.2
C272 C316 C106 122.3(15)
C272 C316 C223 122.5(15)
C106 C316 C223 115.2(15)
C360 C317 C286 123.8(15)
C360 C317 H81 118.1
C286 C317 H81 118.1
O508 C318 C376 107.9(11)
O508 C318 H145 110.1
C376 C318 H145 110.1
O508 C318 H146 110.1
C376 C318 H146 110.1
H145 C318 H146 108.4
C269 C319 C235 124.5(14)
C269 C319 H82 117.7
C235 C319 H82 117.7
C366 C320 C203 124.4(15)
C366 C320 H83 117.8
C203 C320 H83 117.8
C167 C321 C348 122.8(14)
C167 C321 H84 118.6
C348 C321 H84 118.6
C268 C323 C378 119.2(15)
C268 C323 C259 125.2(16)
C378 C323 C259 115.6(15)
C356 C324 C067 122.3(15)
C356 C324 H85 118.9
C067 C324 H85 118.9
C374 C325 C406 119.5(14)
C374 C325 H86 120.2
C406 C325 H86 120.2
C339 C326 C341 117.2(15)
C339 C326 C214 122.1(14)
C341 C326 C214 120.6(13)
C262 C327 C192 121.2(14)
C262 C327 H87 119.4
C192 C327 H87 119.4
C372 C328 C390 122.3(16)
C372 C328 C398 119.2(16)
C390 C328 C398 118.4(17)
O504 C329 C416 104.5(12)
O504 C329 H147 110.9
C416 C329 H147 110.9
O504 C329 H148 110.9
C416 C329 H148 110.9
H147 C329 H148 108.9
C213 C330 C148 118.5(16)
C213 C330 H88 120.8
C148 C330 H88 120.8
C399 C331 H286 109.5
C399 C331 H287 109.5
H286 C331 H287 109.5
C399 C331 H288 109.5
H286 C331 H288 109.5
H287 C331 H288 109.5
C114 C332 C149 121.3(14)
C114 C332 H89 119.4
C149 C332 H89 119.4
C360 C333 C263 123.0(15)
C360 C333 C072 119.4(15)
C263 C333 C072 117.5(14)
C354 C334 C368 120.8(16)
C354 C334 C215 119.8(15)
C368 C334 C215 119.4(13)
C388 C335 C373 120.3(14)
C388 C335 H90 119.8
C373 C335 H90 119.8
C357 C336 C359 124.7(16)
C357 C336 C230 118.9(15)
C359 C336 C230 116.3(15)
O512 C337 C275 108.9(11)
O512 C337 H149 109.9
C275 C337 H149 109.9
O512 C337 H150 109.9
C275 C337 H150 109.9
H149 C337 H150 108.3
C236 C338 C198 121.8(15)
C236 C338 C229 119.5(14)
C198 C338 C229 118.7(14)
C226 C339 C326 123.3(15)
C226 C339 H91 118.4
C326 C339 H91 118.4
C190 C340 H289 109.5
C190 C340 H290 109.5
H289 C340 H290 109.5
C190 C340 H291 109.5
H289 C340 H291 109.5
H290 C340 H291 109.5
C137 C341 C326 119.6(14)
C137 C341 C297 117.4(13)
C326 C341 C297 122.6(14)
C306 C342 C130 122.4(13)
C306 C342 H92 118.8
C130 C342 H92 118.8
C301 C343 C345 120.4(15)
C301 C343 H93 119.8
C345 C343 H93 119.8
C201 C344 C284 123.8(14)
C201 C344 H94 118.1
C284 C344 H94 118.1
C343 C345 C292 119.4(15)
C343 C345 C191 121.1(15)
C292 C345 C191 119.4(15)
C180 C346 C388 120.9(14)
C180 C346 C231 119.3(13)
C388 C346 C231 119.7(14)
C239 C347 O523 121.5(14)
C239 C347 C185 122.1(15)
O523 C347 C185 116.4(14)
C321 C348 C206 121.0(14)
C321 C348 H95 119.5
C206 C348 H95 119.5
C393 C349 C247 118.2(15)
C393 C349 C456 123.5(16)
C247 C349 C456 118.2(16)
C390 C350 O518 124.6(15)
C390 C350 C281 121.7(16)
O518 C350 C281 113.7(16)
O516 C351 C430 112.0(15)
O516 C351 H151 109.2
C430 C351 H151 109.2
O516 C351 H152 109.2
C430 C351 H152 109.2
H151 C351 H152 107.9
C125 C352 C294 123.9(15)
C125 C352 H96 118.1
C294 C352 H96 118.1
C456 C353 O524 121.8(17)
C456 C353 C312 122.0(17)
O524 C353 C312 116.2(17)
C404 C354 C334 119.1(17)
C404 C354 H97 120.4
C334 C354 H97 120.4
O514 C355 C414 108.3(12)
O514 C355 H153 110.0
C414 C355 H153 110.0
O514 C355 H154 110.0
C414 C355 H154 110.0
H153 C355 H154 108.4
C244 C356 C324 121.8(15)
C244 C356 H98 119.1
C324 C356 H98 119.1
C378 C357 C336 121.4(16)
C378 C357 H99 119.3
C336 C357 H99 119.3
C162 C358 C394 112.8(12)
C162 C358 H155 109.0
C394 C358 H155 109.0
C162 C358 H156 109.0
C394 C358 H156 109.0
H155 C358 H156 107.8
C403 C359 O498 121.8(14)
C403 C359 C336 123.2(16)
O498 C359 C336 115.0(15)
C317 C360 C333 119.7(15)
C317 C360 H100 120.1
C333 C360 H100 120.1
C273 C361 C161 117.0(15)
C273 C361 C248 123.3(14)
C161 C361 C248 119.7(13)
C407 C362 C453 109.7(16)
C407 C362 H157 109.7
C453 C362 H157 109.7
C407 C362 H158 109.7
C453 C362 H158 109.7
H157 C362 H158 108.2
O507 C363 C383 122.5(14)
O507 C363 C163 118.7(15)
C383 C363 C163 118.4(16)
O507 C364 C424 107.0(15)
O507 C364 H159 110.3
C424 C364 H159 110.3
O507 C364 H160 110.3
C424 C364 H160 110.3
H159 C364 H160 108.6
C238 C365 C084 123.2(14)
C238 C365 H101 118.4
C084 C365 H101 118.4
C320 C366 C205 123.5(16)
C320 C366 H102 118.3
C205 C366 H102 118.3
O491 C367 C439 108.0(14)
O491 C367 H161 110.1
C439 C367 H161 110.1
O491 C367 H162 110.1
C439 C367 H162 110.1
H161 C367 H162 108.4
C248 C368 O490 120.2(14)
C248 C368 C334 120.8(15)
O490 C368 C334 118.7(14)
C270 C369 C233 122.9(14)
C270 C369 H103 118.6
C233 C369 H103 118.6
C473 O525 C456 127.5(16)
C385 C371 C292 120.7(15)
C385 C371 C222 118.3(15)
C292 C371 C222 120.9(14)
C328 C372 C287 121.1(16)
C328 C372 H104 119.4
C287 C372 H104 119.4
C335 C373 C064 120.6(14)
C335 C373 H105 119.7
C064 C373 H105 119.7
C259 C374 C325 125.2(16)
C259 C374 H106 117.4
C325 C374 H106 117.4
C223 C375 C240 122.2(16)
C223 C375 H107 118.9
C240 C375 H107 118.9
C318 C376 C277 111.7(12)
C318 C376 H163 109.3
C277 C376 H163 109.3
C318 C376 H164 109.3
C277 C376 H164 109.3
H163 C376 H164 107.9
O487 C377 C423 105.2(12)
O487 C377 H165 110.7
C423 C377 H165 110.7
O487 C377 H166 110.7
C423 C377 H166 110.7
H165 C377 H166 108.8
C357 C378 C323 120.7(15)
C357 C378 H108 119.7
C323 C378 H108 119.7
C154 C379 C212 121.2(14)
C154 C379 H109 119.4
C212 C379 H109 119.4
C186 C380 O519 123.7(17)
C186 C380 C274 121.3(17)
O519 C380 C274 115.0(15)
C210 C381 C071 121.9(13)
C210 C381 H110 119.0
C071 C381 H110 119.0
C296 C382 C418 113.3(13)
C296 C382 H167 108.9
C418 C382 H167 108.9
C296 C382 H168 108.9
C418 C382 H168 108.9
H167 C382 H168 107.7
C363 C383 O508 119.8(15)
C363 C383 C169 122.3(14)
O508 C383 C169 117.7(15)
C272 C384 C425 120.2(17)
C272 C384 H111 119.9
C425 C384 H111 119.9
C371 C385 C299 121.4(16)
C371 C385 C267 120.3(16)
C299 C385 C267 118.3(16)
C236 C386 O488 124.5(14)
C236 C386 C189 118.7(15)
O488 C386 C189 116.8(13)
C135 C387 C392 125.1(14)
C135 C387 H112 117.4
C392 C387 H112 117.4
C335 C388 C346 119.7(13)
C335 C388 C436 121.3(15)
C346 C388 C436 118.9(16)
O489 C389 C442 106.8(14)
O489 C389 H169 110.4
C442 C389 H169 110.4
O489 C389 H170 110.4
C442 C389 H170 110.4
H169 C389 H170 108.6
O520 C390 C350 117.3(17)
O520 C390 C328 120.3(16)
C350 C390 C328 122.2(16)
O488 C391 C443 108.5(16)
O488 C391 H171 110.0
C443 C391 H171 110.0
O488 C391 H172 110.0
C443 C391 H172 110.0
H171 C391 H172 108.4
C387 C392 C185 116.0(15)
C387 C392 H113 122.0
C185 C392 H113 122.0
C410 C393 C349 122.0(17)
C410 C393 H114 119.0
C349 C393 H114 119.0
C358 C394 H292 109.5
C358 C394 H293 109.5
H292 C394 H293 109.5
C358 C394 H294 109.5
H292 C394 H294 109.5
H293 C394 H294 109.5
C315 C395 C118 120.9(15)
C315 C395 H115 119.5
C118 C395 H115 119.5
C435 C396 C451 110.8(16)
C435 C396 H173 109.5
C451 C396 H173 109.5
C435 C396 H174 109.5
C451 C396 H174 109.5
H173 C396 H174 108.1
C274 C397 C105 123.1(18)
C274 C397 H116 118.4
C105 C397 H116 118.4
C205 C398 C298 122.1(14)
C205 C398 C328 118.1(15)
C298 C398 C328 119.8(16)
C291 C399 C331 114.0(12)
C291 C399 H175 108.7
C331 C399 H175 108.7
C291 C399 H176 108.7
C331 C399 H176 108.7
H175 C399 H176 107.6
C250 C400 H295 109.5
C250 C400 H296 109.5
H295 C400 H296 109.5
C250 C400 H297 109.5
H295 C400 H297 109.5
H296 C400 H297 109.5
O515 C401 C427 112.1(13)
O515 C401 H177 109.2
C427 C401 H177 109.2
O515 C401 H178 109.2
C427 C401 H178 109.2
H177 C401 H178 107.9
C178 C402 C279 122.5(16)
C178 C402 H117 118.8
C279 C402 H117 118.8
C359 C403 O501 122.8(17)
C359 C403 C244 122.5(15)
O501 C403 C244 114.5(15)
C166 C404 C354 122.7(15)
C166 C404 H118 118.6
C354 C404 H118 118.6
C414 C405 H298 109.5
C414 C405 H299 109.5
H298 C405 H299 109.5
C414 C405 H300 109.5
H298 C405 H300 109.5
H299 C405 H300 109.5
C325 C406 C231 118.0(14)
C325 C406 C302 122.7(16)
C231 C406 C302 119.2(16)
O500 C407 C362 103.6(14)
O500 C407 H179 111.0
C362 C407 H179 111.0
O500 C407 H180 111.0
C362 C407 H180 111.0
H179 C407 H180 109.0
C246 C408 C415 116.8(16)
C246 C408 H181 108.1
C415 C408 H181 108.1
C246 C408 H182 108.1
C415 C408 H182 108.1
H181 C408 H182 107.3
C309 C409 H301 109.5
C309 C409 H302 109.5
H301 C409 H302 109.5
C309 C409 H303 109.5
H301 C409 H303 109.5
H302 C409 H303 109.5
C393 C410 C214 120.6(17)
C393 C410 H119 119.7
C214 C410 H119 119.7
O498 C411 C432 111.7(16)
O498 C411 H183 109.3
C432 C411 H183 109.3
O498 C411 H184 109.3
C432 C411 H184 109.3
H183 C411 H184 107.9
C447 C412 C465 109.9(15)
C447 C412 H185 109.7
C465 C412 H185 109.7
C447 C412 H186 109.7
C465 C412 H186 109.7
H185 C412 H186 108.2
C472 C413 C311 111.9(17)
C472 C413 H187 109.2
C311 C413 H187 109.2
C472 C413 H188 109.2
C311 C413 H188 109.2
H187 C413 H188 107.9
C355 C414 C405 114.0(14)
C355 C414 H189 108.8
C405 C414 H189 108.8
C355 C414 H190 108.8
C405 C414 H190 108.8
H189 C414 H190 107.7
C408 C415 H304 109.5
C408 C415 H305 109.5
H304 C415 H305 109.5
C408 C415 H306 109.5
H304 C415 H306 109.5
H305 C415 H306 109.5
C329 C416 C446 109.7(12)
C329 C416 H191 109.7
C446 C416 H191 109.7
C329 C416 H192 109.7
C446 C416 H192 109.7
H191 C416 H192 108.2
O497 C417 C490 110.2(15)
O497 C417 H193 109.6
C490 C417 H193 109.6
O497 C417 H194 109.6
C490 C417 H194 109.6
H193 C417 H194 108.1
C382 C418 H307 109.5
C382 C418 H308 109.5
H307 C418 H308 109.5
C382 C418 H309 109.5
H307 C418 H309 109.5
H308 C418 H309 109.5
O523 C419 C483 108.1(17)
O523 C419 H195 110.1
C483 C419 H195 110.1
O523 C419 H196 110.1
C483 C419 H196 110.1
H195 C419 H196 108.4
C440 C420 H310 109.5
C440 C420 H311 109.5
H310 C420 H311 109.5
C440 C420 H312 109.5
H310 C420 H312 109.5
H311 C420 H312 109.5
C444 C421 H313 109.5
C444 C421 H314 109.5
H313 C421 H314 109.5
C444 C421 H315 109.5
H313 C421 H315 109.5
H314 C421 H315 109.5
O513 C422 C426 113.2(13)
O513 C422 H197 108.9
C426 C422 H197 108.9
O513 C422 H198 108.9
C426 C422 H198 108.9
H197 C422 H198 107.8
C457 C423 C377 113.4(15)
C457 C423 H199 108.9
C377 C423 H199 108.9
C457 C423 H200 108.9
C377 C423 H200 108.9
H199 C423 H200 107.7
C507 C424 C364 114(3)
C364 C424 C512 105(2)
C507 C424 H201 108.8
C364 C424 H201 108.8
C507 C424 H202 108.8
C364 C424 H202 108.8
H201 C424 H202 107.7
C364 C424 H203 110.8
C512 C424 H203 110.8
C364 C424 H204 110.8
C512 C424 H204 110.8
H203 C424 H204 108.9
C312 C425 C384 122.4(17)
C312 C425 H120 118.8
C384 C425 H120 118.8
C422 C426 C468 113.6(16)
C422 C426 H205 108.8
C468 C426 H205 108.8
C422 C426 H206 108.8
C468 C426 H206 108.8
H205 C426 H206 107.7
C401 C427 C434 111.1(13)
C401 C427 H207 109.4
C434 C427 H207 109.4
C401 C427 H208 109.4
C434 C427 H208 109.4
H207 C427 H208 108.0
C495 C428 C450 108.9(17)
C495 C428 H209 109.9
C450 C428 H209 109.9
C495 C428 H210 109.9
C450 C428 H210 109.9
H209 C428 H210 108.3
C497 C430 C351 115.5(17)
C497 C430 H211 108.4
C351 C430 H211 108.4
C497 C430 H212 108.4
C351 C430 H212 108.4
H211 C430 H212 107.5
O501 C431 C493 113.1(17)
O501 C431 H213 109.0
C493 C431 H213 109.0
O501 C431 H214 109.0
C493 C431 H214 109.0
H213 C431 H214 107.8
C464 C432 C411 114.5(18)
C464 C432 H215 108.6
C411 C432 H215 108.6
C464 C432 H216 108.6
C411 C432 H216 108.6
H215 C432 H216 107.6
O509 C433 C463 109.4(17)
O509 C433 H217 109.8
C463 C433 H217 109.8
O509 C433 H218 109.8
C463 C433 H218 109.8
H217 C433 H218 108.2
C427 C434 H316 109.5
C427 C434 H317 109.5
H316 C434 H317 109.5
C427 C434 H318 109.5
H316 C434 H318 109.5
H317 C434 H318 109.5
C396 C435 H319 109.5
C396 C435 H320 109.5
H319 C435 H320 109.5
C396 C435 H321 109.5
H319 C435 H321 109.5
H320 C435 H321 109.5
C302 C436 O499 122.2(14)
C302 C436 C388 121.2(15)
O499 C436 C388 116.5(15)
O499 C437 C466 109.4(17)
O499 C437 H219 109.8
C466 C437 H219 109.8
O499 C437 H220 109.8
C466 C437 H220 109.8
H219 C437 H220 108.2
O506 C438 C469 110.4(19)
O506 C438 H221 109.6
C469 C438 H221 109.6
O506 C438 H222 109.6
C469 C438 H222 109.6
H221 C438 H222 108.1
C367 C439 C484 106.6(18)
C367 C439 H223 110.4
C484 C439 H223 110.4
C367 C439 H224 110.4
C484 C439 H224 110.4
H223 C439 H224 108.6
C454 C440 C420 111.2(15)
C454 C440 H225 109.4
C420 C440 H225 109.4
C454 C440 H226 109.4
C420 C440 H226 109.4
H225 C440 H226 108.0
O518 C441 C470 111(2)
O518 C441 H227 109.5
C470 C441 H227 109.5
O518 C441 H228 109.5
C470 C441 H228 109.5
H227 C441 H228 108.1
C389 C442 C496 112.0(18)
C389 C442 H229 109.2
C496 C442 H229 109.2
C389 C442 H230 109.2
C496 C442 H230 109.2
H229 C442 H230 107.9
C391 C443 C458 112.5(18)
C391 C443 H231 109.1
C458 C443 H231 109.1
C391 C443 H232 109.1
C458 C443 H232 109.1
H231 C443 H232 107.8
C421 C444 C455 111.9(18)
C421 C444 H233 109.2
C455 C444 H233 109.2
C421 C444 H234 109.2
C455 C444 H234 109.2
H233 C444 H234 107.9
O524 C445 C482 113.8(19)
O524 C445 H235 108.8
C482 C445 H235 108.8
O524 C445 H236 108.8
C482 C445 H236 108.8
H235 C445 H236 107.7
C416 C446 H322 109.5
C416 C446 H323 109.5
H322 C446 H323 109.5
C416 C446 H324 109.5
H322 C446 H324 109.5
H323 C446 H324 109.5
O517 C447 C412 113.1(15)
O517 C447 H237 109.0
C412 C447 H237 109.0
O517 C447 H238 109.0
C412 C447 H238 109.0
H237 C447 H238 107.8
O490 C449 C487 105.5(19)
O490 C449 H239 110.6
C487 C449 H239 110.6
O490 C449 H240 110.6
C487 C449 H240 110.6
H239 C449 H240 108.8
O492 C450 C428 117(2)
O492 C450 H241 108.2
C428 C450 H241 108.2
O492 C450 H242 108.2
C428 C450 H242 108.2
H241 C450 H242 107.3
C396 C451 O519 105.7(15)
C396 C451 H243 110.6
O519 C451 H243 110.6
C396 C451 H244 110.6
O519 C451 H244 110.6
H243 C451 H244 108.7
C275 C452 H325 109.5
C275 C452 H326 109.5
H325 C452 H326 109.5
C275 C452 H327 109.5
H325 C452 H327 109.5
H326 C452 H327 109.5
C362 C453 H328 109.5
C362 C453 H329 109.5
H328 C453 H329 109.5
C362 C453 H330 109.5
H328 C453 H330 109.5
H329 C453 H330 109.5
O493 C454 C440 108.5(16)
O493 C454 H245 110.0
C440 C454 H245 110.0
O493 C454 H246 110.0
C440 C454 H246 110.0
H245 C454 H246 108.4
O521 C455 C444 115.4(16)
O521 C455 H247 108.4
C444 C455 H247 108.4
O521 C455 H248 108.4
C444 C455 H248 108.4
H247 C455 H248 107.5
C353 C456 O525 127.4(17)
C353 C456 C349 121.7(17)
O525 C456 C349 110.8(16)
C423 C457 H331 109.5
C423 C457 H332 109.5
H331 C457 H332 109.5
C423 C457 H333 109.5
H331 C457 H333 109.5
H332 C457 H333 109.5
C443 C458 H334 109.5
C443 C458 H335 109.5
H334 C458 H335 109.5
C443 C458 H336 109.5
H334 C458 H336 109.5
H335 C458 H336 109.5
Cl06 C459 Cl01 111.5(11)
Cl06 C459 H406 109.3
Cl01 C459 H406 109.3
Cl06 C459 H407 109.3
Cl01 C459 H407 109.3
H406 C459 H407 108.0
C473 C460 C467 117.1(18)
C473 C460 H249 108.0
C467 C460 H249 108.0
C473 C460 H250 108.0
C467 C460 H250 108.0
H249 C460 H250 107.3
Cl05 C462 Cl07 111.6(11)
Cl05 C462 H408 109.3
Cl07 C462 H408 109.3
Cl05 C462 H409 109.3
Cl07 C462 H409 109.3
H408 C462 H409 108.0
C433 C463 C489 117(2)
C433 C463 H251 108.2
C489 C463 H251 108.2
C433 C463 H252 108.2
C489 C463 H252 108.2
H251 C463 H252 107.3
C432 C464 H337 109.5
C432 C464 H338 109.5
H337 C464 H338 109.5
C432 C464 H339 109.5
H337 C464 H339 109.5
H338 C464 H339 109.5
C412 C465 H340 109.5
C412 C465 H341 109.5
H340 C465 H341 109.5
C412 C465 H342 109.5
H340 C465 H342 109.5
H341 C465 H342 109.5
C471 C466 C437 115.3(17)
C471 C466 H253 108.4
C437 C466 H253 108.4
C471 C466 H254 108.4
C437 C466 H254 108.4
H253 C466 H254 107.5
C460 C467 H343 109.5
C460 C467 H344 109.5
H343 C467 H344 109.5
C460 C467 H345 109.5
H343 C467 H345 109.5
H344 C467 H345 109.5
C426 C468 H346 109.5
C426 C468 H347 109.5
H346 C468 H347 109.5
C426 C468 H348 109.5
H346 C468 H348 109.5
H347 C468 H348 109.5
C438 C469 C479 113(2)
C438 C469 H255 109.0
C479 C469 H255 109.0
C438 C469 H256 109.0
C479 C469 H256 109.0
H255 C469 H256 107.8
C492 C470 C441 120(2)
C492 C470 H257 107.2
C441 C470 H257 107.2
C492 C470 H258 107.2
C441 C470 H258 107.2
H257 C470 H258 106.8
C466 C471 H349 109.5
C466 C471 H350 109.5
H349 C471 H350 109.5
C466 C471 H351 109.5
H349 C471 H351 109.5
H350 C471 H351 109.5
C413 C472 H352 109.5
C413 C472 H353 109.5
H352 C472 H353 109.5
C413 C472 H354 109.5
H352 C472 H354 109.5
H353 C472 H354 109.5
O525 C473 C460 119.1(19)
O525 C473 H259 107.5
C460 C473 H259 107.5
O525 C473 H260 107.5
C460 C473 H260 107.5
H259 C473 H260 107.0
O522 C474 C475 117.2(18)
O522 C474 H261 108.0
C475 C474 H261 108.0
O522 C474 H262 108.0
C475 C474 H262 108.0
H261 C474 H262 107.3
C481 C475 C474 104(2)
C481 C475 H263 110.9
C474 C475 H263 110.9
C481 C475 H264 110.9
C474 C475 H264 110.9
H263 C475 H264 108.9
C483 C476 H355 109.5
C483 C476 H356 109.5
H355 C476 H356 109.5
C483 C476 H357 109.5
H355 C476 H357 109.5
H356 C476 H357 109.5
C487 C477 H358 109.5
C487 C477 H359 109.5
H358 C477 H359 109.5
C487 C477 H360 109.5
H358 C477 H360 109.5
H359 C477 H360 109.5
O520 C478 C502 118(3)
O520 C478 H265 107.8
C502 C478 H265 107.8
O520 C478 H266 107.8
C502 C478 H266 107.8
H265 C478 H266 107.1
C469 C479 H361 109.5
C469 C479 H362 109.5
H361 C479 H362 109.5
C469 C479 H363 109.5
H361 C479 H363 109.5
H362 C479 H363 109.5
Cl03 C480 Cl12 113.8(16)
Cl03 C480 H410 108.8
Cl12 C480 H410 108.8
Cl03 C480 H411 108.8
Cl12 C480 H411 108.8
H410 C480 H411 107.7
C475 C481 H364 109.5
C475 C481 H365 109.5
H364 C481 H365 109.5
C475 C481 H366 109.5
H364 C481 H366 109.5
H365 C481 H366 109.5
C498 C482 C445 108(2)
C498 C482 H267 110.0
C445 C482 H267 110.0
C498 C482 H268 110.0
C445 C482 H268 110.0
H267 C482 H268 108.4
C419 C483 C476 116.5(18)
C419 C483 H269 108.2
C476 C483 H269 108.2
C419 C483 H270 108.2
C476 C483 H270 108.2
H269 C483 H270 107.3
C439 C484 H367 109.5
C439 C484 H368 109.5
H367 C484 H368 109.5
C439 C484 H369 109.5
H367 C484 H369 109.5
H368 C484 H369 109.5
C477 C487 C449 115(2)
C477 C487 H271 108.5
C449 C487 H271 108.5
C477 C487 H272 108.5
C449 C487 H272 108.5
H271 C487 H272 107.5
C504 C488 O496 102(2)
C504 C488 H273 111.5
O496 C488 H273 111.5
C504 C488 H274 111.5
O496 C488 H274 111.5
H273 C488 H274 109.3
C463 C489 H370 109.5
C463 C489 H371 109.5
H370 C489 H371 109.5
C463 C489 H372 109.5
H370 C489 H372 109.5
H371 C489 H372 109.5
C417 C490 C499 115(2)
C417 C490 H275 108.6
C499 C490 H275 108.6
C417 C490 H276 108.6
C499 C490 H276 108.6
H275 C490 H276 107.6
Cl16 C491 Cl15 120(3)
Cl16 C491 H412 107.4
Cl15 C491 H412 107.4
Cl16 C491 H413 107.4
Cl15 C491 H413 107.4
H412 C491 H413 107.0
C470 C492 H373 109.5
C470 C492 H374 109.5
H373 C492 H374 109.5
C470 C492 H375 109.5
H373 C492 H375 109.5
H374 C492 H375 109.5
C431 C493 C508 107(2)
C431 C493 H277 110.2
C508 C493 H277 110.2
C431 C493 H278 110.2
C508 C493 H278 110.2
H277 C493 H278 108.5
C428 C495 H376 109.5
C428 C495 H377 109.5
H376 C495 H377 109.5
C428 C495 H378 109.5
H376 C495 H378 109.5
H377 C495 H378 109.5
C442 C496 H379 109.5
C442 C496 H380 109.5
H379 C496 H380 109.5
C442 C496 H381 109.5
H379 C496 H381 109.5
H380 C496 H381 109.5
C430 C497 H382 109.5
C430 C497 H383 109.5
H382 C497 H383 109.5
C430 C497 H384 109.5
H382 C497 H384 109.5
H383 C497 H384 109.5
C482 C498 H385 109.5
C482 C498 H386 109.5
H385 C498 H386 109.5
C482 C498 H387 109.5
H385 C498 H387 109.5
H386 C498 H387 109.5
C490 C499 H388 109.5
C490 C499 H389 109.5
H388 C499 H389 109.5
C490 C499 H390 109.5
H388 C499 H390 109.5
H389 C499 H390 109.5
C504 C503 H391 109.5
C504 C503 H392 109.5
H391 C503 H392 109.5
C504 C503 H393 109.5
H391 C503 H393 109.5
H392 C503 H393 109.5
C488 C504 C503 97(2)
C488 C504 H279 112.4
C503 C504 H279 112.4
C488 C504 H280 112.4
C503 C504 H280 112.4
H279 C504 H280 110.0
Cl18 C500 Cl17 121(2)
Cl18 C500 H414 107.1
Cl17 C500 H414 107.1
Cl18 C500 H415 107.1
Cl17 C500 H415 107.1
H414 C500 H415 106.8
C502 C501 H394 109.5
C502 C501 H395 109.5
H394 C501 H395 109.5
C502 C501 H396 109.5
H394 C501 H396 109.5
H395 C501 H396 109.5
C478 C502 C501 104(3)
C478 C502 H281 111.0
C501 C502 H281 111.0
C478 C502 H282 111.0
C501 C502 H282 111.0
H281 C502 H282 109.0
Cl02 C505 Cl04 122.1(16)
Cl02 C505 H416 106.8
Cl04 C505 H416 106.8
Cl02 C505 H417 106.8
Cl04 C505 H417 106.8
H416 C505 H417 106.6
C510 Cl20 Cl23 52.1(12)
C493 C508 H397 109.5
C493 C508 H398 109.5
H397 C508 H398 109.5
C493 C508 H399 109.5
H397 C508 H399 109.5
H398 C508 H399 109.5
C424 C507 H400 109.5
C424 C507 H401 109.5
H400 C507 H401 109.5
C424 C507 H402 109.5
H400 C507 H402 109.5
H401 C507 H402 109.5
C424 C512 H403 109.5
C424 C512 H404 109.5
H403 C512 H404 109.5
C424 C512 H405 109.5
H403 C512 H405 109.5
H404 C512 H405 109.5
C510 Cl23 Cl20 54.4(14)
Cl23 C510 Cl20 73.5(17)
Cl20 C510 Cl21 95.4(17)
Cl14 C511 Cl13 131(4)
Cl13 C511 Cl24 119(3)
Cl13 C511 H422 107.5
Cl24 C511 H422 107.5
Cl13 C511 H423 107.5
Cl24 C511 H423 107.5
H422 C511 H423 107.0
Cl14 C511 H424 104.5
Cl13 C511 H424 104.5
Cl14 C511 H425 104.5
Cl13 C511 H425 104.5
H424 C511 H425 105.6

loop_
_geom_bond_atom_site_label_1
_geom_bond_atom_site_label_2
_geom_bond_distance
Cl01 C459 1.81(2)
Cl02 C505 1.65(2)
Cl03 C480 1.66(2)
Cl04 C505 1.66(3)
Cl05 C462 1.687(18)
Cl06 C459 1.692(18)
Cl07 C462 1.785(18)
O510 C117 1.389(15)
O510 C296 1.483(16)
O502 C146 1.387(15)
O502 C162 1.424(15)
O494 C113 1.400(17)
O494 C102 1.450(15)
O503 C061 1.389(16)
O503 C177 1.441(15)
Cl12 C480 1.74(2)
O511 C100 1.402(15)
O511 C246 1.438(16)
O504 C283 1.399(15)
O504 C329 1.445(16)
O495 C225 1.427(16)
O495 C077 1.432(16)
O512 C092 1.398(15)
O512 C337 1.439(15)
O513 C096 1.364(16)
O513 C422 1.449(19)
O505 C031 1.372(14)
O505 C291 1.465(16)
O486 C168 1.360(17)
O486 C311 1.454(18)
O496 C124 1.359(17)
O496 C488 1.71(2)
O514 C095 1.364(16)
O514 C355 1.442(16)
O487 C236 1.401(18)
O487 C377 1.456(16)
C023 C043 1.400(18)
C023 C209 1.419(18)
C023 C030 1.432(19)
O515 C219 1.367(16)
O515 C401 1.398(17)
O488 C386 1.374(17)
O488 C391 1.422(19)
C026 C089 1.405(18)
C026 C094 1.438(18)
C026 C044 1.452(18)
O516 C188 1.378(15)
O516 C351 1.413(18)
Cl13 C511 1.69(3)
O517 C175 1.414(16)
O517 C447 1.461(18)
C030 C048 1.401(18)
C030 C047 1.479(18)
C031 C283 1.341(18)
C031 C074 1.450(18)
C032 C217 1.384(18)
C032 C036 1.430(18)
C032 C062 1.433(17)
O506 C147 1.362(17)
O506 C438 1.41(2)
O489 C267 1.360(18)
O489 C389 1.462(18)
O518 C350 1.41(2)
O518 C441 1.46(2)
C036 C209 1.338(19)
C036 H1 0.9500
C037 C218 1.373(17)
C037 C087 1.440(18)
C037 C061 1.451(18)
O497 C245 1.375(15)
O497 C417 1.436(18)
C039 C062 1.395(18)
C039 C099 1.415(18)
C039 C117 1.439(18)
C040 C290 1.399(18)
C040 C183 1.406(18)
C040 C092 1.431(19)
C041 C197 1.394(18)
C041 C063 1.410(18)
C041 C059 1.498(18)
C042 C151 1.403(19)
C042 C082 1.407(19)
C042 C171 1.50(2)
C043 C068 1.410(18)
C043 C062 1.444(19)
C044 C129 1.408(17)
C044 C123 1.408(18)
C045 C192 1.396(19)
C045 C113 1.42(2)
C045 C111 1.424(18)
C046 C156 1.417(19)
C046 C201 1.417(19)
C046 C098 1.428(18)
C047 C256 1.373(19)
C047 C131 1.414(18)
C048 C157 1.382(19)
C048 H2 0.9500
O507 C363 1.367(18)
O507 C364 1.440(17)
O508 C383 1.390(16)
O508 C318 1.446(16)
O498 C359 1.386(18)
O498 C411 1.460(19)
O490 C449 1.33(2)
O490 C368 1.407(18)
O491 C282 1.357(16)
O491 C367 1.502(19)
C054 C167 1.413(19)
C054 C097 1.423(18)
C054 C112 1.441(19)
C056 C123 1.416(18)
C056 C289 1.446(18)
C056 C199 1.451(19)
O492 C248 1.333(17)
O492 C450 1.35(3)
O499 C436 1.394(18)
O499 C437 1.433(19)
C059 C116 1.379(19)
C059 C078 1.411(19)
C060 C119 1.350(18)
C060 C128 1.399(18)
C060 H3 0.9500
C061 C146 1.338(19)
C063 C153 1.412(18)
C063 C211 1.413(18)
C064 C373 1.408(19)
C064 C180 1.423(19)
C064 C128 1.487(18)
C065 C131 1.404(18)
C065 C090 1.418(18)
C065 C093 1.426(17)
C066 C219 1.403(19)
C066 C093 1.423(18)
C066 C152 1.425(18)
C067 C271 1.40(2)
C067 C324 1.41(2)
C067 C262 1.47(2)
C068 C157 1.408(19)
C068 C100 1.430(19)
O519 C380 1.380(18)
O519 C451 1.48(2)
C070 C233 1.42(2)
C070 C087 1.426(18)
C070 C264 1.433(19)
C071 C103 1.394(19)
C071 C091 1.442(18)
C071 C381 1.45(2)
C072 C260 1.415(19)
C072 C333 1.42(2)
C072 C176 1.43(2)
C073 C076 1.392(17)
C073 C108 1.422(19)
C073 H4 0.9500
C074 C075 1.366(17)
C074 C211 1.423(18)
C075 C197 1.402(18)
C075 H5 0.9500
C076 C082 1.424(19)
C076 H6 0.9500
C077 C245 1.334(19)
C077 C107 1.417(19)
C078 C087 1.411(18)
C078 C270 1.413(19)
O493 C191 1.406(17)
O493 C454 1.41(2)
C080 C217 1.378(18)
C080 C099 1.395(18)
C080 H7 0.9500
C081 C257 1.398(17)
C081 C184 1.410(18)
C081 C283 1.432(18)
C082 C085 1.403(19)
O520 C478 1.36(3)
O520 C390 1.370(18)
C084 C166 1.396(19)
C084 C365 1.42(2)
C084 C215 1.422(19)
C085 C189 1.420(19)
C085 C229 1.424(18)
C086 C110 1.350(19)
C086 C170 1.428(19)
C086 H8 0.9500
O509 C263 1.386(17)
O509 C433 1.416(19)
C089 C216 1.381(18)
C089 C217 1.544(18)
C090 C200 1.396(18)
C090 C175 1.411(19)
C091 C276 1.392(19)
C091 C111 1.448(19)
C092 C095 1.345(19)
C093 C170 1.430(18)
C094 C289 1.332(17)
C094 H9 0.9500
C095 C254 1.459(19)
C096 C188 1.354(19)
C096 C129 1.447(19)
C097 C206 1.413(18)
C097 C249 1.421(18)
C098 C254 1.404(19)
C098 C183 1.421(18)
C099 H10 0.9500
C100 C117 1.331(19)
O521 C239 1.374(17)
O521 C455 1.435(19)
C102 C250 1.506(18)
C102 H121 0.9900
C102 H122 0.9900
C103 C242 1.37(2)
C103 C167 1.487(19)
C104 C161 1.41(2)
C104 C238 1.428(19)
C104 C171 1.437(19)
C105 C397 1.37(2)
C105 C261 1.38(2)
C105 H11 0.9500
C106 C247 1.37(2)
C106 C316 1.44(2)
C106 C312 1.45(2)
C107 C119 1.413(19)
C107 C249 1.428(18)
C108 C229 1.41(2)
C108 C207 1.432(19)
C109 C266 1.381(18)
C109 C257 1.438(18)
C109 C224 1.449(18)
C110 C131 1.422(19)
C110 H12 0.9500
C111 C143 1.405(19)
C112 C253 1.334(18)
C112 H13 0.9500
C113 C124 1.35(2)
C114 C332 1.366(19)
C114 C180 1.411(19)
C114 H14 0.9500
C115 C278 1.399(19)
C115 C204 1.437(18)
C115 C183 1.443(19)
C116 C218 1.400(18)
C116 H15 0.9500
C118 C260 1.403(19)
C118 C395 1.424(19)
C118 C147 1.43(2)
C119 H16 0.9500
C120 C163 1.379(19)
C120 C130 1.429(19)
C120 C127 1.45(2)
O500 C302 1.392(18)
O500 C407 1.502(19)
O522 C186 1.37(2)
O522 C474 1.40(2)
C123 C173 1.417(18)
C124 C276 1.435(19)
C125 C352 1.381(19)
C125 C141 1.42(2)
C125 C286 1.46(2)
C126 C213 1.33(2)
C126 C133 1.46(2)
C126 C272 1.47(2)
C127 C141 1.40(2)
C127 C169 1.44(2)
C128 C142 1.421(18)
C129 C181 1.397(18)
C130 C139 1.391(19)
C130 C342 1.426(19)
C132 C307 1.319(19)
C132 C271 1.42(2)
C132 H17 0.9500
C133 C300 1.43(2)
C133 C228 1.45(2)
C134 C152 1.356(19)
C134 C193 1.384(19)
C134 H18 0.9500
C135 C158 1.385(19)
C135 C387 1.385(19)
C135 C178 1.49(2)
C137 C341 1.41(2)
C137 C237 1.419(19)
C137 C220 1.43(2)
C138 C315 1.372(19)
C138 C196 1.404(18)
C138 C172 1.49(2)
C139 C251 1.399(19)
C139 C266 1.532(19)
C140 C265 1.351(18)
C140 C196 1.410(19)
C140 H19 0.9500
C141 C306 1.464(19)
C142 C249 1.431(18)
C142 C253 1.451(18)
C143 C262 1.42(2)
C143 C210 1.456(19)
C144 C271 1.41(2)
C144 C230 1.43(2)
C144 C244 1.44(2)
O501 C403 1.401(18)
O501 C431 1.48(2)
C146 C264 1.436(19)
C147 C263 1.38(2)
C148 C330 1.41(2)
C148 C300 1.41(2)
C148 C186 1.47(2)
C149 C231 1.396(19)
C149 C259 1.43(2)
C149 C332 1.444(19)
C150 C290 1.389(19)
C150 C278 1.403(19)
C150 H20 0.9500
C151 C202 1.367(19)
C151 H21 0.9500
C152 H22 0.9500
C153 C224 1.318(17)
C153 H23 0.9500
C154 C288 1.379(19)
C154 C379 1.391(19)
C154 H24 0.9500
C155 C310 1.363(19)
C155 C280 1.43(2)
C155 H25 0.9500
C156 C204 1.362(19)
C156 H26 0.9500
C157 H27 0.9500
C158 C220 1.412(19)
C158 C308 1.431(19)
Cl15 C491 1.66(2)
C160 C221 1.416(19)
C160 C165 1.44(2)
C160 C288 1.438(19)
C161 C215 1.412(18)
C161 C361 1.42(2)
C162 C358 1.502(19)
C162 H123 0.9900
C162 H124 0.9900
C163 C313 1.40(2)
C163 C363 1.44(2)
C164 C252 1.394(19)
C164 C199 1.398(19)
C164 H28 0.9500
C165 C194 1.42(2)
C165 C280 1.44(2)
C166 C404 1.38(2)
C166 C187 1.50(2)
C167 C321 1.375(19)
C168 C282 1.37(2)
C168 C194 1.42(2)
C169 C383 1.40(2)
C169 C294 1.41(2)
C170 C193 1.406(18)
C171 C303 1.377(18)
C172 C233 1.373(19)
C172 C304 1.386(18)
C173 C252 1.366(18)
C173 C188 1.465(19)
O523 C347 1.392(18)
O523 C419 1.43(2)
C175 C219 1.357(19)
C176 C286 1.42(2)
C176 C265 1.44(2)
C177 C190 1.515(19)
C177 H125 0.9900
C177 H126 0.9900
C178 C402 1.33(2)
C178 C203 1.42(2)
C179 C285 1.352(19)
C179 C222 1.418(19)
C179 H29 0.9500
C180 C346 1.397(19)
C181 C216 1.383(18)
C181 H30 0.9500
C182 C198 1.38(2)
C182 C207 1.391(19)
C182 H31 0.9500
C184 C314 1.406(18)
C184 H32 0.9500
C185 C392 1.41(2)
C185 C220 1.42(2)
C185 C347 1.46(2)
C186 C380 1.32(2)
C187 C222 1.38(2)
C187 C195 1.396(19)
C189 C202 1.405(19)
C189 C386 1.45(2)
C190 C340 1.520(18)
C190 H127 0.9900
C190 H128 0.9900
C191 C267 1.35(2)
C191 C345 1.43(2)
C192 C327 1.37(2)
C192 H33 0.9500
C193 C278 1.49(2)
C194 C269 1.398(19)
C195 C299 1.381(19)
C195 H34 0.9500
C196 C260 1.427(19)
C197 H35 0.9500
C198 C338 1.419(19)
C198 H36 0.9500
C199 C201 1.487(18)
C200 C256 1.363(19)
C200 H37 0.9500
C201 C344 1.347(19)
C202 H38 0.9500
C203 C320 1.41(2)
C203 C298 1.44(2)
C204 H39 0.9500
C205 C241 1.40(2)
C205 C398 1.44(2)
C205 C366 1.44(2)
C206 C348 1.384(19)
C206 C245 1.455(19)
C207 C212 1.46(2)
Cl16 C491 1.55(4)
C209 H40 0.9500
C210 C381 1.312(19)
C210 H41 0.9500
C211 C257 1.444(18)
C212 C379 1.413(19)
C212 C221 1.413(19)
C213 C330 1.35(2)
C213 H42 0.9500
C214 C240 1.38(2)
C214 C410 1.41(2)
C214 C326 1.49(2)
C215 C334 1.44(2)
C216 H43 0.9500
C218 H44 0.9500
C221 C310 1.417(19)
C222 C371 1.43(2)
C223 C375 1.33(2)
C223 C316 1.47(2)
C223 H45 0.9500
C224 H46 0.9500
C225 C309 1.528(18)
C225 H129 0.9900
C225 H130 0.9900
C226 C339 1.39(2)
C226 C237 1.39(2)
C226 H47 0.9500
C228 C258 1.358(19)
C228 H48 0.9500
C229 C338 1.43(2)
C230 C268 1.41(2)
C230 C336 1.46(2)
C231 C406 1.43(2)
C231 C346 1.47(2)
C232 C301 1.44(2)
C232 C243 1.446(19)
C232 C235 1.46(2)
C233 C369 1.433(19)
O524 C353 1.408(19)
O524 C445 1.45(2)
C235 C319 1.38(2)
C235 C280 1.457(19)
C236 C386 1.36(2)
C236 C338 1.42(2)
C237 C239 1.43(2)
C238 C365 1.352(19)
C238 H49 0.9500
C239 C347 1.35(2)
C240 C375 1.41(2)
C240 C247 1.45(2)
C241 C287 1.40(2)
C241 C261 1.49(2)
C242 C293 1.426(19)
C242 H50 0.9500
C243 C292 1.394(19)
C243 C285 1.43(2)
C244 C356 1.37(2)
C244 C403 1.43(2)
C246 C408 1.47(2)
C246 H131 0.9900
C246 H132 0.9900
C247 C349 1.41(2)
C248 C368 1.39(2)
C248 C361 1.42(2)
C250 C400 1.498(19)
C250 H133 0.9900
C250 H134 0.9900
C251 C313 1.370(19)
C251 H51 0.9500
C252 H52 0.9500
C253 H53 0.9500
C254 C284 1.40(2)
C255 C274 1.40(2)
C255 C300 1.42(2)
C255 C295 1.43(2)
C256 H54 0.9500
C258 C295 1.46(2)
C258 H55 0.9500
C259 C374 1.37(2)
C259 C323 1.46(2)
C261 C295 1.45(2)
C262 C327 1.366(19)
C263 C333 1.42(2)
C264 C305 1.408(19)
C265 H56 0.9500
C266 C314 1.375(19)
C267 C385 1.49(2)
C268 C323 1.40(2)
C268 C307 1.46(2)
C269 C319 1.327(19)
C269 H57 0.9500
C270 C369 1.338(19)
C270 H58 0.9500
C272 C384 1.39(2)
C272 C316 1.44(2)
C273 C361 1.370(19)
C273 C303 1.392(19)
C273 H59 0.9500
C274 C397 1.37(2)
C274 C380 1.43(2)
C275 C452 1.49(2)
C275 C337 1.527(19)
C275 H135 0.9900
C275 H136 0.9900
C276 C293 1.392(19)
C277 C376 1.53(2)
C277 H283 0.9800
C277 H284 0.9800
C277 H285 0.9800
C279 C281 1.38(2)
C279 C402 1.42(2)
C279 H60 0.9500
C281 C298 1.41(2)
C281 C350 1.48(2)
C282 C288 1.45(2)
C284 C344 1.382(19)
C284 H61 0.9500
C285 H62 0.9500
C286 C317 1.38(2)
C287 C372 1.42(2)
C287 H63 0.9500
C289 H64 0.9500
C290 H65 0.9500
C291 C399 1.489(19)
C291 H137 0.9900
C291 H138 0.9900
C292 C345 1.42(2)
C292 C371 1.43(2)
C293 H66 0.9500
C294 C352 1.39(2)
C294 H67 0.9500
C296 C382 1.480(19)
C296 H139 0.9900
C296 H140 0.9900
C297 C308 1.345(19)
C297 C341 1.45(2)
C297 H68 0.9500
C298 C398 1.45(2)
C299 C385 1.41(2)
C299 H69 0.9500
C301 C343 1.37(2)
C301 H70 0.9500
C302 C436 1.34(2)
C302 C406 1.43(2)
C303 H71 0.9500
C304 C305 1.396(19)
C304 H72 0.9500
C305 H73 0.9500
C306 C342 1.343(19)
C306 H74 0.9500
C307 H75 0.9500
C308 H76 0.9500
C309 C409 1.531(19)
C309 H141 0.9900
C309 H142 0.9900
C310 H77 0.9500
C311 C413 1.50(2)
C311 H143 0.9900
C311 H144 0.9900
C312 C425 1.37(2)
C312 C353 1.44(2)
C313 H78 0.9500
C314 H79 0.9500
C315 C395 1.38(2)
C315 H80 0.9500
C317 C360 1.38(2)
C317 H81 0.9500
C318 C376 1.465(18)
C318 H145 0.9900
C318 H146 0.9900
C319 H82 0.9500
C320 C366 1.34(2)
C320 H83 0.9500
C321 C348 1.38(2)
C321 H84 0.9500
C323 C378 1.42(2)
C324 C356 1.37(2)
C324 H85 0.9500
C325 C374 1.37(2)
C325 C406 1.41(2)
C325 H86 0.9500
C326 C339 1.40(2)
C326 C341 1.43(2)
C327 H87 0.9500
C328 C372 1.36(2)
C328 C390 1.39(2)
C328 C398 1.46(2)
C329 C416 1.533(19)
C329 H147 0.9900
C329 H148 0.9900
C330 H88 0.9500
C331 C399 1.535(19)
C331 H286 0.9800
C331 H287 0.9800
C331 H288 0.9800
C332 H89 0.9500
C333 C360 1.42(2)
C334 C354 1.40(2)
C334 C368 1.41(2)
C335 C388 1.39(2)
C335 C373 1.396(19)
C335 H90 0.9500
C336 C357 1.39(2)
C336 C359 1.46(2)
C337 H149 0.9900
C337 H150 0.9900
C339 H91 0.9500
C340 H289 0.9800
C340 H290 0.9800
C340 H291 0.9800
C342 H92 0.9500
C343 C345 1.40(2)
C343 H93 0.9500
C344 H94 0.9500
C346 C388 1.41(2)
C348 H95 0.9500
C349 C393 1.40(2)
C349 C456 1.45(2)
C350 C390 1.38(2)
C351 C430 1.49(2)
C351 H151 0.9900
C351 H152 0.9900
C352 H96 0.9500
C353 C456 1.33(2)
C354 C404 1.39(2)
C354 H97 0.9500
C355 C414 1.525(19)
C355 H153 0.9900
C355 H154 0.9900
C356 H98 0.9500
C357 C378 1.38(2)
C357 H99 0.9500
C358 C394 1.51(2)
C358 H155 0.9900
C358 H156 0.9900
C359 C403 1.30(2)
C360 H100 0.9500
C362 C407 1.55(2)
C362 C453 1.57(2)
C362 H157 0.9900
C362 H158 0.9900
C363 C383 1.37(2)
C364 C424 1.51(2)
C364 H159 0.9900
C364 H160 0.9900
C365 H101 0.9500
C366 H102 0.9500
C367 C439 1.51(2)
C367 H161 0.9900
C367 H162 0.9900
C369 H103 0.9500
O525 C473 1.30(2)
O525 C456 1.356(19)
C371 C385 1.38(2)
C372 H104 0.9500
C373 H105 0.9500
C374 H106 0.9500
C375 H107 0.9500
C376 H163 0.9900
C376 H164 0.9900
C377 C423 1.55(2)
C377 H165 0.9900
C377 H166 0.9900
C378 H108 0.9500
C379 H109 0.9500
C381 H110 0.9500
C382 C418 1.53(2)
C382 H167 0.9900
C382 H168 0.9900
C384 C425 1.39(2)
C384 H111 0.9500
C387 C392 1.389(19)
C387 H112 0.9500
C388 C436 1.46(2)
C389 C442 1.49(2)
C389 H169 0.9900
C389 H170 0.9900
C391 C443 1.48(3)
C391 H171 0.9900
C391 H172 0.9900
C392 H113 0.9500
C393 C410 1.39(2)
C393 H114 0.9500
C394 H292 0.9800
C394 H293 0.9800
C394 H294 0.9800
C395 H115 0.9500
C396 C435 1.46(2)
C396 C451 1.47(2)
C396 H173 0.9900
C396 H174 0.9900
C397 H116 0.9500
C399 H175 0.9900
C399 H176 0.9900
C400 H295 0.9800
C400 H296 0.9800
C400 H297 0.9800
C401 C427 1.53(2)
C401 H177 0.9900
C401 H178 0.9900
C402 H117 0.9500
C404 H118 0.9500
C405 C414 1.53(2)
C405 H298 0.9800
C405 H299 0.9800
C405 H300 0.9800
C407 H179 0.9900
C407 H180 0.9900
C408 C415 1.49(2)
C408 H181 0.9900
C408 H182 0.9900
C409 H301 0.9800
C409 H302 0.9800
C409 H303 0.9800
C410 H119 0.9500
C411 C432 1.49(2)
C411 H183 0.9900
C411 H184 0.9900
C412 C447 1.49(2)
C412 C465 1.57(2)
C412 H185 0.9900
C412 H186 0.9900
C413 C472 1.45(2)
C413 H187 0.9900
C413 H188 0.9900
C414 H189 0.9900
C414 H190 0.9900
C415 H304 0.9800
C415 H305 0.9800
C415 H306 0.9800
C416 C446 1.57(2)
C416 H191 0.9900
C416 H192 0.9900
C417 C490 1.47(3)
C417 H193 0.9900
C417 H194 0.9900
C418 H307 0.9800
C418 H308 0.9800
C418 H309 0.9800
C419 C483 1.52(3)
C419 H195 0.9900
C419 H196 0.9900
C420 C440 1.55(2)
C420 H310 0.9800
C420 H311 0.9800
C420 H312 0.9800
C421 C444 1.45(2)
C421 H313 0.9800
C421 H314 0.9800
C421 H315 0.9800
C422 C426 1.47(2)
C422 H197 0.9900
C422 H198 0.9900
C423 C457 1.49(2)
C423 H199 0.9900
C423 H200 0.9900
C424 C507 1.34(5)
C424 C512 1.54(4)
C424 H201 0.9900
C424 H202 0.9900
C424 H203 0.9900
C424 H204 0.9900
C425 H120 0.9500
C426 C468 1.54(2)
C426 H205 0.9900
C426 H206 0.9900
C427 C434 1.54(2)
C427 H207 0.9900
C427 H208 0.9900
C428 C495 1.42(2)
C428 C450 1.51(2)
C428 H209 0.9900
C428 H210 0.9900
C430 C497 1.48(3)
C430 H211 0.9900
C430 H212 0.9900
C431 C493 1.51(3)
C431 H213 0.9900
C431 H214 0.9900
C432 C464 1.48(2)
C432 H215 0.9900
C432 H216 0.9900
C433 C463 1.48(2)
C433 H217 0.9900
C433 H218 0.9900
C434 H316 0.9800
C434 H317 0.9800
C434 H318 0.9800
C435 H319 0.9800
C435 H320 0.9800
C435 H321 0.9800
C437 C466 1.49(2)
C437 H219 0.9900
C437 H220 0.9900
C438 C469 1.51(3)
C438 H221 0.9900
C438 H222 0.9900
C439 C484 1.52(3)
C439 H223 0.9900
C439 H224 0.9900
C440 C454 1.51(2)
C440 H225 0.9900
C440 H226 0.9900
C441 C470 1.46(3)
C441 H227 0.9900
C441 H228 0.9900
C442 C496 1.52(3)
C442 H229 0.9900
C442 H230 0.9900
C443 C458 1.49(3)
C443 H231 0.9900
C443 H232 0.9900
C444 C455 1.49(3)
C444 H233 0.9900
C444 H234 0.9900
C445 C482 1.63(3)
C445 H235 0.9900
C445 H236 0.9900
C446 H322 0.9800
C446 H323 0.9800
C446 H324 0.9800
C447 H237 0.9900
C447 H238 0.9900
C449 C487 1.71(3)
C449 H239 0.9900
C449 H240 0.9900
C450 H241 0.9900
C450 H242 0.9900
C451 H243 0.9900
C451 H244 0.9900
C452 H325 0.9800
C452 H326 0.9800
C452 H327 0.9800
C453 H328 0.9800
C453 H329 0.9800
C453 H330 0.9800
C454 H245 0.9900
C454 H246 0.9900
C455 H247 0.9900
C455 H248 0.9900
C457 H331 0.9800
C457 H332 0.9800
C457 H333 0.9800
C458 H334 0.9800
C458 H335 0.9800
C458 H336 0.9800
C459 H406 0.9900
C459 H407 0.9900
C460 C473 1.42(3)
C460 C467 1.56(3)
C460 H249 0.9900
C460 H250 0.9900
C462 H408 0.9900
C462 H409 0.9900
C463 C489 1.48(3)
C463 H251 0.9900
C463 H252 0.9900
C464 H337 0.9800
C464 H338 0.9800
C464 H339 0.9800
C465 H340 0.9800
C465 H341 0.9800
C465 H342 0.9800
C466 C471 1.49(3)
C466 H253 0.9900
C466 H254 0.9900
C467 H343 0.9800
C467 H344 0.9800
C467 H345 0.9800
C468 H346 0.9800
C468 H347 0.9800
C468 H348 0.9800
C469 C479 1.51(3)
C469 H255 0.9900
C469 H256 0.9900
C470 C492 1.42(3)
C470 H257 0.9900
C470 H258 0.9900
C471 H349 0.9800
C471 H350 0.9800
C471 H351 0.9800
C472 H352 0.9800
C472 H353 0.9800
C472 H354 0.9800
C473 H259 0.9900
C473 H260 0.9900
C474 C475 1.55(3)
C474 H261 0.9900
C474 H262 0.9900
C475 C481 1.40(3)
C475 H263 0.9900
C475 H264 0.9900
C476 C483 1.57(3)
C476 H355 0.9800
C476 H356 0.9800
C476 H357 0.9800
C477 C487 1.39(4)
C477 H358 0.9800
C477 H359 0.9800
C477 H360 0.9800
C478 C502 1.40(2)
C478 H265 0.9900
C478 H266 0.9900
C479 H361 0.9800
C479 H362 0.9800
C479 H363 0.9800
C480 H410 0.9900
C480 H411 0.9900
C481 H364 0.9800
C481 H365 0.9800
C481 H366 0.9800
C482 C498 1.49(3)
C482 H267 0.9900
C482 H268 0.9900
C483 H269 0.9900
C483 H270 0.9900
C484 H367 0.9800
C484 H368 0.9800
C484 H369 0.9800
C487 H271 0.9900
C487 H272 0.9900
C488 C504 1.25(3)
C488 H273 0.9900
C488 H274 0.9900
C489 H370 0.9800
C489 H371 0.9800
C489 H372 0.9800
C490 C499 1.53(3)
C490 H275 0.9900
C490 H276 0.9900
C491 H412 0.9900
C491 H413 0.9900
C492 H373 0.9800
C492 H374 0.9800
C492 H375 0.9800
C493 C508 1.51(3)
C493 H277 0.9900
C493 H278 0.9900
C495 H376 0.9800
C495 H377 0.9800
C495 H378 0.9800
C496 H379 0.9800
C496 H380 0.9800
C496 H381 0.9800
C497 H382 0.9800
C497 H383 0.9800
C497 H384 0.9800
C498 H385 0.9800
C498 H386 0.9800
C498 H387 0.9800
C499 H388 0.9800
C499 H389 0.9800
C499 H390 0.9800
Cl17 C500 1.74(3)
Cl18 C500 1.52(3)
C503 C504 1.64(3)
C503 H391 0.9800
C503 H392 0.9800
C503 H393 0.9800
C504 H279 0.9900
C504 H280 0.9900
C500 H414 0.9900
C500 H415 0.9900
C501 C502 1.60(2)
C501 H394 0.9800
C501 H395 0.9800
C501 H396 0.9800
C502 H281 0.9900
C502 H282 0.9900
C505 H416 0.9900
C505 H417 0.9900
Cl20 C510 1.77(4)
Cl20 Cl23 2.09(2)
C508 H397 0.9800
C508 H398 0.9800
C508 H399 0.9800
C507 H400 0.9800
C507 H401 0.9800
C507 H402 0.9800
C512 H403 0.9800
C512 H404 0.9800
C512 H405 0.9800
Cl21 C510 2.17(4)
Cl23 C510 1.72(4)
Cl24 C511 1.91(5)
Cl14 C511 1.41(5)
C511 H422 0.9900
C511 H423 0.9900
C511 H424 0.9900
C511 H425 0.9900

loop_
_geom_torsion_atom_site_label_1
_geom_torsion_atom_site_label_2
_geom_torsion_atom_site_label_3
_geom_torsion_atom_site_label_4
_geom_torsion
C043 C023 C030 C048 -5.6(19)
C209 C023 C030 C048 176.4(12)
C043 C023 C030 C047 168.9(12)
C209 C023 C030 C047 -9(2)
C291 O505 C031 C283 -83.6(16)
C291 O505 C031 C074 99.8(13)
C217 C032 C036 C209 -177.0(13)
C062 C032 C036 C209 0.1(19)
C209 C023 C043 C068 -178.7(12)
C030 C023 C043 C068 3.3(19)
C209 C023 C043 C062 1.8(18)
C030 C023 C043 C062 -176.1(12)
C089 C026 C044 C129 2(2)
C094 C026 C044 C129 179.8(12)
C089 C026 C044 C123 -179.5(12)
C094 C026 C044 C123 -1.4(19)
C048 C030 C047 C256 -65.2(17)
C023 C030 C047 C256 120.2(14)
C048 C030 C047 C131 105.9(15)
C023 C030 C047 C131 -68.6(17)
C023 C030 C048 C157 4.0(19)
C047 C030 C048 C157 -170.7(12)
C197 C041 C059 C116 -80.6(17)
C063 C041 C059 C116 98.4(16)
C197 C041 C059 C078 99.9(16)
C063 C041 C059 C078 -81.0(18)
C177 O503 C061 C146 -82.6(15)
C177 O503 C061 C037 97.3(13)
C218 C037 C061 C146 -179.1(13)
C087 C037 C061 C146 3.2(19)
C218 C037 C061 O503 1.1(19)
C087 C037 C061 O503 -176.6(11)
C099 C039 C062 C032 0.9(18)
C117 C039 C062 C032 -178.8(11)
C099 C039 C062 C043 -179.5(11)
C117 C039 C062 C043 0.7(18)
C217 C032 C062 C039 -1.3(18)
C036 C032 C062 C039 -178.8(11)
C217 C032 C062 C043 179.1(11)
C036 C032 C062 C043 1.7(17)
C023 C043 C062 C039 177.7(11)
C068 C043 C062 C039 -1.7(17)
C023 C043 C062 C032 -2.7(18)
C068 C043 C062 C032 177.9(11)
C197 C041 C063 C153 -178.2(13)
C059 C041 C063 C153 3(2)
C197 C041 C063 C211 1(2)
C059 C041 C063 C211 -178.2(13)
C023 C043 C068 C157 0.7(19)
C062 C043 C068 C157 -179.8(12)
C023 C043 C068 C100 -177.6(12)
C062 C043 C068 C100 1.8(18)
C283 C031 C074 C075 -178.3(14)
O505 C031 C074 C075 -1.6(19)
C283 C031 C074 C211 2(2)
O505 C031 C074 C211 179.1(12)
C211 C074 C075 C197 2(2)
C031 C074 C075 C197 -177.8(13)
C108 C073 C076 C082 1(2)
C225 O495 C077 C245 -93.0(17)
C225 O495 C077 C107 90.7(15)
C116 C059 C078 C087 3(2)
C041 C059 C078 C087 -177.2(12)
C116 C059 C078 C270 -178.3(13)
C041 C059 C078 C270 1(2)
C151 C042 C082 C085 4(2)
C171 C042 C082 C085 -171.9(13)
C151 C042 C082 C076 177.9(12)
C171 C042 C082 C076 2(2)
C073 C076 C082 C085 -2.0(19)
C073 C076 C082 C042 -175.9(13)
C042 C082 C085 C189 -5(2)
C076 C082 C085 C189 -178.8(12)
C042 C082 C085 C229 175.9(12)
C076 C082 C085 C229 1.9(19)
C059 C078 C087 C070 179.6(12)
C270 C078 C087 C070 1.1(19)
C059 C078 C087 C037 -0.2(19)
C270 C078 C087 C037 -178.7(12)
C233 C070 C087 C078 3(2)
C264 C070 C087 C078 -177.2(12)
C233 C070 C087 C037 -176.8(12)
C264 C070 C087 C037 2.6(19)
C218 C037 C087 C078 -3.0(19)
C061 C037 C087 C078 174.8(11)
C218 C037 C087 C070 177.1(12)
C061 C037 C087 C070 -5.1(19)
C094 C026 C089 C216 -175.9(13)
C044 C026 C089 C216 2(2)
C094 C026 C089 C217 5(2)
C044 C026 C089 C217 -176.7(12)
C131 C065 C090 C200 -2.8(17)
C093 C065 C090 C200 179.9(11)
C131 C065 C090 C175 175.9(11)
C093 C065 C090 C175 -1.5(17)
C103 C071 C091 C276 0.3(19)
C381 C071 C091 C276 -175.2(12)
C103 C071 C091 C111 179.2(12)
C381 C071 C091 C111 3.7(18)
C337 O512 C092 C095 -87.2(15)
C337 O512 C092 C040 94.2(14)
C290 C040 C092 C095 -175.8(13)
C183 C040 C092 C095 6(2)
C290 C040 C092 O512 3(2)
C183 C040 C092 O512 -175.4(11)
C219 C066 C093 C065 4.7(17)
C152 C066 C093 C065 -177.9(11)
C219 C066 C093 C170 -176.0(11)
C152 C066 C093 C170 1.3(17)
C131 C065 C093 C066 178.9(11)
C090 C065 C093 C066 -3.7(17)
C131 C065 C093 C170 -0.3(18)
C090 C065 C093 C170 177.0(11)
C089 C026 C094 C289 178.7(14)
C044 C026 C094 C289 1(2)
O512 C092 C095 O514 3(2)
C040 C092 C095 O514 -178.3(12)
O512 C092 C095 C254 178.0(11)
C040 C092 C095 C254 -4(2)
C355 O514 C095 C092 -44(2)
C355 O514 C095 C254 141.1(12)
C422 O513 C096 C188 -63.4(18)
C422 O513 C096 C129 120.2(15)
C167 C054 C097 C206 -1(2)
C112 C054 C097 C206 -176.8(13)
C167 C054 C097 C249 -179.4(13)
C112 C054 C097 C249 5(2)
C156 C046 C098 C254 -176.7(12)
C201 C046 C098 C254 3(2)
C156 C046 C098 C183 4.7(19)
C201 C046 C098 C183 -175.6(13)
C217 C080 C099 C039 2.5(18)
C062 C039 C099 C080 -1.4(18)
C117 C039 C099 C080 178.3(11)
C246 O511 C100 C117 -68.7(17)
C246 O511 C100 C068 112.2(14)
C157 C068 C100 C117 -179.2(13)
C043 C068 C100 C117 -0.9(19)
C157 C068 C100 O511 -0.1(18)
C043 C068 C100 O511 178.2(11)
C113 O494 C102 C250 -167.7(12)
C091 C071 C103 C242 -0.5(19)
C381 C071 C103 C242 174.8(13)
C091 C071 C103 C167 -178.1(12)
C381 C071 C103 C167 -3(2)
C245 C077 C107 C119 -176.2(15)
O495 C077 C107 C119 0(2)
C245 C077 C107 C249 3(2)
O495 C077 C107 C249 179.1(12)
C076 C073 C108 C229 0(2)
C076 C073 C108 C207 -179.4(12)
C170 C086 C110 C131 -2(2)
C192 C045 C111 C143 -0.8(18)
C113 C045 C111 C143 -176.7(12)
C192 C045 C111 C091 177.0(11)
C113 C045 C111 C091 1.1(18)
C276 C091 C111 C143 175.8(12)
C071 C091 C111 C143 -3.1(18)
C276 C091 C111 C045 -2.0(18)
C071 C091 C111 C045 179.2(11)
C167 C054 C112 C253 179.8(14)
C097 C054 C112 C253 -5(2)
C102 O494 C113 C124 -98.4(15)
C102 O494 C113 C045 85.1(14)
C192 C045 C113 C124 -173.6(13)
C111 C045 C113 C124 1.9(19)
C192 C045 C113 O494 2.8(19)
C111 C045 C113 O494 178.4(11)
C078 C059 C116 C218 -3(2)
C041 C059 C116 C218 177.4(11)
O511 C100 C117 O510 2(2)
C068 C100 C117 O510 -178.6(11)
O511 C100 C117 C039 -179.2(11)
C068 C100 C117 C039 0(2)
C296 O510 C117 C100 -72.6(15)
C296 O510 C117 C039 108.9(12)
C062 C039 C117 C100 0.2(19)
C099 C039 C117 C100 -179.5(12)
C062 C039 C117 O510 178.8(10)
C099 C039 C117 O510 -0.9(18)
C128 C060 C119 C107 1(2)
C077 C107 C119 C060 179.8(14)
C249 C107 C119 C060 1(2)
C129 C044 C123 C173 0(2)
C026 C044 C123 C173 -178.6(13)
C129 C044 C123 C056 -178.8(13)
C026 C044 C123 C056 2(2)
C289 C056 C123 C044 -3(2)
C199 C056 C123 C044 177.4(13)
C289 C056 C123 C173 178.3(13)
C199 C056 C123 C173 -2(2)
O494 C113 C124 O496 -1.2(19)
C045 C113 C124 O496 175.1(11)
O494 C113 C124 C276 179.7(11)
C045 C113 C124 C276 -4(2)
C488 O496 C124 C113 -66.5(16)
C488 O496 C124 C276 112.6(13)
C163 C120 C127 C141 -175.4(13)
C130 C120 C127 C141 7.8(19)
C163 C120 C127 C169 -1(2)
C130 C120 C127 C169 -178.1(12)
C119 C060 C128 C142 -2(2)
C119 C060 C128 C064 177.8(13)
C373 C064 C128 C060 63.1(18)
C180 C064 C128 C060 -112.4(15)
C373 C064 C128 C142 -117.4(14)
C180 C064 C128 C142 67.1(18)
C123 C044 C129 C181 177.5(13)
C026 C044 C129 C181 -4(2)
C123 C044 C129 C096 -3(2)
C026 C044 C129 C096 175.4(13)
C188 C096 C129 C181 -175.2(14)
O513 C096 C129 C181 1(2)
C188 C096 C129 C044 6(2)
O513 C096 C129 C044 -177.8(12)
C163 C120 C130 C139 1(2)
C127 C120 C130 C139 177.2(12)
C163 C120 C130 C342 176.8(13)
C127 C120 C130 C342 -6.5(19)
C090 C065 C131 C047 3.0(18)
C093 C065 C131 C047 -179.6(11)
C090 C065 C131 C110 -176.1(11)
C093 C065 C131 C110 1.2(17)
C256 C047 C131 C065 -2.9(18)
C030 C047 C131 C065 -174.5(11)
C256 C047 C131 C110 176.2(11)
C030 C047 C131 C110 4.6(18)
C086 C110 C131 C065 0.0(18)
C086 C110 C131 C047 -179.1(12)
C213 C126 C133 C300 -5(2)
C272 C126 C133 C300 -179.2(13)
C213 C126 C133 C228 175.4(14)
C272 C126 C133 C228 1(2)
C342 C130 C139 C251 -173.8(13)
C120 C130 C139 C251 2.4(19)
C342 C130 C139 C266 7(2)
C120 C130 C139 C266 -177.3(12)
C169 C127 C141 C125 1(2)
C120 C127 C141 C125 174.6(13)
C169 C127 C141 C306 -179.2(12)
C120 C127 C141 C306 -5(2)
C352 C125 C141 C127 1(2)
C286 C125 C141 C127 -177.5(13)
C352 C125 C141 C306 -179.5(12)
C286 C125 C141 C306 2(2)
C060 C128 C142 C249 1.3(19)
C064 C128 C142 C249 -178.2(12)
C060 C128 C142 C253 -177.8(12)
C064 C128 C142 C253 3(2)
C045 C111 C143 C262 -2(2)
C091 C111 C143 C262 -179.4(12)
C045 C111 C143 C210 177.8(12)
C091 C111 C143 C210 0.1(19)
O503 C061 C146 O502 6(2)
C037 C061 C146 O502 -173.4(11)
O503 C061 C146 C264 -179.0(12)
C037 C061 C146 C264 1(2)
C162 O502 C146 C061 -71.9(16)
C162 O502 C146 C264 113.3(14)
C438 O506 C147 C263 99.3(17)
C438 O506 C147 C118 -88.0(17)
C260 C118 C147 O506 -175.5(12)
C395 C118 C147 O506 3(2)
C260 C118 C147 C263 -3(2)
C395 C118 C147 C263 176.3(13)
C082 C042 C151 C202 -2(2)
C171 C042 C151 C202 174.5(12)
C193 C134 C152 C066 1(2)
C219 C066 C152 C134 175.3(12)
C093 C066 C152 C134 -2.0(18)
C041 C063 C153 C224 176.4(14)
C211 C063 C153 C224 -3(2)
C201 C046 C156 C204 179.6(14)
C098 C046 C156 C204 -1(2)
C030 C048 C157 C068 0(2)
C043 C068 C157 C048 -2(2)
C100 C068 C157 C048 175.8(12)
C387 C135 C158 C220 -4(2)
C178 C135 C158 C220 -177.0(15)
C387 C135 C158 C308 177.1(15)
C178 C135 C158 C308 4(2)
C238 C104 C161 C215 7(2)
C171 C104 C161 C215 -176.0(12)
C238 C104 C161 C361 -175.8(12)
C171 C104 C161 C361 1(2)
C146 O502 C162 C358 -173.1(11)
C130 C120 C163 C313 -4(2)
C127 C120 C163 C313 179.2(13)
C130 C120 C163 C363 179.2(13)
C127 C120 C163 C363 3(2)
C221 C160 C165 C194 -176.3(13)
C288 C160 C165 C194 1(2)
C221 C160 C165 C280 7(2)
C288 C160 C165 C280 -176.3(13)
C365 C084 C166 C404 -179.6(15)
C215 C084 C166 C404 0(2)
C365 C084 C166 C187 -2(2)
C215 C084 C166 C187 177.5(13)
C097 C054 C167 C321 2(2)
C112 C054 C167 C321 177.5(14)
C097 C054 C167 C103 177.3(13)
C112 C054 C167 C103 -7(2)
C242 C103 C167 C321 -65.5(19)
C071 C103 C167 C321 112.1(17)
C242 C103 C167 C054 119.5(16)
C071 C103 C167 C054 -62.9(19)
C311 O486 C168 C282 54(2)
C311 O486 C168 C194 -130.3(14)
C141 C127 C169 C383 178.6(13)
C120 C127 C169 C383 4.5(19)
C141 C127 C169 C294 -1(2)
C120 C127 C169 C294 -175.5(12)
C110 C086 C170 C193 -178.5(12)
C110 C086 C170 C093 3.0(19)
C066 C093 C170 C193 0.4(17)
C065 C093 C170 C193 179.7(11)
C066 C093 C170 C086 179.0(11)
C065 C093 C170 C086 -1.7(17)
C161 C104 C171 C303 -2.6(19)
C238 C104 C171 C303 174.5(12)
C161 C104 C171 C042 175.5(13)
C238 C104 C171 C042 -7(2)
C151 C042 C171 C303 -60.9(17)
C082 C042 C171 C303 115.0(15)
C151 C042 C171 C104 120.9(15)
C082 C042 C171 C104 -63.1(19)
C315 C138 C172 C233 -114.4(16)
C196 C138 C172 C233 63.5(19)
C315 C138 C172 C304 64.1(18)
C196 C138 C172 C304 -118.0(15)
C044 C123 C173 C252 -177.5(13)
C056 C123 C173 C252 1(2)
C044 C123 C173 C188 1(2)
C056 C123 C173 C188 179.8(13)
C200 C090 C175 C219 -175.2(13)
C065 C090 C175 C219 6.2(19)
C200 C090 C175 O517 3.9(19)
C065 C090 C175 O517 -174.6(10)
C447 O517 C175 C219 -99.6(15)
C447 O517 C175 C090 81.3(15)
C260 C072 C176 C286 177.0(12)
C333 C072 C176 C286 0(2)
C260 C072 C176 C265 -2.4(19)
C333 C072 C176 C265 -179.6(12)
C061 O503 C177 C190 -172.8(11)
C158 C135 C178 C402 116.6(18)
C387 C135 C178 C402 -56(2)
C158 C135 C178 C203 -68(2)
C387 C135 C178 C203 119.4(17)
C332 C114 C180 C346 5(2)
C332 C114 C180 C064 -178.8(14)
C373 C064 C180 C346 1(2)
C128 C064 C180 C346 176.0(13)
C373 C064 C180 C114 -176.1(13)
C128 C064 C180 C114 -1(2)
C044 C129 C181 C216 2(2)
C096 C129 C181 C216 -177.0(14)
C290 C040 C183 C098 178.4(13)
C092 C040 C183 C098 -3.5(19)
C290 C040 C183 C115 2(2)
C092 C040 C183 C115 179.6(12)
C254 C098 C183 C040 -1(2)
C046 C098 C183 C040 177.2(12)
C254 C098 C183 C115 175.4(12)
C046 C098 C183 C115 -6(2)
C278 C115 C183 C040 -1.5(19)
C204 C115 C183 C040 -180.0(12)
C278 C115 C183 C098 -178.3(13)
C204 C115 C183 C098 3.2(19)
C257 C081 C184 C314 4(2)
C283 C081 C184 C314 -177.9(14)
C474 O522 C186 C380 -61(2)
C474 O522 C186 C148 120.1(17)
C330 C148 C186 C380 -179.1(13)
C300 C148 C186 C380 0(2)
C330 C148 C186 O522 -0.1(18)
C300 C148 C186 O522 179.0(13)
C404 C166 C187 C222 -118.5(18)
C084 C166 C187 C222 64(2)
C404 C166 C187 C195 66(2)
C084 C166 C187 C195 -111.5(17)
O513 C096 C188 O516 3(2)
C129 C096 C188 O516 179.6(13)
O513 C096 C188 C173 178.8(13)
C129 C096 C188 C173 -5(2)
C351 O516 C188 C096 -81.1(18)
C351 O516 C188 C173 103.1(15)
C252 C173 C188 C096 179.9(15)
C123 C173 C188 C096 2(2)
C252 C173 C188 O516 -4(2)
C123 C173 C188 O516 177.3(12)
C082 C085 C189 C202 2.9(19)
C229 C085 C189 C202 -177.7(12)
C082 C085 C189 C386 -179.8(13)
C229 C085 C189 C386 0(2)
O503 C177 C190 C340 62.8(14)
C454 O493 C191 C267 86.7(18)
C454 O493 C191 C345 -94.7(17)
C113 C045 C192 C327 177.6(13)
C111 C045 C192 C327 2(2)
C152 C134 C193 C170 1.0(19)
C152 C134 C193 C278 177.7(12)
C086 C170 C193 C134 179.9(12)
C093 C170 C193 C134 -1.6(18)
C086 C170 C193 C278 3.3(19)
C093 C170 C193 C278 -178.3(11)
C160 C165 C194 C269 179.2(13)
C280 C165 C194 C269 -4(2)
C160 C165 C194 C168 -2(2)
C280 C165 C194 C168 174.8(13)
O486 C168 C194 C269 1(2)
C282 C168 C194 C269 176.5(14)
O486 C168 C194 C165 -177.3(13)
C282 C168 C194 C165 -2(2)
C222 C187 C195 C299 -2(2)
C166 C187 C195 C299 173.6(14)
C315 C138 C196 C140 -177.6(13)
C172 C138 C196 C140 5(2)
C315 C138 C196 C260 4.2(19)
C172 C138 C196 C260 -173.6(12)
C265 C140 C196 C138 -177.5(13)
C265 C140 C196 C260 0.7(19)
C063 C041 C197 C075 -2(2)
C059 C041 C197 C075 177.1(13)
C074 C075 C197 C041 1(2)
C207 C182 C198 C338 0(2)
C252 C164 C199 C056 0(2)
C252 C164 C199 C201 178.8(14)
C123 C056 C199 C164 1(2)
C289 C056 C199 C164 -179.1(13)
C123 C056 C199 C201 -177.8(13)
C289 C056 C199 C201 2(2)
C175 C090 C200 C256 -176.1(12)
C065 C090 C200 C256 2.5(18)
C156 C046 C201 C344 173.9(13)
C098 C046 C201 C344 -6(2)
C156 C046 C201 C199 -4(2)
C098 C046 C201 C199 176.7(12)
C164 C199 C201 C344 -62(2)
C056 C199 C201 C344 117.0(16)
C164 C199 C201 C046 115.7(16)
C056 C199 C201 C046 -66(2)
C042 C151 C202 C189 0(2)
C085 C189 C202 C151 0(2)
C386 C189 C202 C151 -177.7(13)
C402 C178 C203 C320 177.8(15)
C135 C178 C203 C320 3(2)
C402 C178 C203 C298 -7(2)
C135 C178 C203 C298 178.2(13)
C046 C156 C204 C115 -2(2)
C278 C115 C204 C156 -177.5(14)
C183 C115 C204 C156 1(2)
C249 C097 C206 C348 178.3(14)
C054 C097 C206 C348 0(2)
C249 C097 C206 C245 0(2)
C054 C097 C206 C245 -178.8(13)
C198 C182 C207 C108 -3(2)
C198 C182 C207 C212 174.8(13)
C229 C108 C207 C182 4(2)
C073 C108 C207 C182 -176.0(13)
C229 C108 C207 C212 -173.3(13)
C073 C108 C207 C212 7(2)
C032 C036 C209 C023 -1(2)
C043 C023 C209 C036 0(2)
C030 C023 C209 C036 177.9(13)
C111 C143 C210 C381 2(2)
C262 C143 C210 C381 -178.1(14)
C041 C063 C211 C074 1(2)
C153 C063 C211 C074 -179.4(13)
C041 C063 C211 C257 -178.3(12)
C153 C063 C211 C257 1(2)
C075 C074 C211 C063 -3(2)
C031 C074 C211 C063 176.6(13)
C075 C074 C211 C257 177.2(12)
C031 C074 C211 C257 -3.5(19)
C182 C207 C212 C379 56.5(19)
C108 C207 C212 C379 -126.2(15)
C182 C207 C212 C221 -119.0(16)
C108 C207 C212 C221 58(2)
C133 C126 C213 C330 5(2)
C272 C126 C213 C330 179.2(14)
C104 C161 C215 C084 -5(2)
C361 C161 C215 C084 177.9(13)
C104 C161 C215 C334 178.4(13)
C361 C161 C215 C334 1(2)
C166 C084 C215 C161 -178.8(13)
C365 C084 C215 C161 1(2)
C166 C084 C215 C334 -2(2)
C365 C084 C215 C334 177.5(13)
C026 C089 C216 C181 -4(2)
C217 C089 C216 C181 174.9(13)
C129 C181 C216 C089 2(2)
C099 C080 C217 C032 -3.0(19)
C099 C080 C217 C089 177.2(11)
C036 C032 C217 C080 179.6(12)
C062 C032 C217 C080 2.4(19)
C036 C032 C217 C089 -0.6(19)
C062 C032 C217 C089 -177.8(11)
C216 C089 C217 C080 72.6(17)
C026 C089 C217 C080 -108.7(15)
C216 C089 C217 C032 -107.2(16)
C026 C089 C217 C032 71.5(17)
C087 C037 C218 C116 3.3(19)
C061 C037 C218 C116 -174.3(12)
C059 C116 C218 C037 -0.3(19)
C090 C175 C219 O515 -179.1(12)
O517 C175 C219 O515 2(2)
C090 C175 C219 C066 -5(2)
O517 C175 C219 C066 175.5(11)
C401 O515 C219 C175 -65.8(18)
C401 O515 C219 C066 120.3(13)
C093 C066 C219 C175 -0.2(19)
C152 C066 C219 C175 -177.5(12)
C093 C066 C219 O515 173.8(11)
C152 C066 C219 O515 -3.4(18)
C135 C158 C220 C185 3(2)
C308 C158 C220 C185 -178.0(15)
C135 C158 C220 C137 180.0(15)
C308 C158 C220 C137 -1(2)
C392 C185 C220 C158 0(2)
C347 C185 C220 C158 179.1(14)
C392 C185 C220 C137 -176.5(15)
C347 C185 C220 C137 2(2)
C341 C137 C220 C158 5(2)
C237 C137 C220 C158 -178.2(14)
C341 C137 C220 C185 -178.7(15)
C237 C137 C220 C185 -2(2)
C379 C212 C221 C160 2(2)
C207 C212 C221 C160 177.5(13)
C379 C212 C221 C310 -171.5(13)
C207 C212 C221 C310 4(2)
C165 C160 C221 C212 175.3(13)
C288 C160 C221 C212 -2(2)
C165 C160 C221 C310 -11(2)
C288 C160 C221 C310 172.0(13)
C195 C187 C222 C179 -175.8(14)
C166 C187 C222 C179 9(2)
C195 C187 C222 C371 3(2)
C166 C187 C222 C371 -172.4(15)
C285 C179 C222 C187 179.7(15)
C285 C179 C222 C371 1(2)
C063 C153 C224 C109 0(2)
C266 C109 C224 C153 -176.4(14)
C257 C109 C224 C153 4(2)
C077 O495 C225 C309 -171.0(12)
C300 C133 C228 C258 -1(2)
C126 C133 C228 C258 179.0(13)
C073 C108 C229 C085 -1(2)
C207 C108 C229 C085 179.3(13)
C073 C108 C229 C338 177.6(13)
C207 C108 C229 C338 -2(2)
C082 C085 C229 C108 -1(2)
C189 C085 C229 C108 -179.9(13)
C082 C085 C229 C338 -178.9(13)
C189 C085 C229 C338 1.8(19)
C271 C144 C230 C268 -1(2)
C244 C144 C230 C268 179.7(13)
C271 C144 C230 C336 -178.8(13)
C244 C144 C230 C336 2(2)
C259 C149 C231 C406 1(2)
C332 C149 C231 C406 -178.4(13)
C259 C149 C231 C346 179.2(13)
C332 C149 C231 C346 -1(2)
C304 C172 C233 C070 6(2)
C138 C172 C233 C070 -175.9(13)
C304 C172 C233 C369 -173.2(13)
C138 C172 C233 C369 5(2)
C087 C070 C233 C172 175.7(13)
C264 C070 C233 C172 -4(2)
C087 C070 C233 C369 -5(2)
C264 C070 C233 C369 175.2(12)
C301 C232 C235 C319 -72(2)
C243 C232 C235 C319 104.4(17)
C301 C232 C235 C280 109.0(16)
C243 C232 C235 C280 -74.2(19)
C377 O487 C236 C386 73.6(17)
C377 O487 C236 C338 -108.3(14)
C339 C226 C237 C137 2(2)
C339 C226 C237 C239 -177.8(15)
C341 C137 C237 C226 -3(2)
C220 C137 C237 C226 180.0(14)
C341 C137 C237 C239 176.5(14)
C220 C137 C237 C239 -1(2)
C161 C104 C238 C365 -5(2)
C171 C104 C238 C365 178.1(13)
C455 O521 C239 C347 41(2)
C455 O521 C239 C237 -139.5(17)
C226 C237 C239 C347 -178.7(15)
C137 C237 C239 C347 2(2)
C226 C237 C239 O521 2(2)
C137 C237 C239 O521 -177.9(13)
C410 C214 C240 C375 -176.5(13)
C326 C214 C240 C375 5(2)
C410 C214 C240 C247 2(2)
C326 C214 C240 C247 -176.5(13)
C398 C205 C241 C287 1(2)
C366 C205 C241 C287 -174.9(14)
C398 C205 C241 C261 177.0(14)
C366 C205 C241 C261 1(2)
C071 C103 C242 C293 0(2)
C167 C103 C242 C293 178.1(12)
C301 C232 C243 C292 2(2)
C235 C232 C243 C292 -174.9(14)
C301 C232 C243 C285 -177.6(14)
C235 C232 C243 C285 6(2)
C271 C144 C244 C356 2(2)
C230 C144 C244 C356 -178.7(14)
C271 C144 C244 C403 180.0(14)
C230 C144 C244 C403 -1(2)
C107 C077 C245 O497 178.8(14)
O495 C077 C245 O497 3(2)
C107 C077 C245 C206 -4(2)
O495 C077 C245 C206 -179.9(13)
C417 O497 C245 C077 -58(2)
C417 O497 C245 C206 124.8(14)
C348 C206 C245 C077 -176.1(16)
C097 C206 C245 C077 3(2)
C348 C206 C245 O497 1(2)
C097 C206 C245 O497 -179.9(13)
C100 O511 C246 C408 -102.2(15)
C316 C106 C247 C349 -178.3(13)
C312 C106 C247 C349 -2(2)
C316 C106 C247 C240 2(2)
C312 C106 C247 C240 178.9(12)
C214 C240 C247 C106 179.2(13)
C375 C240 C247 C106 -2.2(19)
C214 C240 C247 C349 0(2)
C375 C240 C247 C349 178.4(13)
C450 O492 C248 C368 33(3)
C450 O492 C248 C361 -148.8(16)
C206 C097 C249 C107 0(2)
C054 C097 C249 C107 177.8(13)
C206 C097 C249 C142 179.1(12)
C054 C097 C249 C142 -3(2)
C119 C107 C249 C097 178.6(13)
C077 C107 C249 C097 -1(2)
C119 C107 C249 C142 -1.0(19)
C077 C107 C249 C142 179.8(13)
C128 C142 C249 C097 -179.6(13)
C253 C142 C249 C097 -0.4(19)
C128 C142 C249 C107 0.0(19)
C253 C142 C249 C107 179.2(12)
O494 C102 C250 C400 70.0(17)
C130 C139 C251 C313 -2(2)
C266 C139 C251 C313 178.1(13)
C123 C173 C252 C164 -1(2)
C188 C173 C252 C164 -178.8(14)
C199 C164 C252 C173 0(2)
C054 C112 C253 C142 2(2)
C128 C142 C253 C112 -179.9(14)
C249 C142 C253 C112 1(2)
C183 C098 C254 C284 178.1(13)
C046 C098 C254 C284 0(2)
C183 C098 C254 C095 4(2)
C046 C098 C254 C095 -174.6(12)
C092 C095 C254 C284 -175.4(14)
O514 C095 C254 C284 0.1(19)
C092 C095 C254 C098 -1(2)
O514 C095 C254 C098 174.0(12)
C090 C200 C256 C047 -2.6(19)
C131 C047 C256 C200 2.7(19)
C030 C047 C256 C200 174.1(12)
C184 C081 C257 C109 -2(2)
C283 C081 C257 C109 179.9(13)
C184 C081 C257 C211 -178.9(13)
C283 C081 C257 C211 3(2)
C266 C109 C257 C081 -3(2)
C224 C109 C257 C081 176.8(13)
C266 C109 C257 C211 174.6(13)
C224 C109 C257 C211 -6(2)
C063 C211 C257 C081 -179.1(13)
C074 C211 C257 C081 1(2)
C063 C211 C257 C109 4(2)
C074 C211 C257 C109 -176.3(13)
C133 C228 C258 C295 -1(2)
C231 C149 C259 C374 -2(2)
C332 C149 C259 C374 177.9(14)
C231 C149 C259 C323 179.5(14)
C332 C149 C259 C323 -1(2)
C395 C118 C260 C072 -178.4(12)
C147 C118 C260 C072 0.6(19)
C395 C118 C260 C196 -2.1(19)
C147 C118 C260 C196 176.9(12)
C333 C072 C260 C118 -2.1(19)
C176 C072 C260 C118 -179.1(12)
C333 C072 C260 C196 -178.4(12)
C176 C072 C260 C196 4.5(19)
C138 C196 C260 C118 -1.5(19)
C140 C196 C260 C118 -179.9(12)
C138 C196 C260 C072 174.7(12)
C140 C196 C260 C072 -3.7(18)
C397 C105 C261 C295 0(2)
C397 C105 C261 C241 -179.7(14)
C205 C241 C261 C105 -112.8(17)
C287 C241 C261 C105 63(2)
C205 C241 C261 C295 67(2)
C287 C241 C261 C295 -116.5(16)
C111 C143 C262 C327 3(2)
C210 C143 C262 C327 -176.4(13)
C111 C143 C262 C067 -179.6(13)
C210 C143 C262 C067 1(2)
C271 C067 C262 C327 -112.2(16)
C324 C067 C262 C327 60(2)
C271 C067 C262 C143 71(2)
C324 C067 C262 C143 -116.9(16)
O506 C147 C263 O509 -6(2)
C118 C147 C263 O509 -178.6(12)
O506 C147 C263 C333 178.9(13)
C118 C147 C263 C333 6(2)
C433 O509 C263 C147 70.0(19)
C433 O509 C263 C333 -114.6(17)
C233 C070 C264 C305 -1(2)
C087 C070 C264 C305 179.8(13)
C233 C070 C264 C146 -178.7(13)
C087 C070 C264 C146 2(2)
C061 C146 C264 C305 178.3(13)
O502 C146 C264 C305 -7(2)
C061 C146 C264 C070 -4(2)
O502 C146 C264 C070 171.0(11)
C196 C140 C265 C176 1(2)
C286 C176 C265 C140 180.0(13)
C072 C176 C265 C140 -1(2)
C257 C109 C266 C314 5(2)
C224 C109 C266 C314 -174.4(14)
C257 C109 C266 C139 -174.2(13)
C224 C109 C266 C139 6(2)
C130 C139 C266 C314 -119.6(15)
C251 C139 C266 C314 60.7(19)
C130 C139 C266 C109 60(2)
C251 C139 C266 C109 -120.0(15)
O493 C191 C267 O489 -3(2)
C345 C191 C267 O489 178.6(13)
O493 C191 C267 C385 -176.3(13)
C345 C191 C267 C385 5(2)
C389 O489 C267 C191 69(2)
C389 O489 C267 C385 -117.4(16)
C144 C230 C268 C323 -179.4(14)
C336 C230 C268 C323 -1(2)
C144 C230 C268 C307 3(2)
C336 C230 C268 C307 -179.1(13)
C165 C194 C269 C319 4(2)
C168 C194 C269 C319 -174.7(14)
C059 C078 C270 C369 178.2(14)
C087 C078 C270 C369 -3(2)
C324 C067 C271 C144 3(2)
C262 C067 C271 C144 175.8(13)
C324 C067 C271 C132 179.5(13)
C262 C067 C271 C132 -8(2)
C230 C144 C271 C067 177.0(13)
C244 C144 C271 C067 -4(2)
C230 C144 C271 C132 0(2)
C244 C144 C271 C132 179.6(13)
C307 C132 C271 C067 -178.7(15)
C307 C132 C271 C144 -2(2)
C213 C126 C272 C384 -62(2)
C133 C126 C272 C384 112.9(16)
C213 C126 C272 C316 115.8(17)
C133 C126 C272 C316 -69.8(19)
C300 C255 C274 C397 -177.9(14)
C295 C255 C274 C397 -4(2)
C300 C255 C274 C380 4(2)
C295 C255 C274 C380 178.3(14)
C071 C091 C276 C293 0.0(19)
C111 C091 C276 C293 -178.8(12)
C071 C091 C276 C124 178.8(11)
C111 C091 C276 C124 0.0(18)
C113 C124 C276 C091 3.0(19)
O496 C124 C276 C091 -176.1(11)
C113 C124 C276 C293 -178.2(13)
O496 C124 C276 C293 2.6(18)
C204 C115 C278 C150 -179.8(12)
C183 C115 C278 C150 2(2)
C204 C115 C278 C193 -4(2)
C183 C115 C278 C193 177.5(12)
C290 C150 C278 C115 -2(2)
C290 C150 C278 C193 -178.0(13)
C134 C193 C278 C115 -106.3(16)
C170 C193 C278 C115 70.4(17)
C134 C193 C278 C150 69.3(17)
C170 C193 C278 C150 -114.0(15)
C310 C155 C280 C165 -4(2)
C310 C155 C280 C235 178.2(13)
C194 C165 C280 C155 -176.2(13)
C160 C165 C280 C155 1(2)
C194 C165 C280 C235 2(2)
C160 C165 C280 C235 178.9(13)
C319 C235 C280 C155 178.1(14)
C232 C235 C280 C155 -3(2)
C319 C235 C280 C165 0(2)
C232 C235 C280 C165 178.9(13)
C402 C279 C281 C298 1(2)
C402 C279 C281 C350 177.9(14)
C367 O491 C282 C168 74.5(18)
C367 O491 C282 C288 -109.6(14)
O486 C168 C282 O491 -2(2)
C194 C168 C282 O491 -176.7(13)
O486 C168 C282 C288 -177.4(13)
C194 C168 C282 C288 8(2)
O505 C031 C283 O504 6(2)
C074 C031 C283 O504 -177.3(12)
O505 C031 C283 C081 -175.2(12)
C074 C031 C283 C081 1(2)
C329 O504 C283 C031 -76.9(16)
C329 O504 C283 C081 104.4(14)
C257 C081 C283 C031 -4(2)
C184 C081 C283 C031 177.6(14)
C257 C081 C283 O504 174.8(12)
C184 C081 C283 O504 -4(2)
C098 C254 C284 C344 1(2)
C095 C254 C284 C344 174.7(13)
C222 C179 C285 C243 2(2)
C292 C243 C285 C179 -1(2)
C232 C243 C285 C179 178.9(14)
C072 C176 C286 C317 -1(2)
C265 C176 C286 C317 178.6(13)
C072 C176 C286 C125 178.4(13)
C265 C176 C286 C125 -2(2)
C352 C125 C286 C317 -72.9(18)
C141 C125 C286 C317 105.1(16)
C352 C125 C286 C176 107.8(16)
C141 C125 C286 C176 -74.2(19)
C205 C241 C287 C372 -5(2)
C261 C241 C287 C372 178.7(15)
C379 C154 C288 C160 3(2)
C379 C154 C288 C282 -179.4(14)
C221 C160 C288 C154 -1(2)
C165 C160 C288 C154 -178.1(13)
C221 C160 C288 C282 -178.4(13)
C165 C160 C288 C282 5(2)
O491 C282 C288 C154 -2(2)
C168 C282 C288 C154 174.1(15)
O491 C282 C288 C160 175.2(12)
C168 C282 C288 C160 -9(2)
C026 C094 C289 C056 -1(2)
C123 C056 C289 C094 2(2)
C199 C056 C289 C094 -178.1(14)
C278 C150 C290 C040 2(2)
C183 C040 C290 C150 -2(2)
C092 C040 C290 C150 180.0(12)
C031 O505 C291 C399 -175.4(11)
C285 C243 C292 C345 -179.4(14)
C232 C243 C292 C345 1(2)
C285 C243 C292 C371 -3(2)
C232 C243 C292 C371 177.5(13)
C091 C276 C293 C242 -0.2(19)
C124 C276 C293 C242 -179.0(12)
C103 C242 C293 C276 0(2)
C383 C169 C294 C352 -179.1(14)
C127 C169 C294 C352 1(2)
C274 C255 C295 C261 2(2)
C300 C255 C295 C261 176.8(12)
C274 C255 C295 C258 179.5(13)
C300 C255 C295 C258 -6(2)
C105 C261 C295 C255 -1(2)
C241 C261 C295 C255 179.2(13)
C105 C261 C295 C258 -177.7(13)
C241 C261 C295 C258 2(2)
C228 C258 C295 C255 5(2)
C228 C258 C295 C261 -178.2(13)
C117 O510 C296 C382 174.5(11)
C279 C281 C298 C203 -2(2)
C350 C281 C298 C203 -179.1(13)
C279 C281 C298 C398 -179.8(14)
C350 C281 C298 C398 3(2)
C320 C203 C298 C281 -179.4(14)
C178 C203 C298 C281 5(2)
C320 C203 C298 C398 -1(2)
C178 C203 C298 C398 -177.4(13)
C187 C195 C299 C385 -2(2)
C330 C148 C300 C255 -177.8(13)
C186 C148 C300 C255 3(2)
C330 C148 C300 C133 -1(2)
C186 C148 C300 C133 179.7(12)
C274 C255 C300 C148 -5(2)
C295 C255 C300 C148 -179.6(13)
C274 C255 C300 C133 178.3(13)
C295 C255 C300 C133 4(2)
C228 C133 C300 C148 -176.9(13)
C126 C133 C300 C148 3(2)
C228 C133 C300 C255 0(2)
C126 C133 C300 C255 179.6(13)
C243 C232 C301 C343 -3(2)
C235 C232 C301 C343 173.6(15)
C407 O500 C302 C436 70(2)
C407 O500 C302 C406 -110.4(17)
C104 C171 C303 C273 2.5(19)
C042 C171 C303 C273 -175.8(12)
C361 C273 C303 C171 -1(2)
C233 C172 C304 C305 -3(2)
C138 C172 C304 C305 178.5(13)
C172 C304 C305 C264 -1(2)
C070 C264 C305 C304 3(2)
C146 C264 C305 C304 -178.8(13)
C127 C141 C306 C342 2(2)
C125 C141 C306 C342 -178.4(13)
C271 C132 C307 C268 4(2)
C323 C268 C307 C132 177.7(14)
C230 C268 C307 C132 -5(2)
C341 C297 C308 C158 -1(3)
C135 C158 C308 C297 178.0(16)
C220 C158 C308 C297 -1(2)
O495 C225 C309 C409 64.7(16)
C280 C155 C310 C221 -1(2)
C212 C221 C310 C155 -178.2(14)
C160 C221 C310 C155 8(2)
C168 O486 C311 C413 125.3(15)
C247 C106 C312 C425 -175.2(14)
C316 C106 C312 C425 2(2)
C247 C106 C312 C353 5(2)
C316 C106 C312 C353 -178.0(12)
C139 C251 C313 C163 -2(2)
C120 C163 C313 C251 5(2)
C363 C163 C313 C251 -178.4(13)
C109 C266 C314 C184 -3(2)
C139 C266 C314 C184 176.3(14)
C081 C184 C314 C266 -1(2)
C196 C138 C315 C395 -3(2)
C172 C138 C315 C395 174.8(13)
C384 C272 C316 C106 -3(2)
C126 C272 C316 C106 179.7(14)
C384 C272 C316 C223 178.4(13)
C126 C272 C316 C223 1(2)
C247 C106 C316 C272 178.4(13)
C312 C106 C316 C272 1.6(19)
C247 C106 C316 C223 -2.9(19)
C312 C106 C316 C223 -179.7(12)
C375 C223 C316 C272 -177.5(14)
C375 C223 C316 C106 4(2)
C176 C286 C317 C360 3(2)
C125 C286 C317 C360 -176.1(13)
C383 O508 C318 C376 -172.7(13)
C194 C269 C319 C235 -2(2)
C280 C235 C319 C269 0(2)
C232 C235 C319 C269 -178.8(14)
C178 C203 C320 C366 177.3(14)
C298 C203 C320 C366 2(2)
C054 C167 C321 C348 -2(2)
C103 C167 C321 C348 -177.4(15)
C230 C268 C323 C378 -1(2)
C307 C268 C323 C378 176.3(14)
C230 C268 C323 C259 179.9(14)
C307 C268 C323 C259 -2(2)
C374 C259 C323 C268 117.7(18)
C149 C259 C323 C268 -64(2)
C374 C259 C323 C378 -61.1(19)
C149 C259 C323 C378 117.5(17)
C271 C067 C324 C356 -1(2)
C262 C067 C324 C356 -173.6(15)
C240 C214 C326 C339 -121.7(17)
C410 C214 C326 C339 60(2)
C240 C214 C326 C341 61(2)
C410 C214 C326 C341 -117.9(16)
C143 C262 C327 C192 -2(2)
C067 C262 C327 C192 -179.5(14)
C045 C192 C327 C262 0(2)
C283 O504 C329 C416 -171.0(11)
C126 C213 C330 C148 -3(2)
C300 C148 C330 C213 1(2)
C186 C148 C330 C213 180.0(13)
C180 C114 C332 C149 -1(2)
C231 C149 C332 C114 -1(2)
C259 C149 C332 C114 179.0(14)
C147 C263 C333 C360 176.2(13)
O509 C263 C333 C360 1(2)
C147 C263 C333 C072 -7(2)
O509 C263 C333 C072 177.2(12)
C260 C072 C333 C360 -178.2(12)
C176 C072 C333 C360 -1.1(19)
C260 C072 C333 C263 5.3(19)
C176 C072 C333 C263 -177.5(12)
C161 C215 C334 C354 -179.6(14)
C084 C215 C334 C354 3(2)
C161 C215 C334 C368 1(2)
C084 C215 C334 C368 -176.0(14)
C268 C230 C336 C357 4(2)
C144 C230 C336 C357 -178.2(14)
C268 C230 C336 C359 -179.1(13)
C144 C230 C336 C359 -1(2)
C092 O512 C337 C275 -178.3(12)
C452 C275 C337 O512 59.9(16)
C386 C236 C338 C198 -179.3(14)
O487 C236 C338 C198 3(2)
C386 C236 C338 C229 0(2)
O487 C236 C338 C229 -178.2(12)
C182 C198 C338 C236 -178.8(14)
C182 C198 C338 C229 2(2)
C108 C229 C338 C236 -179.8(13)
C085 C229 C338 C236 -2(2)
C108 C229 C338 C198 -1(2)
C085 C229 C338 C198 177.7(12)
C237 C226 C339 C326 -1(3)
C341 C326 C339 C226 1(2)
C214 C326 C339 C226 -177.0(16)
C237 C137 C341 C326 3(2)
C220 C137 C341 C326 -179.9(14)
C237 C137 C341 C297 177.1(14)
C220 C137 C341 C297 -6(2)
C339 C326 C341 C137 -2(2)
C214 C326 C341 C137 175.8(14)
C339 C326 C341 C297 -175.5(15)
C214 C326 C341 C297 2(2)
C308 C297 C341 C137 4(2)
C308 C297 C341 C326 177.9(16)
C141 C306 C342 C130 0(2)
C139 C130 C342 C306 179.0(13)
C120 C130 C342 C306 3(2)
C232 C301 C343 C345 2(2)
C046 C201 C344 C284 6(2)
C199 C201 C344 C284 -176.1(14)
C254 C284 C344 C201 -4(2)
C301 C343 C345 C292 2(2)
C301 C343 C345 C191 178.1(15)
C243 C292 C345 C343 -3(2)
C371 C292 C345 C343 -179.4(14)
C243 C292 C345 C191 -179.5(14)
C371 C292 C345 C191 4(2)
C267 C191 C345 C343 177.1(15)
O493 C191 C345 C343 -1(2)
C267 C191 C345 C292 -6(2)
O493 C191 C345 C292 175.2(13)
C114 C180 C346 C388 176.7(13)
C064 C180 C346 C388 0(2)
C114 C180 C346 C231 -6(2)
C064 C180 C346 C231 177.0(12)
C149 C231 C346 C180 4(2)
C406 C231 C346 C180 -177.8(13)
C149 C231 C346 C388 -178.5(13)
C406 C231 C346 C388 -1(2)
O521 C239 C347 O523 -4(2)
C237 C239 C347 O523 176.0(14)
O521 C239 C347 C185 178.8(14)
C237 C239 C347 C185 -1(2)
C419 O523 C347 C239 85.5(19)
C419 O523 C347 C185 -97.3(17)
C392 C185 C347 C239 177.8(16)
C220 C185 C347 C239 -1(2)
C392 C185 C347 O523 1(2)
C220 C185 C347 O523 -178.3(14)
C167 C321 C348 C206 1(3)
C097 C206 C348 C321 0(2)
C245 C206 C348 C321 178.8(15)
C106 C247 C349 C393 177.1(13)
C240 C247 C349 C393 -4(2)
C106 C247 C349 C456 -2(2)
C240 C247 C349 C456 177.3(13)
C441 O518 C350 C390 -72(2)
C441 O518 C350 C281 107.5(16)
C279 C281 C350 C390 -177.6(16)
C298 C281 C350 C390 0(2)
C279 C281 C350 O518 3(2)
C298 C281 C350 O518 -179.4(14)
C188 O516 C351 C430 -177.0(14)
C141 C125 C352 C294 -1(2)
C286 C125 C352 C294 177.0(14)
C169 C294 C352 C125 0(2)
C445 O524 C353 C456 89(2)
C445 O524 C353 C312 -91.9(18)
C425 C312 C353 C456 175.4(16)
C106 C312 C353 C456 -5(2)
C425 C312 C353 O524 -3(2)
C106 C312 C353 O524 176.2(12)
C368 C334 C354 C404 176.6(16)
C215 C334 C354 C404 -3(2)
C095 O514 C355 C414 -155.3(12)
C403 C244 C356 C324 -177.6(15)
C144 C244 C356 C324 0(2)
C067 C324 C356 C244 -1(2)
C359 C336 C357 C378 179.7(15)
C230 C336 C357 C378 -3(2)
O502 C162 C358 C394 58.9(16)
C411 O498 C359 C403 82(2)
C411 O498 C359 C336 -98.5(16)
C357 C336 C359 C403 175.9(16)
C230 C336 C359 C403 -1(2)
C357 C336 C359 O498 -4(2)
C230 C336 C359 O498 179.3(13)
C286 C317 C360 C333 -5(2)
C263 C333 C360 C317 179.5(14)
C072 C333 C360 C317 3(2)
C303 C273 C361 C161 0(2)
C303 C273 C361 C248 179.7(13)
C215 C161 C361 C273 177.3(13)
C104 C161 C361 C273 0(2)
C215 C161 C361 C248 -3(2)
C104 C161 C361 C248 -179.9(13)
O492 C248 C361 C273 4(2)
C368 C248 C361 C273 -177.6(14)
O492 C248 C361 C161 -176.0(12)
C368 C248 C361 C161 2(2)
C364 O507 C363 C383 73.2(18)
C364 O507 C363 C163 -113.8(15)
C120 C163 C363 O507 179.7(13)
C313 C163 C363 O507 3(2)
C120 C163 C363 C383 -7(2)
C313 C163 C363 C383 176.5(14)
C363 O507 C364 C424 171.3(14)
C104 C238 C365 C084 1(2)
C166 C084 C365 C238 -179.1(14)
C215 C084 C365 C238 2(2)
C203 C320 C366 C205 -3(2)
C241 C205 C366 C320 -179.8(14)
C398 C205 C366 C320 4(2)
C282 O491 C367 C439 -172.8(14)
O492 C248 C368 O490 -8(2)
C361 C248 C368 O490 173.9(13)
O492 C248 C368 C334 177.7(15)
C361 C248 C368 C334 0(2)
C449 O490 C368 C248 97.3(18)
C449 O490 C368 C334 -88.3(18)
C354 C334 C368 C248 179.3(15)
C215 C334 C368 C248 -1(2)
C354 C334 C368 O490 5(2)
C215 C334 C368 O490 -175.6(13)
C078 C270 C369 C233 1(2)
C172 C233 C369 C270 -177.9(15)
C070 C233 C369 C270 3(2)
C243 C292 C371 C385 -177.7(14)
C345 C292 C371 C385 -1(2)
C243 C292 C371 C222 6(2)
C345 C292 C371 C222 -177.8(14)
C187 C222 C371 C385 0(2)
C179 C222 C371 C385 178.6(14)
C187 C222 C371 C292 176.6(14)
C179 C222 C371 C292 -5(2)
C390 C328 C372 C287 -178.9(16)
C398 C328 C372 C287 -3(3)
C241 C287 C372 C328 6(3)
C388 C335 C373 C064 0(2)
C180 C064 C373 C335 -1(2)
C128 C064 C373 C335 -176.3(13)
C149 C259 C374 C325 2(2)
C323 C259 C374 C325 -179.5(15)
C406 C325 C374 C259 -1(3)
C316 C223 C375 C240 -4(2)
C214 C240 C375 C223 -178.3(14)
C247 C240 C375 C223 3(2)
O508 C318 C376 C277 -176.8(13)
C236 O487 C377 C423 170.7(13)
C336 C357 C378 C323 1(2)
C268 C323 C378 C357 2(2)
C259 C323 C378 C357 -179.3(14)
C288 C154 C379 C212 -3(2)
C221 C212 C379 C154 0(2)
C207 C212 C379 C154 -175.5(13)
O522 C186 C380 O519 1(2)
C148 C186 C380 O519 179.5(12)
O522 C186 C380 C274 -180.0(14)
C148 C186 C380 C274 -1(2)
C451 O519 C380 C186 -66.6(19)
C451 O519 C380 C274 114.0(16)
C397 C274 C380 C186 -178.9(14)
C255 C274 C380 C186 -1(2)
C397 C274 C380 O519 1(2)
C255 C274 C380 O519 178.6(12)
C143 C210 C381 C071 -2(2)
C103 C071 C381 C210 -176.7(14)
C091 C071 C381 C210 -1(2)
O510 C296 C382 C418 64.2(15)
O507 C363 C383 O508 -3(2)
C163 C363 C383 O508 -176.0(12)
O507 C363 C383 C169 -176.6(13)
C163 C363 C383 C169 10(2)
C318 O508 C383 C363 74.2(17)
C318 O508 C383 C169 -111.9(15)
C294 C169 C383 C363 170.7(14)
C127 C169 C383 C363 -9(2)
C294 C169 C383 O508 -3(2)
C127 C169 C383 O508 176.9(12)
C316 C272 C384 C425 1(2)
C126 C272 C384 C425 178.7(14)
C292 C371 C385 C299 179.5(14)
C222 C371 C385 C299 -4(2)
C292 C371 C385 C267 0(2)
C222 C371 C385 C267 176.8(14)
C195 C299 C385 C371 5(2)
C195 C299 C385 C267 -175.8(14)
C191 C267 C385 C371 -2(2)
O489 C267 C385 C371 -175.9(13)
C191 C267 C385 C299 178.5(14)
O489 C267 C385 C299 5(2)
O487 C236 C386 O488 -2(2)
C338 C236 C386 O488 -180.0(13)
O487 C236 C386 C189 179.5(12)
C338 C236 C386 C189 1(2)
C391 O488 C386 C236 59.9(19)
C391 O488 C386 C189 -121.5(15)
C202 C189 C386 C236 176.0(13)
C085 C189 C386 C236 -1(2)
C202 C189 C386 O488 -3(2)
C085 C189 C386 O488 -179.8(12)
C158 C135 C387 C392 2(2)
C178 C135 C387 C392 175.0(16)
C373 C335 C388 C346 0(2)
C373 C335 C388 C436 -176.4(14)
C180 C346 C388 C335 0(2)
C231 C346 C388 C335 -177.3(14)
C180 C346 C388 C436 176.4(14)
C231 C346 C388 C436 -1(2)
C267 O489 C389 C442 173.6(16)
C478 O520 C390 C350 -96(2)
C478 O520 C390 C328 89(2)
O518 C350 C390 O520 0(3)
C281 C350 C390 O520 -178.8(14)
O518 C350 C390 C328 174.9(15)
C281 C350 C390 C328 -4(3)
C372 C328 C390 O520 -4(3)
C398 C328 C390 O520 -179.8(14)
C372 C328 C390 C350 -178.6(16)
C398 C328 C390 C350 6(3)
C386 O488 C391 C443 -175.6(15)
C135 C387 C392 C185 1(2)
C220 C185 C392 C387 -2(2)
C347 C185 C392 C387 178.7(15)
C247 C349 C393 C410 6(2)
C456 C349 C393 C410 -175.2(15)
C138 C315 C395 C118 -1(2)
C260 C118 C395 C315 3(2)
C147 C118 C395 C315 -175.7(13)
C255 C274 C397 C105 3(2)
C380 C274 C397 C105 -178.9(14)
C261 C105 C397 C274 -1(2)
C241 C205 C398 C298 180.0(13)
C366 C205 C398 C298 -4(2)
C241 C205 C398 C328 2(2)
C366 C205 C398 C328 178.2(13)
C281 C298 C398 C205 -179.3(14)
C203 C298 C398 C205 3(2)
C281 C298 C398 C328 -1(2)
C203 C298 C398 C328 -179.3(13)
C372 C328 C398 C205 -1(2)
C390 C328 C398 C205 175.1(15)
C372 C328 C398 C298 -178.9(15)
C390 C328 C398 C298 -3(2)
O505 C291 C399 C331 64.9(16)
C219 O515 C401 C427 -60.4(17)
C203 C178 C402 C279 6(3)
C135 C178 C402 C279 -178.8(14)
C281 C279 C402 C178 -3(2)
O498 C359 C403 O501 -2(3)
C336 C359 C403 O501 178.3(14)
O498 C359 C403 C244 -178.1(14)
C336 C359 C403 C244 2(3)
C431 O501 C403 C359 65(2)
C431 O501 C403 C244 -118.7(16)
C356 C244 C403 C359 176.5(17)
C144 C244 C403 C359 -1(2)
C356 C244 C403 O501 0(2)
C144 C244 C403 O501 -177.8(13)
C084 C166 C404 C354 1(3)
C187 C166 C404 C354 -176.9(15)
C334 C354 C404 C166 1(3)
C374 C325 C406 C231 0(2)
C374 C325 C406 C302 -179.5(15)
C149 C231 C406 C325 -1(2)
C346 C231 C406 C325 -178.4(14)
C149 C231 C406 C302 179.3(14)
C346 C231 C406 C302 1(2)
C436 C302 C406 C325 178.9(16)
O500 C302 C406 C325 -1(2)
C436 C302 C406 C231 -1(3)
O500 C302 C406 C231 179.0(13)
C302 O500 C407 C362 168.6(14)
C453 C362 C407 O500 59(2)
O511 C246 C408 C415 -61(2)
C349 C393 C410 C214 -4(2)
C240 C214 C410 C393 0(2)
C326 C214 C410 C393 178.7(14)
C359 O498 C411 C432 -176.9(15)
O486 C311 C413 C472 -67(2)
O514 C355 C414 C405 70.1(17)
O504 C329 C416 C446 63.6(15)
C245 O497 C417 C490 -66(2)
C347 O523 C419 C483 170.5(14)
C096 O513 C422 C426 -57.5(19)
O487 C377 C423 C457 60.4(18)
O507 C364 C424 C507 -172(2)
O507 C364 C424 C512 -89(2)
C353 C312 C425 C384 176.2(14)
C106 C312 C425 C384 -3(2)
C272 C384 C425 C312 2(2)
O513 C422 C426 C468 -176.1(14)
O515 C401 C427 C434 -166.2(14)
O516 C351 C430 C497 49(3)
C403 O501 C431 C493 106(2)
O498 C411 C432 C464 -58(2)
C263 O509 C433 C463 175.1(16)
O500 C302 C436 O499 1(3)
C406 C302 C436 O499 -179.3(14)
O500 C302 C436 C388 179.7(14)
C406 C302 C436 C388 0(3)
C437 O499 C436 C302 74(2)
C437 O499 C436 C388 -104.8(17)
C335 C388 C436 C302 177.8(16)
C346 C388 C436 C302 1(2)
C335 C388 C436 O499 -3(2)
C346 C388 C436 O499 -179.8(13)
C436 O499 C437 C466 -179.5(16)
C147 O506 C438 C469 172.2(15)
O491 C367 C439 C484 171.7(15)
C350 O518 C441 C470 -162.2(17)
O489 C389 C442 C496 62(2)
O488 C391 C443 C458 174.5(17)
C353 O524 C445 C482 170.8(17)
C175 O517 C447 C412 77.9(18)
C465 C412 C447 O517 173.0(14)
C368 O490 C449 C487 166.4(16)
C248 O492 C450 C428 176.7(15)
C495 C428 C450 O492 48(3)
C435 C396 C451 O519 66(2)
C380 O519 C451 C396 -176.9(15)
C191 O493 C454 C440 -162.0(14)
C420 C440 C454 O493 -63(2)
C239 O521 C455 C444 45(2)
C421 C444 C455 O521 64(2)
O524 C353 C456 O525 -2(3)
C312 C353 C456 O525 179.6(16)
O524 C353 C456 C349 -179.8(14)
C312 C353 C456 C349 2(3)
C473 O525 C456 C353 29(3)
C473 O525 C456 C349 -152(2)
C393 C349 C456 C353 -176.9(16)
C247 C349 C456 C353 2(2)
C393 C349 C456 O525 5(2)
C247 C349 C456 O525 -176.1(14)
O509 C433 C463 C489 178(2)
O499 C437 C466 C471 -64(3)
O506 C438 C469 C479 -58(3)
O518 C441 C470 C492 56(3)
C456 O525 C473 C460 179(2)
C467 C460 C473 O525 21(3)
C186 O522 C474 C475 -167.5(18)
O522 C474 C475 C481 67(3)
C390 O520 C478 C502 79(3)
O524 C445 C482 C498 -66(3)
O523 C419 C483 C476 -64(3)
O490 C449 C487 C477 -63(3)
C124 O496 C488 C504 -143.4(18)
O497 C417 C490 C499 -73(2)
O501 C431 C493 C508 63(3)
O496 C488 C504 C503 179.6(14)
O520 C478 C502 C501 -169(3)
